data_4119253
loop_
_publ_author_name
'Jing Gao'
'Jun Yan'
'Sebastian Beeg'
'De-Liang Long'
'Leroy Cronin'

_publ_section_title
;
 One-Pot versus Sequential Reactions in the Self-Assembly of Gigantic
 Nanoscale Polyoxotungstates
;
_journal_name_full 'Journal of the American Chemical Society'
_journal_page_first 1796
_journal_page_last 1805
_journal_paper_doi 10.1021/ja309237x
_journal_volume 135
_journal_year 2013
_chemical_formula_moiety '23(K +), 3(Na +), 17(C2 H8 N +), (H20 Ni2 Se8 W91 O322 Cl 43-), 158(H2 O)'
_chemical_formula_sum 'C34 H472 Cl K23 N17 Na3 Ni2 O480 Se8 W91'
_chemical_formula_weight 27285.46
_chemical_name_systematic
;
 ?
;
_space_group_IT_number 2
_symmetry_cell_setting triclinic
_symmetry_space_group_name_Hall '-P 1'
_symmetry_space_group_name_H-M 'P -1'
_atom_sites_solution_hydrogens none
_atom_sites_solution_primary direct
_atom_sites_solution_secondary difmap
_audit_creation_method SHELXL-97
_cell_angle_alpha 108.952(3)
_cell_angle_beta 104.631(3)
_cell_angle_gamma 101.886(3)
_cell_formula_units_Z 2
_cell_length_a 23.7964(13)
_cell_length_b 27.8126(16)
_cell_length_c 41.466(2)
_cell_measurement_reflns_used 9174
_cell_measurement_temperature 150(2)
_cell_measurement_theta_max 25.5
_cell_measurement_theta_min 2.16
_cell_volume 23838(2)
_computing_cell_refinement Apex2
_computing_data_collection Apex2
_computing_data_reduction Apex2
_computing_molecular_graphics diamond3
_computing_publication_material WinGX
_computing_structure_refinement 'SHELXL-97 (Sheldrick, 2008)'
_computing_structure_solution 'SHELXS-97 (Sheldrick, 2008)'
_diffrn_ambient_temperature 150(2)
_diffrn_measured_fraction_theta_full 0.998
_diffrn_measured_fraction_theta_max 0.998
_diffrn_measurement_device_type 'Bruker ApexII Quasar CCD'
_diffrn_measurement_method '\w & \p scans'
_diffrn_radiation_monochromator graphite
_diffrn_radiation_source 'fine-focus sealed tube'
_diffrn_radiation_type MoK\a
_diffrn_radiation_wavelength 0.71073
_diffrn_reflns_av_R_equivalents 0.0688
_diffrn_reflns_av_sigmaI/netI 0.0912
_diffrn_reflns_limit_h_max 29
_diffrn_reflns_limit_h_min -29
_diffrn_reflns_limit_k_max 33
_diffrn_reflns_limit_k_min -34
_diffrn_reflns_limit_l_max 50
_diffrn_reflns_limit_l_min -51
_diffrn_reflns_number 336217
_diffrn_reflns_theta_full 26.00
_diffrn_reflns_theta_max 26.00
_diffrn_reflns_theta_min 1.56
_diffrn_standards_decay_% none
_exptl_absorpt_coefficient_mu 22.874
_exptl_absorpt_correction_T_max 0.3407
_exptl_absorpt_correction_T_min 0.1420
_exptl_absorpt_correction_type empirical
_exptl_absorpt_process_details SADABS
_exptl_crystal_colour 'light greeen'
_exptl_crystal_density_diffrn 3.801
_exptl_crystal_density_meas ?
_exptl_crystal_description block
_exptl_crystal_F_000 24368
_exptl_crystal_size_max 0.14
_exptl_crystal_size_mid 0.10
_exptl_crystal_size_min 0.06
_refine_diff_density_max 4.13
_refine_diff_density_min -4.20
_refine_diff_density_rms 0.40
_refine_ls_extinction_coef none
_refine_ls_extinction_method none
_refine_ls_goodness_of_fit_ref 1.062
_refine_ls_hydrogen_treatment none
_refine_ls_matrix_type full
_refine_ls_number_parameters 4097
_refine_ls_number_reflns 93534
_refine_ls_number_restraints 0
_refine_ls_restrained_S_all 1.062
_refine_ls_R_factor_all 0.1193
_refine_ls_R_factor_gt 0.0578
_refine_ls_shift/su_max 0.010
_refine_ls_shift/su_mean 0.000
_refine_ls_structure_factor_coef Fsqd
_refine_ls_weighting_details 'calc w=1/[\s^2^(Fo^2^)+(0.0558P)^2^+1088.9061P] where P=(Fo^2^+2Fc^2^)/3'
_refine_ls_weighting_scheme calc
_refine_ls_wR_factor_gt 0.1309
_refine_ls_wR_factor_ref 0.1674
_reflns_number_gt 56897
_reflns_number_total 93534
_reflns_threshold_expression >2\s(I)
_cod_data_source_file ja309237x_si_002_04.cif
_cod_data_source_block compound4
_cod_depositor_comments
;
The following automatic conversions were performed:

'_exptl_crystal_density_meas' value 'none' was changed to '?' - the
value is perceived as not measured.

Automatic conversion script
Id: cif_fix_values 3008 2015-01-20 13:52:24Z robertas 
;
_cod_database_code 4119253

loop_
_symmetry_equiv_pos_as_xyz
'x, y, z'
'-x, -y, -z'

loop_
_atom_site_label
_atom_site_type_symbol
_atom_site_fract_x
_atom_site_fract_y
_atom_site_fract_z
_atom_site_U_iso_or_equiv
_atom_site_adp_type
_atom_site_occupancy
_atom_site_symmetry_multiplicity
_atom_site_calc_flag
_atom_site_refinement_flags
_atom_site_disorder_assembly
_atom_site_disorder_group
W1 W 1.05231(4) 0.93983(4) 0.29297(2) 0.0267(2) Uani 1 1 d . . 1
W2 W 1.11902(4) 1.17000(4) 0.33247(2) 0.0281(2) Uani 1 1 d . . 1
W3 W 0.98144(4) 1.18074(4) 0.35313(2) 0.0281(2) Uani 1 1 d . . 1
W4 W 1.19941(4) 0.99570(3) 0.37251(2) 0.02420(19) Uani 1 1 d . . 1
W5 W 1.24401(4) 1.15189(4) 0.40039(2) 0.02508(19) Uani 1 1 d . . 1
W6 W 0.81879(4) 1.17892(4) 0.34657(2) 0.0279(2) Uani 1 1 d . . 1
W7 W 0.74342(4) 0.92791(4) 0.30337(2) 0.0260(2) Uani 1 1 d . . 1
W8 W 0.90921(4) 0.93368(4) 0.31177(2) 0.0268(2) Uani 1 1 d . . 1
W9 W 1.41644(4) 1.15988(4) 0.43759(2) 0.0282(2) Uani 1 1 d . . 1
W10 W 1.37670(4) 0.88831(4) 0.41231(2) 0.0284(2) Uani 1 1 d . . 1
W11 W 1.21521(4) 1.05947(4) 0.31798(2) 0.0266(2) Uani 1 1 d . . 1
W12 W 1.38300(4) 0.99506(4) 0.49461(2) 0.0271(2) Uani 1 1 d . . 1
W13 W 1.13322(4) 0.84911(4) 0.31377(2) 0.0296(2) Uani 1 1 d . . 1
W14 W 0.66073(4) 1.17022(4) 0.32187(3) 0.0298(2) Uani 1 1 d . . 1
W15 W 0.58554(4) 0.92012(4) 0.27627(2) 0.0274(2) Uani 1 1 d . . 1
W16 W 0.79164(4) 0.89523(4) 0.23215(2) 0.0271(2) Uani 1 1 d . . 1
W17 W 1.25171(4) 0.99627(4) 0.51463(2) 0.0310(2) Uani 1 1 d . . 1
W18 W 1.31843(4) 0.89920(4) 0.52247(3) 0.0325(2) Uani 1 1 d . . 1
W19 W 0.64061(14) 0.85260(9) 0.20008(9) 0.0248(5) Uani 0.90 1 d P . 1
W19' W 0.6417(13) 0.8713(8) 0.1998(8) 0.032(5) Uani 0.10 1 d P A 2
W20 W 1.24106(4) 0.78965(4) 0.35494(3) 0.0328(2) Uani 1 1 d . . 1
W21 W 0.74879(4) 0.82128(4) 0.14332(2) 0.0311(2) Uani 1 1 d . . 1
W22 W 1.37458(4) 1.01540(4) 0.41061(2) 0.0258(2) Uani 1 1 d . . 1
W23 W 1.16835(4) 1.15871(4) 0.47428(3) 0.0319(2) Uani 1 1 d . . 1
W24 W 1.25823(4) 1.28303(4) 0.39114(3) 0.0323(2) Uani 1 1 d . . 1
W25 W 1.19899(4) 0.93504(4) 0.27158(2) 0.0310(2) Uani 1 1 d . . 1
W26 W 1.31500(4) 0.79160(4) 0.43918(3) 0.0331(2) Uani 1 1 d . . 1
W27 W 0.91401(4) 0.87898(4) 0.21315(2) 0.0299(2) Uani 1 1 d . . 1
W28 W 0.52865(4) 0.85569(4) 0.11549(3) 0.0345(2) Uani 1 1 d . . 1
W29 W 1.12803(4) 1.01374(4) 0.44885(3) 0.0308(2) Uani 1 1 d . . 1
W30 W 1.26937(4) 1.17456(4) 0.31473(3) 0.0322(2) Uani 1 1 d . . 1
W31 W 0.87483(4) 1.17999(4) 0.28025(3) 0.0320(2) Uani 1 1 d . . 1
W32 W 1.10014(4) 0.78817(4) 0.37660(3) 0.0356(2) Uani 1 1 d . . 1
W33 W 1.10820(4) 0.88818(4) 0.45501(3) 0.0350(2) Uani 1 1 d . . 1
W34 W 0.42312(4) 0.89419(4) 0.23228(3) 0.0340(2) Uani 1 1 d . . 1
W35 W 0.47531(4) 0.80547(4) 0.27428(3) 0.0334(2) Uani 1 1 d . . 1
W36 W 0.50708(4) 1.17530(4) 0.28592(3) 0.0361(2) Uani 1 1 d . . 1
W37 W 1.17372(4) 0.79098(4) 0.46120(3) 0.0372(2) Uani 1 1 d . . 1
W38 W 1.00497(4) 1.19138(4) 0.26533(3) 0.0366(2) Uani 1 1 d . . 1
W39 W 0.39767(4) 0.85702(4) 0.14110(3) 0.0386(2) Uani 1 1 d . . 1
W40 W 0.63055(4) 0.82693(4) 0.06281(3) 0.0380(2) Uani 1 1 d . . 1
W41 W 1.4917(5) 1.2999(5) 0.4904(3) 0.0260(15) Uani 0.53(3) 1 d P . 1
W42 W 1.3401(4) 1.4100(4) 0.5726(3) 0.0276(14) Uani 0.53(3) 1 d P . 1
W43 W 1.2609(4) 1.3727(3) 0.4811(3) 0.0250(14) Uani 0.53(3) 1 d P . 1
W44 W 1.4404(6) 1.2171(4) 0.5376(4) 0.0233(14) Uani 0.53(3) 1 d P . 1
W45 W 1.2167(5) 1.2947(5) 0.5270(4) 0.0254(13) Uani 0.53(3) 1 d P . 1
W46 W 1.3054(5) 1.2139(5) 0.5539(3) 0.0235(13) Uani 0.53(3) 1 d P . 1
W47 W 1.4835(4) 1.4128(4) 0.5538(3) 0.0276(14) Uani 0.53(3) 1 d P . 1
W48 W 1.4326(4) 1.3292(3) 0.6014(3) 0.0264(14) Uani 0.53(3) 1 d P . 1
W41' W 1.4964(7) 1.2997(7) 0.4866(5) 0.057(3) Uani 0.47(3) 1 d P . 2
W42' W 1.3518(9) 1.4127(5) 0.5712(4) 0.065(3) Uani 0.47(3) 1 d P . 2
W43' W 1.2691(7) 1.3747(5) 0.4802(4) 0.058(3) Uani 0.47(3) 1 d P . 2
W44' W 1.4475(8) 1.2169(6) 0.5336(5) 0.040(3) Uani 0.47(3) 1 d P . 2
W45' W 1.2258(8) 1.3020(8) 0.5269(5) 0.048(3) Uani 0.47(3) 1 d P . 2
W46' W 1.3164(9) 1.2180(6) 0.5548(4) 0.045(3) Uani 0.47(3) 1 d P . 2
W47' W 1.4931(8) 1.4123(5) 0.5493(5) 0.061(3) Uani 0.47(3) 1 d P . 2
W48' W 1.4422(8) 1.3295(5) 0.5983(4) 0.061(3) Uani 0.47(3) 1 d P . 2
W49 W 0.45568(4) 0.65013(4) 0.12667(3) 0.0386(2) Uani 1 1 d . . 1
W50 W 0.70847(4) 0.67735(4) 0.14453(3) 0.0365(2) Uani 1 1 d . . 1
W51 W 0.34212(4) 0.70410(4) 0.21578(3) 0.0429(3) Uani 1 1 d . . 1
W52 W 1.40636(5) 1.37258(4) 0.46075(3) 0.0416(3) Uani 1 1 d . . 1
W53 W 0.56456(4) 0.68356(4) 0.00464(3) 0.0420(3) Uani 1 1 d . . 1
W54 W 0.69792(5) 1.40000(4) 0.34612(3) 0.0456(3) Uani 1 1 d . . 1
W55 W 0.48150(4) 0.68352(4) 0.22370(3) 0.0382(2) Uani 1 1 d . . 1
W56 W 0.29491(4) 0.79010(5) 0.16969(3) 0.0431(3) Uani 1 1 d . . 1
W57 W 0.86145(5) 1.21241(5) 0.20881(3) 0.0465(3) Uani 1 1 d . . 1
W58 W 0.43268(5) 1.25314(5) 0.25350(3) 0.0452(3) Uani 1 1 d . . 1
W59 W 0.61411(5) 1.15743(5) 0.16879(3) 0.0434(3) Uani 1 1 d . . 1
W60 W 0.61006(4) 0.70633(4) 0.19543(3) 0.0361(2) Uani 1 1 d . . 1
W61 W 0.60605(4) 0.60496(4) 0.04941(3) 0.0406(3) Uani 1 1 d . . 1
W62 W 0.48787(5) 1.16661(5) 0.19893(3) 0.0451(3) Uani 1 1 d . . 1
W63 W 0.31109(4) 0.66124(5) 0.11634(3) 0.0454(3) Uani 1 1 d . . 1
W64 W 0.62513(4) 1.29434(4) 0.36138(3) 0.0363(2) Uani 1 1 d . . 1
W65 W 0.54453(5) 1.37138(5) 0.33251(3) 0.0466(3) Uani 1 1 d . . 1
W66 W 0.60895(5) 0.57617(5) -0.03748(3) 0.0509(3) Uani 1 1 d . . 1
W67 W 0.40759(4) 0.72898(4) 0.08417(3) 0.0397(3) Uani 1 1 d . . 1
W68 W 0.56682(5) 1.27674(5) 0.17995(3) 0.0504(3) Uani 1 1 d . . 1
W69 W 0.76479(5) 0.60382(5) 0.07868(3) 0.0442(3) Uani 0.9389(19) 1 d P . 1
W70 W 0.87555(5) 0.69151(5) 0.06766(3) 0.0487(4) Uani 0.9389(19) 1 d P . 1
W71 W 0.77138(5) 0.57962(6) -0.00658(3) 0.0557(4) Uani 0.9389(19) 1 d P . 1
W69' W 0.8499(8) 0.6539(9) 0.0226(5) 0.045(5) Uiso 0.0611(19) 1 d P . 2
W70' W 0.7408(9) 0.5691(8) 0.0398(5) 0.047(5) Uiso 0.0611(19) 1 d P . 2
W71' W 0.8430(7) 0.6851(6) 0.1097(4) 0.035(4) Uiso 0.0611(19) 1 d P . 2
W72 W 0.80137(6) 1.18259(8) 0.06023(4) 0.0793(5) Uani 1 1 d . . 1
W73 W 0.68637(5) 0.77338(5) -0.00821(3) 0.0489(3) Uani 1 1 d . . 1
W74 W 0.83689(5) 0.77652(5) 0.01920(3) 0.0512(3) Uani 1 1 d . . 1
W75 W 0.67391(5) 1.38720(5) 0.25226(3) 0.0500(3) Uani 1 1 d . . 1
W76 W 0.72419(5) 1.16174(6) 0.11997(3) 0.0552(3) Uani 1 1 d . . 1
W77 W 0.51982(5) 1.36603(5) 0.23888(3) 0.0526(3) Uani 1 1 d . . 1
W78 W 0.91286(5) 1.36897(6) 0.25894(4) 0.0565(3) Uani 1 1 d . . 1
W79 W 0.89200(5) 0.83483(5) 0.11830(3) 0.0566(3) Uani 1 1 d . . 1
W80 W 0.72785(5) 0.66603(5) -0.05298(3) 0.0569(3) Uani 1 1 d . . 1
W81 W 0.99237(6) 1.18853(8) 0.17677(4) 0.0798(5) Uani 1 1 d . . 1
W82 W 0.90045(7) 1.27703(9) 0.04720(4) 0.0977(6) Uani 1 1 d . . 1
W83 W 0.73725(6) 1.28437(7) 0.10431(4) 0.0680(4) Uani 1 1 d . . 1
W84 W 0.84086(7) 1.38121(8) 0.09486(5) 0.0903(6) Uani 1 1 d . . 1
W85 W 0.83564(6) 1.39523(6) 0.17990(4) 0.0681(4) Uani 1 1 d . . 1
W86 W 1.00704(7) 1.39723(10) 0.12653(6) 0.0927(8) Uani 0.869(3) 1 d P . 1
W87 W 1.00107(7) 1.41612(8) 0.21124(5) 0.0740(6) Uani 0.869(3) 1 d P . 1
W88 W 1.05665(7) 1.31813(9) 0.16979(5) 0.0777(6) Uani 0.869(3) 1 d P . 1
W86' W 1.0343(6) 1.3460(8) 0.2128(5) 0.114(7) Uani 0.131(3) 1 d P . 2
W87' W 0.9898(9) 1.4312(11) 0.1742(7) 0.167(12) Uani 0.131(3) 1 d P . 2
W88' W 1.0488(9) 1.3416(12) 0.1325(6) 0.136(10) Uani 0.131(3) 1 d P . 2
W89 W 0.95576(7) 1.19841(8) 0.08879(4) 0.0865(5) Uani 1 1 d . . 1
W90 W 0.7395(4) 1.1966(7) 0.2582(2) 0.0564(15) Uani 0.71(4) 1 d P . 1
W91 W 0.8025(4) 1.3548(7) 0.3041(2) 0.0608(17) Uani 0.71(4) 1 d P . 1
W90' W 0.7462(6) 1.2095(3) 0.2617(4) 0.025(2) Uani 0.29(4) 1 d P . 2
W91' W 0.8088(7) 1.3680(4) 0.3063(5) 0.039(2) Uani 0.29(4) 1 d P . 2
Se1 Se 0.89457(13) 1.29108(16) 0.14308(9) 0.0667(10) Uani 1 1 d . . 1
Se3 Se 1.23959(9) 0.90131(9) 0.42892(6) 0.0283(5) Uani 1 1 d . . 1
Se4 Se 1.34590(10) 1.28183(9) 0.49744(6) 0.0334(5) Uani 1 1 d . . 1
Se5 Se 0.46015(9) 0.77791(9) 0.18291(6) 0.0312(5) Uani 1 1 d . . 1
Se6 Se 0.60885(10) 1.27617(10) 0.27001(6) 0.0357(6) Uani 1 1 d . . 1
Se7 Se 0.72550(10) 0.70174(11) 0.04604(6) 0.0393(6) Uani 1 1 d . . 1
Se8 Se 0.78792(11) 0.81220(11) 0.27583(7) 0.0272(6) Uani 0.80 1 d P . 1
Se9 Se 0.93117(12) 1.29262(11) 0.35703(8) 0.0311(6) Uani 0.80 1 d P . 1
Se8' Se 0.8356(6) 0.7952(5) 0.2504(4) 0.043(3) Uani 0.20 1 d P . 1
Se9' Se 0.9842(7) 1.2997(6) 0.3342(4) 0.057(4) Uani 0.20 1 d P . 1
Ni1 Ni 0.70171(12) 1.04748(11) 0.30348(8) 0.0308(7) Uani 1 1 d . . 1
Ni2 Ni 0.99737(12) 1.05212(11) 0.30852(8) 0.0298(7) Uani 1 1 d . . 1
K1 K 0.8455(2) 1.0464(2) 0.29272(15) 0.0381(13) Uani 1 1 d . . 1
K2 K 1.2938(2) 1.0927(2) 0.46700(14) 0.0335(12) Uani 1 1 d . . 1
K3 K 1.5276(2) 1.1063(2) 0.49651(14) 0.0336(12) Uani 1 1 d . . 1
K4 K 1.1305(3) 1.2443(2) 0.42757(15) 0.0507(15) Uani 1 1 d . . 1
K5 K 1.0306(3) 0.8974(3) 0.36763(17) 0.0608(18) Uani 1 1 d . . 1
K6 K 0.6333(3) 0.7936(2) 0.29071(18) 0.0545(16) Uani 1 1 d . . 1
K7 K 0.7420(3) 1.2848(3) 0.20041(16) 0.0491(15) Uani 1 1 d . . 1
K8 K 0.9807(3) 1.0670(3) 0.3974(2) 0.073(2) Uani 1 1 d . . 1
K9 K 0.5802(2) 0.7334(2) 0.10664(14) 0.0379(12) Uani 1 1 d . . 1
K10 K 1.1629(3) 1.1011(3) 0.5532(2) 0.073(2) Uani 1 1 d . . 1
K11 K 0.5564(3) 0.5446(3) 0.12134(19) 0.0641(19) Uani 1 1 d . . 1
K12 K 0.7917(3) 1.3180(3) 0.3795(2) 0.077(2) Uani 1 1 d . . 1
K13 K 0.8462(6) 1.4991(5) 0.2814(4) 0.059(3) Uani 0.50 1 d P . 1
K14 K 0.8519(5) 1.0979(6) 0.1109(3) 0.059(3) Uani 0.50 1 d P . 1
K15 K 0.7976(5) 0.8988(5) 0.0757(4) 0.058(3) Uani 0.50 1 d P . 1
K16 K 0.5664(7) 1.1789(8) 0.0806(4) 0.082(5) Uani 0.50 1 d P . 1
Cl1 Cl 0.6993(4) 1.0613(4) 0.3614(3) 0.076(2) Uani 1 1 d . . 1
Na1 Na 0.5675(10) 0.9215(6) 0.3670(4) 0.132(8) Uani 1 1 d . . 1
Na2 Na 0.4224(11) 0.7088(12) -0.0515(7) 0.084(9) Uani 0.50 1 d P . 1
O1 O 0.4398(6) 0.7499(6) 0.2111(4) 0.033(4) Uani 1 1 d . . 1
O2 O 1.0243(5) 0.9892(5) 0.2846(4) 0.026(3) Uani 1 1 d . . 1
O3 O 0.9329(6) 0.9996(6) 0.3146(4) 0.034(4) Uani 1 1 d . . 1
O4 O 0.9661(6) 1.1116(6) 0.3336(4) 0.034(4) Uani 1 1 d . . 1
O5 O 1.0580(6) 1.1101(6) 0.3044(4) 0.033(4) Uani 1 1 d . . 1
O6 O 0.7234(8) 1.3480(6) 0.2612(5) 0.047(4) Uani 1 1 d . . 1
O7 O 1.4312(6) 1.2387(6) 0.4533(4) 0.034(4) Uani 1 1 d . . 1
O8 O 1.4096(6) 1.1479(6) 0.3927(4) 0.033(4) Uani 1 1 d . . 1
O9 O 1.3825(6) 1.0886(6) 0.4330(4) 0.029(3) Uani 1 1 d . . 1
O10 O 1.3994(6) 1.1794(6) 0.4885(4) 0.032(4) Uani 1 1 d . . 1
O11 O 1.3177(6) 1.1523(6) 0.4222(4) 0.033(4) Uani 1 1 d . . 1
O12 O 1.4909(6) 1.1642(6) 0.4575(4) 0.029(4) Uani 1 1 d . . 1
O13 O 1.2786(6) 1.0100(5) 0.3963(4) 0.025(3) Uiso 1 1 d . . 1
O14 O 1.2118(6) 1.0697(5) 0.3693(4) 0.022(3) Uiso 1 1 d . . 1
O15 O 1.1773(6) 0.9256(5) 0.3574(4) 0.024(3) Uani 1 1 d . . 1
O16 O 1.1736(6) 1.0138(5) 0.4100(3) 0.022(3) Uani 1 1 d . . 1
O17 O 1.1037(6) 0.9795(6) 0.3387(4) 0.032(4) Uani 1 1 d . . 1
O18 O 1.2106(6) 0.9907(6) 0.3246(4) 0.028(3) Uani 1 1 d . . 1
O19 O 1.2109(6) 1.1463(5) 0.4335(4) 0.026(3) Uiso 1 1 d . . 1
O20 O 1.1689(7) 1.0883(6) 0.4663(4) 0.035(4) Uani 1 1 d . . 1
O21 O 1.2025(7) 1.2364(6) 0.4853(4) 0.035(4) Uani 1 1 d . . 1
O22 O 1.1487(8) 1.1697(7) 0.5131(5) 0.049(5) Uani 1 1 d . . 1
O23 O 1.1003(7) 1.1498(7) 0.4420(4) 0.040(4) Uani 1 1 d . . 1
O24 O 1.2650(7) 1.1777(6) 0.5069(4) 0.035(4) Uani 1 1 d . . 1
O25 O 1.1756(6) 0.8780(6) 0.2891(4) 0.033(4) Uani 1 1 d . . 1
O26 O 1.1681(7) 0.8978(6) 0.2242(4) 0.039(4) Uani 1 1 d . . 1
O27 O 1.2734(6) 0.9351(6) 0.2820(4) 0.037(4) Uani 1 1 d . . 1
O28 O 1.2113(7) 1.0051(6) 0.2712(4) 0.033(4) Uani 1 1 d . . 1
O29 O 1.1056(6) 0.9356(6) 0.2699(4) 0.029(3) Uani 1 1 d . . 1
O30 O 1.2395(6) 1.0995(7) 0.2883(4) 0.035(4) Uani 1 1 d . . 1
O31 O 1.1403(6) 1.0548(6) 0.3029(4) 0.036(4) Uani 1 1 d . . 1
O32 O 1.3149(6) 1.0668(6) 0.3364(4) 0.037(4) Uani 1 1 d . . 1
O33 O 1.2525(6) 1.1381(6) 0.3508(4) 0.028(3) Uani 1 1 d . . 1
O34 O 1.3468(7) 1.1788(6) 0.3264(4) 0.039(4) Uani 1 1 d . . 1
O35 O 1.2816(6) 1.2426(6) 0.3545(4) 0.033(4) Uani 1 1 d . . 1
O36 O 0.8180(9) 1.4467(8) 0.2071(6) 0.071(6) Uiso 1 1 d . . 1
O37 O 1.2573(7) 1.1931(7) 0.2781(4) 0.046(4) Uani 1 1 d . . 1
O38 O 1.1730(6) 1.1675(6) 0.3104(4) 0.032(4) Uiso 1 1 d . . 1
O39 O 1.0783(6) 1.2053(6) 0.2974(4) 0.035(4) Uani 1 1 d . . 1
O40 O 1.0630(7) 1.2009(6) 0.3581(4) 0.032(4) Uani 1 1 d . . 1
O41 O 1.1526(6) 1.1503(6) 0.3684(4) 0.030(4) Uani 1 1 d . . 1
O42 O 1.1758(6) 1.2504(6) 0.3675(4) 0.038(4) Uani 1 1 d . . 1
O43 O 1.0673(6) 0.8712(6) 0.3016(4) 0.033(4) Uani 1 1 d . . 1
O44 O 1.1045(7) 0.7819(6) 0.2844(4) 0.043(4) Uani 1 1 d . . 1
O45 O 1.1098(6) 0.8345(6) 0.3549(4) 0.033(4) Uiso 1 1 d . . 1
O46 O 1.2128(6) 0.8381(6) 0.3411(4) 0.034(4) Uani 1 1 d . . 1
O47 O 1.1196(6) 0.9363(6) 0.4329(4) 0.027(3) Uani 1 1 d . . 1
O48 O 1.0383(7) 0.7359(7) 0.3445(5) 0.048(5) Uani 1 1 d . . 1
O49 O 1.2274(7) 0.7377(7) 0.3145(4) 0.047(5) Uani 1 1 d . . 1
O50 O 1.3257(6) 0.8307(6) 0.3671(4) 0.031(3) Uiso 1 1 d . . 1
O51 O 1.2762(6) 0.7579(6) 0.3888(4) 0.038(4) Uani 1 1 d . . 1
O52 O 1.1689(6) 0.7683(5) 0.3652(4) 0.034(4) Uani 1 1 d . . 1
O53 O 1.4451(7) 0.8988(6) 0.4061(4) 0.036(4) Uani 1 1 d . B 1
O54 O 1.2784(6) 0.8578(6) 0.4162(4) 0.032(4) Uani 1 1 d . . 1
O55 O 1.3692(6) 1.0089(6) 0.3668(4) 0.032(4) Uani 1 1 d . . 1
O56 O 1.3456(6) 0.9370(6) 0.3976(4) 0.029(3) Uiso 1 1 d . . 1
O57 O 1.3513(6) 1.0117(6) 0.4571(4) 0.030(4) Uani 1 1 d . . 1
O58 O 1.4508(6) 1.0217(6) 0.4301(4) 0.030(4) Uani 1 1 d . . 1
O59 O 1.3990(6) 0.9368(6) 0.4618(4) 0.030(4) Uani 1 1 d . . 1
O60 O 1.4546(6) 1.0422(6) 0.5176(4) 0.034(4) Uani 1 1 d . C 1
O61 O 1.3359(6) 1.0284(6) 0.5213(4) 0.032(4) Uani 1 1 d . . 1
O62 O 1.2823(6) 0.9330(6) 0.4742(4) 0.033(4) Uani 1 1 d . . 1
O63 O 1.1769(6) 0.9364(6) 0.4957(4) 0.031(3) Uiso 1 1 d . . 1
O64 O 1.2419(7) 1.0405(7) 0.5502(5) 0.049(5) Uani 1 1 d . . 1
O65 O 1.2202(7) 1.0137(6) 0.4782(4) 0.036(4) Uani 1 1 d . . 1
O66 O 1.3856(6) 0.9522(6) 0.5250(4) 0.027(3) Uani 1 1 d . . 1
O67 O 1.2849(7) 0.9530(6) 0.5409(4) 0.037(4) Uani 1 1 d . . 1
O68 O 1.2386(7) 0.8483(6) 0.5015(5) 0.039(4) Uani 1 1 d . . 1
O69 O 1.3375(7) 0.8480(6) 0.4861(4) 0.036(4) Uani 1 1 d . . 1
O70 O 1.3499(7) 0.8881(6) 0.5603(4) 0.036(4) Uani 1 1 d . D 1
O71 O 1.1558(7) 0.7453(7) 0.4789(5) 0.049(5) Uani 1 1 d . . 1
O72 O 1.1167(7) 0.7573(7) 0.4130(4) 0.042(4) Uani 1 1 d . . 1
O73 O 1.1210(7) 0.8333(7) 0.4713(5) 0.040(4) Uani 1 1 d . . 1
O74 O 1.2350(6) 0.7729(6) 0.4437(4) 0.037(4) Uani 1 1 d . . 1
O75 O 1.3442(7) 0.7459(6) 0.4486(4) 0.042(4) Uiso 1 1 d . E 1
O76 O 1.3798(6) 0.8338(5) 0.4319(4) 0.027(3) Uani 1 1 d . . 1
O77 O 1.1802(6) 0.8575(5) 0.4310(4) 0.029(3) Uani 1 1 d . . 1
O78 O 1.0503(8) 0.8992(7) 0.4687(5) 0.049(5) Uani 1 1 d . . 1
O79 O 1.0637(7) 0.8307(6) 0.4071(4) 0.039(4) Uani 1 1 d . . 1
O80 O 1.1071(8) 1.0174(7) 0.4865(4) 0.047(4) Uani 1 1 d . . 1
O81 O 1.4764(8) 1.3602(7) 0.6456(5) 0.052(5) Uiso 1 1 d . . 1
O82 O 1.3520(9) 1.4667(7) 0.6083(5) 0.055(5) Uani 1 1 d . . 1
O83 O 1.5456(8) 1.4696(7) 0.5804(5) 0.059(5) Uani 1 1 d . . 1
O84 O 1.4169(8) 1.4301(7) 0.5613(5) 0.049(4) Uiso 1 1 d . . 1
O85 O 1.3814(7) 1.3699(6) 0.5937(4) 0.043(4) Uiso 1 1 d . . 1
O86 O 1.4797(8) 1.3716(7) 0.5807(5) 0.049(5) Uiso 1 1 d . . 1
O87 O 1.3714(7) 1.2766(6) 0.5988(4) 0.038(4) Uiso 1 1 d . . 1
O88 O 1.4734(7) 1.2776(6) 0.5842(4) 0.036(4) Uiso 1 1 d . . 1
O89 O 1.2670(8) 1.3672(6) 0.5652(4) 0.046(4) Uani 1 1 d . . 1
O90 O 1.5292(7) 1.3684(6) 0.5296(4) 0.041(4) Uiso 1 1 d . . 1
O91 O 1.4623(8) 1.4240(7) 0.5096(5) 0.048(4) Uiso 1 1 d . . 1
O92 O 1.3026(7) 1.4231(7) 0.5317(4) 0.046(5) Uani 1 1 d . . 1
O93 O 1.2280(8) 1.4127(7) 0.4656(5) 0.048(5) Uani 1 1 d . . 1
O94 O 1.1530(8) 1.2875(7) 0.5356(4) 0.047(5) Uani 1 1 d . . 1
O95 O 1.2759(8) 1.1800(7) 0.5751(4) 0.046(4) Uani 1 1 d . . 1
O96 O 1.4197(8) 1.4107(8) 0.4367(5) 0.058(5) Uiso 1 1 d . . 1
O97 O 1.5578(7) 1.2916(7) 0.4804(5) 0.046(4) Uiso 1 1 d . . 1
O98 O 1.4915(7) 1.1813(6) 0.5444(4) 0.041(4) Uiso 1 1 d . . 1
O99 O 1.2652(7) 1.2666(6) 0.5541(4) 0.040(4) Uani 1 1 d . . 1
O100 O 1.2052(8) 1.3361(7) 0.4957(5) 0.046(5) Uani 1 1 d . . 1
O101 O 1.3445(7) 1.3949(6) 0.4782(4) 0.042(4) Uiso 1 1 d . . 1
O102 O 1.4705(7) 1.3408(7) 0.4610(5) 0.047(4) Uiso 1 1 d . . 1
O103 O 1.4893(7) 1.2683(6) 0.5231(4) 0.036(4) Uiso 1 1 d . . 1
O104 O 1.3778(6) 1.1885(6) 0.5511(4) 0.033(4) Uiso 1 1 d . . 1
O105 O 1.3754(7) 1.2706(6) 0.5350(4) 0.043(4) Uani 1 1 d . . 1
O106 O 1.3097(7) 1.3262(6) 0.5146(4) 0.037(4) Uani 1 1 d . . 1
O107 O 1.4097(7) 1.3267(6) 0.5014(4) 0.040(4) Uiso 1 1 d . . 1
O108 O 1.2449(6) 1.3142(6) 0.4388(4) 0.033(4) Uani 1 1 d . . 1
O109 O 1.3480(7) 1.3117(6) 0.4269(4) 0.043(4) Uani 1 1 d . . 1
O110 O 1.2608(6) 1.2207(6) 0.4102(4) 0.032(4) Uani 1 1 d . . 1
O111 O 1.2678(7) 1.3412(6) 0.3841(4) 0.042(4) Uiso 1 1 d . . 1
O112 O 1.0604(6) 1.0053(6) 0.4171(4) 0.037(4) Uani 1 1 d . . 1
O113 O 0.9802(6) 0.9177(5) 0.3110(4) 0.023(3) Uani 1 1 d . . 1
O114 O 0.9845(6) 0.8825(6) 0.2437(4) 0.028(3) Uani 1 1 d . . 1
O115 O 0.9845(7) 1.1234(6) 0.2413(4) 0.040(4) Uani 1 1 d . . 1
O116 O 0.9632(7) 1.1851(6) 0.3002(4) 0.035(4) Uani 1 1 d . . 1
O117 O 1.0186(7) 1.2794(7) 0.2962(5) 0.047(4) Uani 1 1 d . . 1
O118 O 1.0221(8) 1.2139(7) 0.2311(5) 0.049(4) Uiso 1 1 d . . 1
O119 O 0.9186(6) 1.1980(7) 0.2479(4) 0.038(4) Uani 1 1 d . . 1
O120 O 0.9591(10) 1.1189(8) 0.1664(6) 0.067(6) Uani 1 1 d . . 1
O121 O 0.9136(8) 1.2069(8) 0.1858(5) 0.055(5) Uani 1 1 d . . 1
O122 O 0.9503(9) 1.1851(9) 0.1290(5) 0.068(6) Uani 1 1 d . . 1
O123 O 1.0642(11) 1.1900(10) 0.1731(7) 0.093(8) Uiso 1 1 d . . 1
O124 O 1.0181(9) 1.2724(10) 0.1866(6) 0.078(7) Uani 1 1 d . . 1
O125 O 0.9931(11) 1.1558(13) 0.0714(6) 0.112(10) Uani 1 1 d . . 1
O126 O 0.9461(11) 1.2310(10) 0.0534(7) 0.087(7) Uiso 1 1 d . . 1
O127 O 1.0190(9) 1.2629(9) 0.1204(6) 0.072(6) Uiso 1 1 d . . 1
O128 O 0.8681(10) 1.1557(11) 0.0622(5) 0.084(8) Uani 1 1 d . . 1
O129 O 0.8910(9) 1.2543(8) 0.1008(6) 0.072(6) Uiso 1 1 d . . 1
O130 O 0.7448(10) 1.1305(11) 0.0266(6) 0.085(8) Uani 1 1 d . . 1
O131 O 0.9039(11) 1.2800(14) 0.0074(7) 0.122(11) Uani 1 1 d . . 1
O132 O 1.0468(12) 1.4420(16) 0.1143(9) 0.142(13) Uani 1 1 d . . 1
O133 O 0.9696(11) 1.3327(10) 0.0821(7) 0.094(8) Uiso 1 1 d . . 1
O134 O 1.065(3) 1.3751(18) 0.1461(15) 0.058(16) Uiso 0.50 1 d P . 1
O135 O 1.1310(12) 1.3166(14) 0.1824(8) 0.123(11) Uani 1 1 d . . 1
O136 O 0.8541(10) 1.3234(9) 0.0610(6) 0.080(7) Uiso 1 1 d . . 1
O137 O 0.9266(12) 1.4052(10) 0.1159(7) 0.099(8) Uiso 1 1 d . . 1
O138 O 0.8365(9) 1.4201(10) 0.1392(6) 0.081(7) Uani 1 1 d . . 1
O139 O 0.7620(9) 1.3353(10) 0.0827(6) 0.083(7) Uani 1 1 d . . 1
O140 O 0.8255(12) 1.4198(11) 0.0724(7) 0.106(9) Uiso 1 1 d . . 1
O141 O 0.7594(8) 1.2353(10) 0.0697(6) 0.073(7) Uani 1 1 d . . 1
O142 O 0.6590(10) 1.2664(11) 0.0840(6) 0.084(7) Uani 1 1 d . . 1
O143 O 0.7555(9) 1.3449(8) 0.1457(5) 0.063(5) Uiso 1 1 d . . 1
O144 O 0.8469(9) 1.3274(10) 0.1331(5) 0.075(7) Uani 1 1 d . . 1
O145 O 0.7463(8) 1.2434(10) 0.1312(5) 0.072(7) Uani 1 1 d . . 1
O146 O 0.8307(10) 1.2183(9) 0.0311(6) 0.082(7) Uiso 1 1 d . . 1
O147 O 1.0223(16) 1.4412(14) 0.1745(10) 0.116(12) Uiso 1 1 d . . 1
O148 O 0.9633(9) 1.3403(9) 0.1558(6) 0.069(6) Uani 1 1 d . . 1
O149 O 0.9234(9) 1.4254(9) 0.1946(6) 0.076(7) Uani 1 1 d . . 1
O150 O 1.0635(12) 1.3809(11) 0.2078(7) 0.096(8) Uiso 1 1 d . . 1
O151 O 0.7959(8) 1.1748(9) 0.1020(5) 0.066(6) Uani 1 1 d . . 1
O152 O 0.6692(8) 1.1409(9) 0.0775(5) 0.067(6) Uani 1 1 d . . 1
O153 O 0.7315(10) 1.1023(9) 0.1218(6) 0.074(6) Uani 1 1 d . . 1
O154 O 0.6717(8) 1.1770(8) 0.1474(4) 0.053(5) Uani 1 1 d . . 1
O155 O 0.7930(8) 1.2018(8) 0.1738(4) 0.051(5) Uani 1 1 d . . 1
O156 O 0.8867(7) 1.2840(8) 0.2324(5) 0.052(5) Uani 1 1 d . . 1
O157 O 0.8301(9) 1.1225(8) 0.1848(5) 0.065(6) Uani 1 1 d . . 1
O158 O 0.8178(7) 1.1973(7) 0.2437(4) 0.038(4) Uani 1 1 d . . 1
O159 O 0.8392(7) 1.3489(7) 0.2683(5) 0.052(5) Uani 1 1 d . . 1
O160 O 1.0353(10) 1.4700(12) 0.2481(7) 0.091(8) Uani 1 1 d . . 1
O161 O 0.8483(8) 1.3554(8) 0.2055(5) 0.061(5) Uani 1 1 d . . 1
O162 O 0.9649(9) 1.3664(10) 0.2299(5) 0.074(7) Uani 1 1 d . . 1
O163 O 0.9238(10) 1.4369(9) 0.2727(7) 0.084(7) Uani 1 1 d . . 1
O164 O 0.9641(8) 1.3660(8) 0.2951(5) 0.059(5) Uani 1 1 d . . 1
O165 O 0.7794(7) 0.9438(6) 0.3493(4) 0.038(4) Uani 1 1 d . . 1
O166 O 0.7716(7) 1.2749(6) 0.2825(4) 0.036(4) Uani 1 1 d . . 1
O167 O 0.7417(7) 1.3557(7) 0.3276(5) 0.043(4) Uani 1 1 d . . 1
O168 O 0.8618(7) 1.3593(7) 0.3403(5) 0.051(5) Uani 1 1 d . . 1
O169 O 0.8218(8) 1.4315(8) 0.3178(5) 0.059(5) Uani 1 1 d . . 1
O170 O 0.6948(7) 1.1973(6) 0.2171(4) 0.035(4) Uani 1 1 d . . 1
O171 O 0.8044(6) 1.1858(6) 0.2959(4) 0.037(4) Uani 1 1 d . . 1
O172 O 0.6902(6) 1.1908(5) 0.2819(4) 0.025(3) Uani 1 1 d . . 1
O173 O 0.7163(7) 1.1148(7) 0.2310(4) 0.044(4) Uiso 1 1 d . . 1
O174 O 0.7502(6) 1.2006(6) 0.3487(4) 0.029(3) Uani 1 1 d . . 1
O175 O 0.7818(6) 1.1103(6) 0.3241(4) 0.033(4) Uani 1 1 d . . 1
O176 O 0.8688(7) 1.2634(6) 0.3653(4) 0.041(4) Uani 1 1 d . . 1
O177 O 0.8638(7) 0.8514(6) 0.2995(4) 0.040(4) Uiso 1 1 d . . 1
O178 O 0.9092(6) 1.2631(6) 0.3105(4) 0.032(4) Uani 1 1 d . . 1
O179 O 0.8544(7) 1.1857(6) 0.3907(4) 0.040(4) Uani 1 1 d . . 1
O180 O 0.8909(6) 1.1734(5) 0.3300(4) 0.030(3) Uani 1 1 d . . 1
O181 O 0.9129(7) 0.9462(7) 0.3559(4) 0.037(4) Uani 1 1 d . . 1
O182 O 0.9854(8) 1.2632(7) 0.3685(5) 0.050(5) Uiso 1 1 d . . 1
O183 O 0.8806(6) 0.9030(6) 0.2534(4) 0.028(3) Uani 1 1 d . . 1
O184 O 0.8182(6) 0.9279(6) 0.2885(4) 0.027(3) Uani 1 1 d . . 1
O185 O 0.4422(7) 1.2043(7) 0.2762(4) 0.041(4) Uani 1 1 d . . 1
O186 O 0.7668(7) 0.6585(7) 0.0446(4) 0.043(4) Uani 1 1 d . . 1
O187 O 0.8664(7) 0.7245(7) 0.0331(5) 0.051(5) Uani 1 1 d . . 1
O188 O 0.8486(8) 0.6423(8) 0.0883(5) 0.059(6) Uani 1 1 d . . 1
O189 O 0.5574(8) 0.6185(7) -0.0362(5) 0.055(5) Uiso 1 1 d . . 1
O190 O 0.9859(7) 1.1900(7) 0.3973(4) 0.042(4) Uani 1 1 d . . 1
O191 O 0.7792(6) 0.8205(5) 0.2367(4) 0.027(3) Uani 1 1 d . . 1
O192 O 0.9312(7) 0.9407(7) 0.2110(4) 0.038(4) Uani 1 1 d . . 1
O193 O 0.8030(6) 0.9557(6) 0.2291(4) 0.034(4) Uani 1 1 d . . 1
O194 O 0.8205(6) 0.8619(6) 0.1915(4) 0.031(4) Uiso 1 1 d . . 1
O195 O 0.8651(7) 0.7472(8) 0.1006(5) 0.053(5) Uani 1 1 d . . 1
O196 O 0.8782(7) 0.8000(6) 0.2163(4) 0.035(4) Uani 1 1 d . . 1
O197 O 0.9129(6) 0.8366(7) 0.1690(4) 0.040(4) Uani 1 1 d . . 1
O198 O 0.7176(6) 0.8935(6) 0.2449(4) 0.031(4) Uani 1 1 d . . 1
O199 O 0.7181(6) 0.8538(6) 0.1857(4) 0.030(3) Uiso 1 1 d . . 1
O200 O 0.6601(6) 0.9036(6) 0.2960(4) 0.028(3) Uani 1 1 d . . 1
O201 O 0.7458(7) 0.9917(6) 0.3041(4) 0.033(4) Uani 1 1 d . . 1
O202 O 0.7118(8) 1.0351(7) 0.2538(4) 0.045(4) Uani 1 1 d . . 1
O203 O 0.6246(6) 0.9818(6) 0.2792(4) 0.032(4) Uani 1 1 d . . 1
O204 O 0.7431(7) 0.8472(6) 0.2942(4) 0.038(4) Uani 1 1 d . . 1
O205 O 0.6630(6) 1.1062(6) 0.3013(4) 0.029(3) Uani 1 1 d . . 1
O206 O 0.6394(7) 1.1681(6) 0.3579(4) 0.036(4) Uani 1 1 d . . 1
O207 O 0.5826(7) 1.1626(6) 0.2889(4) 0.035(4) Uani 1 1 d . . 1
O208 O 0.6670(7) 1.2535(6) 0.3408(5) 0.040(4) Uani 1 1 d . . 1
O209 O 0.4813(7) 1.1363(6) 0.2340(4) 0.035(4) Uiso 1 1 d . . 1
O210 O 0.4733(7) 1.1289(7) 0.3002(5) 0.047(5) Uani 1 1 d . . 1
O211 O 0.6245(8) 1.0971(7) 0.1685(5) 0.050(5) Uani 1 1 d . . 1
O212 O 0.6191(7) 1.2392(7) 0.1859(4) 0.043(4) Uani 1 1 d . . 1
O213 O 0.5506(9) 1.1366(9) 0.1310(5) 0.066(6) Uani 1 1 d . . 1
O214 O 0.5477(9) 1.2641(9) 0.1345(5) 0.069(6) Uani 1 1 d . . 1
O215 O 0.5063(8) 1.2221(7) 0.1823(5) 0.047(4) Uiso 1 1 d . . 1
O216 O 0.5662(7) 1.1627(6) 0.2025(4) 0.038(4) Uani 1 1 d . . 1
O217 O 0.4426(9) 1.1127(8) 0.1598(5) 0.065(6) Uani 1 1 d . . 1
O218 O 0.5364(6) 1.2351(6) 0.2574(4) 0.033(4) Uani 1 1 d . . 1
O219 O 0.4235(7) 1.1969(7) 0.2108(5) 0.048(5) Uani 1 1 d . . 1
O220 O 0.5495(7) 1.2367(7) 0.3286(4) 0.044(4) Uani 1 1 d . . 1
O221 O 0.6339(7) 1.2885(7) 0.4015(4) 0.045(4) Uani 1 1 d . . 1
O222 O 0.6871(7) 1.3601(6) 0.3763(4) 0.043(4) Uani 1 1 d . . 1
O223 O 0.6123(7) 1.3211(6) 0.3113(4) 0.036(4) Uani 1 1 d . . 1
O224 O 0.5692(7) 1.3383(7) 0.3637(5) 0.045(4) Uani 1 1 d . . 1
O225 O 0.5942(7) 1.3133(6) 0.2454(5) 0.043(4) Uani 1 1 d . . 1
O226 O 0.4786(7) 1.3073(7) 0.3009(4) 0.045(4) Uani 1 1 d . . 1
O227 O 0.6257(8) 1.4172(7) 0.3521(5) 0.057(5) Uani 1 1 d . . 1
O228 O 0.5180(8) 1.3251(7) 0.1926(5) 0.056(5) Uiso 1 1 d . . 1
O229 O 0.5962(9) 1.4095(7) 0.2469(6) 0.061(5) Uani 1 1 d . . 1
O230 O 0.6345(8) 1.3420(8) 0.2012(5) 0.052(5) Uani 1 1 d . . 1
O231 O 0.7195(9) 1.4401(8) 0.2510(5) 0.063(6) Uani 1 1 d . . 1
O232 O 0.6815(8) 1.4127(7) 0.3026(5) 0.053(5) Uani 1 1 d . . 1
O233 O 0.7534(9) 1.4566(8) 0.3758(6) 0.066(6) Uani 1 1 d . . 1
O234 O 0.4753(8) 1.4047(8) 0.2298(6) 0.059(5) Uani 1 1 d . . 1
O235 O 0.3793(7) 0.7876(7) 0.1041(4) 0.049(5) Uani 1 1 d . . 1
O236 O 0.4617(7) 1.3038(8) 0.2357(5) 0.052(5) Uani 1 1 d . . 1
O237 O 0.5403(8) 1.3874(7) 0.2903(6) 0.059(5) Uani 1 1 d . . 1
O238 O 0.5074(8) 1.4105(8) 0.3540(5) 0.060(5) Uani 1 1 d . . 1
O239 O 0.3591(8) 1.2525(7) 0.2483(5) 0.049(5) Uani 1 1 d . . 1
O240 O 0.8478(7) 1.1114(7) 0.2563(4) 0.040(4) Uani 1 1 d . . 1
O241 O 0.7248(9) 0.6409(8) -0.0974(5) 0.063(5) Uiso 1 1 d . . 1
O242 O 0.7835(10) 0.5250(9) -0.0349(6) 0.077(6) Uiso 1 1 d . . 1
O243 O 0.5666(9) 0.5226(8) -0.0771(5) 0.063(5) Uiso 1 1 d . . 1
O244 O 0.6833(8) 0.5604(7) -0.0224(5) 0.057(5) Uiso 1 1 d . . 1
O245 O 0.7668(8) 0.6232(7) -0.0323(5) 0.056(5) Uiso 1 1 d . . 1
O246 O 0.8046(7) 0.7228(8) -0.0305(4) 0.054(5) Uani 1 1 d . . 1
O247 O 0.8504(7) 0.6263(8) 0.0232(5) 0.042(4) Uiso 1 1 d . . 1
O248 O 0.6549(8) 0.6235(7) -0.0538(5) 0.050(5) Uiso 1 1 d . . 1
O249 O 0.9532(9) 0.7027(9) 0.0822(6) 0.072(6) Uiso 1 1 d . . 1
O250 O 0.6921(8) 0.7210(7) -0.0511(5) 0.057(5) Uiso 1 1 d . . 1
O251 O 0.7732(8) 0.5633(8) 0.1008(5) 0.059(5) Uani 1 1 d . . 1
O252 O 0.7661(10) 0.5595(8) 0.0317(6) 0.061(5) Uiso 1 1 d . . 1
O253 O 0.7596(7) 0.6648(6) 0.1130(4) 0.039(4) Uani 1 1 d . . 1
O254 O 0.6789(7) 0.5837(7) 0.0560(5) 0.052(5) Uani 1 1 d . . 1
O255 O 0.6469(6) 0.6638(6) 0.0918(4) 0.036(4) Uani 1 1 d . . 1
O256 O 0.5852(7) 0.5572(7) -0.0032(5) 0.045(4) Uiso 1 1 d . . 1
O257 O 0.5605(7) 0.5635(7) 0.0607(5) 0.047(5) Uani 1 1 d . . 1
O258 O 0.5517(7) 0.6397(6) 0.0307(4) 0.040(4) Uiso 1 1 d . . 1
O259 O 0.4945(8) 0.6893(7) -0.0120(5) 0.054(5) Uiso 1 1 d . . 1
O260 O 0.6018(7) 0.7431(7) 0.0467(4) 0.040(4) Uani 1 1 d . . 1
O261 O 0.5721(6) 0.8249(6) 0.0865(4) 0.033(4) Uani 1 1 d . . 1
O262 O 0.6819(6) 0.8133(6) 0.1088(4) 0.031(3) Uiso 1 1 d . . 1
O263 O 0.6756(8) 0.8939(7) 0.0863(5) 0.050(5) Uani 1 1 d . . 1
O264 O 0.5824(7) 0.8271(8) 0.0240(4) 0.052(5) Uani 1 1 d . . 1
O265 O 0.6924(7) 0.8073(7) 0.0401(4) 0.044(4) Uani 1 1 d . . 1
O266 O 0.8019(6) 0.8188(7) 0.1210(4) 0.040(4) Uani 1 1 d . . 1
O267 O 0.9641(8) 0.8328(9) 0.1143(5) 0.069(6) Uani 1 1 d . . 1
O268 O 0.9016(9) 0.9035(7) 0.1310(5) 0.058(5) Uani 1 1 d . . 1
O269 O 0.8452(7) 0.8121(8) 0.0670(4) 0.051(5) Uani 1 1 d . . 1
O270 O 0.8984(9) 0.8161(9) 0.0160(5) 0.070(6) Uani 1 1 d . . 1
O271 O 0.7394(7) 0.7203(7) 0.0128(4) 0.046(4) Uani 1 1 d . . 1
O272 O 0.7730(8) 0.8061(7) 0.0036(4) 0.047(4) Uani 1 1 d . . 1
O273 O 0.6579(9) 0.8123(8) -0.0273(5) 0.063(5) Uiso 1 1 d . . 1
O274 O 0.6127(8) 0.7203(7) -0.0167(5) 0.048(4) Uiso 1 1 d . . 1
O275 O 0.6537(7) 0.6555(6) 0.0219(4) 0.041(4) Uiso 1 1 d . . 1
O276 O 0.7339(6) 0.7586(7) 0.1441(4) 0.044(4) Uani 1 1 d . . 1
O277 O 0.7678(7) 0.7014(7) 0.1856(4) 0.042(4) Uani 1 1 d . . 1
O278 O 0.6774(8) 0.6119(7) 0.1368(5) 0.049(5) Uani 1 1 d . . 1
O279 O 0.6481(6) 0.7049(6) 0.1603(4) 0.040(4) Uani 1 1 d . . 1
O280 O 0.7664(8) 0.9070(7) 0.1483(4) 0.049(5) Uani 1 1 d . . 1
O281 O 0.5784(8) 0.9218(7) 0.1378(5) 0.049(5) Uani 1 1 d . . 1
O282 O 0.4738(6) 0.8594(7) 0.0811(5) 0.041(4) Uani 1 1 d . . 1
O283 O 0.5914(6) 0.8383(6) 0.1555(4) 0.032(4) Uani 1 1 d . . 1
O284 O 0.5985(6) 0.8800(6) 0.2269(4) 0.031(4) Uani 1 1 d . . 1
O285 O 0.6681(7) 0.9357(6) 0.1971(4) 0.039(4) Uani 1 1 d . . 1
O286 O 0.4856(7) 0.7764(6) 0.1052(4) 0.036(4) Uiso 1 1 d . . 1
O287 O 0.6276(7) 0.7898(6) 0.2009(4) 0.034(4) Uiso 1 1 d . . 1
O288 O 0.3896(8) 0.7183(8) 0.0390(4) 0.053(5) Uani 1 1 d . . 1
O289 O 0.4390(7) 0.6708(7) 0.0866(4) 0.049(5) Uani 1 1 d . . 1
O290 O 0.3284(7) 0.6825(7) 0.0806(5) 0.046(4) Uiso 1 1 d . . 1
O291 O 0.4707(7) 0.5933(7) 0.1080(4) 0.050(5) Uani 1 1 d . . 1
O292 O 0.3639(7) 0.6220(7) 0.1118(5) 0.044(4) Uiso 1 1 d . . 1
O293 O 0.2412(7) 0.6147(8) 0.0920(5) 0.060(6) Uani 1 1 d . . 1
O294 O 0.4185(6) 0.7246(6) 0.1429(4) 0.035(4) Uani 1 1 d . . 1
O295 O 0.3120(7) 0.7558(6) 0.2023(4) 0.037(4) Uani 1 1 d . . 1
O296 O 0.5308(6) 0.7000(6) 0.1517(4) 0.029(3) Uiso 1 1 d . . 1
O297 O 0.5858(7) 0.6385(6) 0.1847(4) 0.043(4) Uiso 1 1 d . . 1
O298 O 0.6717(6) 0.7268(7) 0.2347(4) 0.039(4) Uani 1 1 d . . 1
O299 O 0.5523(7) 0.7240(6) 0.2206(4) 0.037(4) Uani 1 1 d . . 1
O300 O 0.4524(7) 0.6475(7) 0.1728(4) 0.042(4) Uani 1 1 d . . 1
O301 O 0.4808(7) 0.8651(6) 0.1487(4) 0.035(4) Uiso 1 1 d . . 1
O302 O 0.3159(7) 0.8295(8) 0.1429(5) 0.051(5) Uani 1 1 d . . 1
O303 O 0.3826(7) 0.8945(7) 0.1161(4) 0.046(4) Uani 1 1 d . . 1
O304 O 0.4102(6) 0.8138(6) 0.1815(4) 0.034(4) Uani 1 1 d . . 1
O305 O 0.4146(6) 0.9089(7) 0.1892(4) 0.040(4) Uani 1 1 d . . 1
O306 O 0.5047(7) 0.6367(7) 0.2379(5) 0.044(4) Uani 1 1 d . . 1
O307 O 0.4989(7) 0.7434(7) 0.2704(4) 0.041(4) Uani 1 1 d . . 1
O308 O 0.5403(7) 0.8378(6) 0.2649(4) 0.032(4) Uani 1 1 d . . 1
O309 O 0.4955(7) 0.8364(6) 0.3210(4) 0.034(4) Uani 1 1 d . . 1
O310 O 0.3915(7) 0.7566(7) 0.2606(4) 0.045(4) Uani 1 1 d . . 1
O311 O 0.4325(6) 0.8500(6) 0.2584(4) 0.030(4) Uani 1 1 d . . 1
O312 O 0.3979(7) 0.6642(7) 0.2211(5) 0.046(5) Uani 1 1 d . . 1
O313 O 0.3229(7) 0.6654(7) 0.1640(5) 0.052(5) Uani 1 1 d . . 1
O314 O 0.5083(6) 0.9099(6) 0.2417(4) 0.034(4) Uani 1 1 d . . 1
O315 O 0.2899(8) 0.7262(7) 0.1330(5) 0.048(4) Uiso 1 1 d . . 1
O316 O 0.3367(6) 0.8556(6) 0.2104(4) 0.037(4) Uani 1 1 d . . 1
O317 O 0.4205(7) 0.9505(6) 0.2629(4) 0.035(4) Uiso 1 1 d . . 1
O318 O 0.2837(8) 0.6702(7) 0.2248(5) 0.055(5) Uani 1 1 d . . 1
O319 O 0.5667(6) 0.9375(6) 0.3147(4) 0.032(4) Uani 1 1 d . . 1
O320 O 0.2199(8) 0.7867(8) 0.1629(5) 0.065(6) Uani 1 1 d . . 1
O321 O 1.0583(6) 1.0645(6) 0.3586(4) 0.031(4) Uani 1 1 d . . 1
O322 O 0.9365(7) 1.0395(6) 0.2581(4) 0.038(4) Uiso 1 1 d . . 1
O323 O 0.8813(8) 0.7198(7) 0.1630(5) 0.055(5) Uiso 1 1 d . F 1
O324 O 1.0622(11) 1.3387(9) 0.2651(7) 0.087(7) Uiso 1 1 d . G 1
O401 O 0.6844(8) 0.9932(7) 0.0798(5) 0.054(5) Uani 1 1 d . H 1
O402 O 1.5647(8) 0.8887(8) 0.4103(5) 0.057(5) Uani 1 1 d . . 1
O403 O 1.5406(8) 0.9995(8) 0.4000(5) 0.063(5) Uani 1 1 d . . 1
O404 O 0.8598(9) 1.0667(8) 0.3701(5) 0.061(5) Uiso 1 1 d . . 1
O405 O 0.6490(10) 1.3336(9) 0.0367(6) 0.084(7) Uiso 1 1 d . . 1
O406 O 0.9546(12) 1.0184(11) 0.1716(7) 0.104(8) Uiso 1 1 d . I 1
O407 O 0.8177(15) 1.0053(14) 0.1262(9) 0.106(11) Uiso 0.80 1 d P . 1
O408 O 0.6693(12) 0.9714(10) 0.3851(7) 0.098(8) Uiso 1 1 d . . 1
O409 O 0.6631(13) 0.8604(12) 0.3653(8) 0.118(10) Uiso 1 1 d . . 1
O410 O 0.927(3) 1.172(2) 0.4556(17) 0.094(19) Uiso 0.40 1 d P J 1
O411 O 0.4455(11) 0.7822(10) 0.0033(7) 0.094(8) Uiso 1 1 d . K 1
O412 O 0.7478(10) 0.7462(9) 0.3341(6) 0.084(7) Uiso 1 1 d . L 1
O421 O 0.4893(13) 1.2282(12) 0.0539(8) 0.037(8) Uiso 0.50 1 d P . 1
O522 O 0.7506(16) 1.0205(14) 0.1789(10) 0.109(11) Uiso 0.80 1 d P M 1
O523 O 0.4352(13) 0.5550(12) -0.0839(8) 0.086(9) Uiso 0.80 1 d P . 1
O524 O 1.1901(15) 1.1360(14) 0.6258(9) 0.105(11) Uiso 0.80 1 d P N 1
O525 O 0.9550(13) 0.7893(12) 0.2734(8) 0.086(9) Uiso 0.80 1 d P O 1
O526 O 0.527(2) 0.5321(19) 0.1828(13) 0.088(14) Uiso 0.50 1 d P P 1
O527 O 0.6086(19) 0.7185(17) 0.3223(12) 0.048(11) Uiso 0.40 1 d P . 1
O528 O 0.784(4) 1.584(3) 0.279(2) 0.09(2) Uiso 0.30 1 d P . 1
O529 O 0.9382(18) 0.8032(16) 0.3328(11) 0.091(12) Uiso 0.60 1 d P . 1
O530 O 0.948(2) 0.905(2) 0.4179(14) 0.090(15) Uiso 0.50 1 d P . 1
O531 O 0.798(2) 1.3359(18) 0.4552(13) 0.081(13) Uiso 0.50 1 d P . 1
O532 O 1.1013(15) 1.3322(14) 0.4212(10) 0.050(9) Uiso 0.50 1 d P . 1
O533 O 1.051(2) 1.267(2) 0.4754(14) 0.065(14) Uiso 0.40 1 d P . 1
O534 O 1.0045(13) 1.1598(12) 0.4452(8) 0.035(7) Uiso 0.50 1 d P . 1
O535 O 0.9594(15) 0.9977(13) 0.4185(9) 0.045(9) Uiso 0.50 1 d P . 1
O536 O 1.1112(15) 1.3181(13) 0.3588(9) 0.046(9) Uiso 0.50 1 d P Q 1
O537 O 1.5533(14) 0.7825(13) 0.3668(9) 0.060(9) Uiso 0.60 1 d P R 1
O538 O 0.6692(15) 0.4443(13) 0.0636(9) 0.064(9) Uiso 0.60 1 d P S 1
O539 O 0.432(2) 0.6535(19) -0.0938(13) 0.085(14) Uiso 0.50 1 d P T 1
O540 O 0.6575(17) 1.3933(15) 0.1551(11) 0.061(11) Uiso 0.50 1 d P U 1
O541 O 0.715(2) 1.4919(18) 0.1947(13) 0.082(13) Uiso 0.50 1 d P V 1
O542 O 1.164(2) 1.2233(18) 0.5886(12) 0.078(13) Uiso 0.50 1 d P W 1
O543 O 0.702(2) 0.6573(18) 0.3606(12) 0.080(13) Uiso 0.50 1 d P X 1
O545 O 0.8709(16) 0.9941(15) 0.4236(10) 0.054(10) Uiso 0.50 1 d P . 1
O546 O 0.427(3) 1.160(3) 0.0942(17) 0.095(19) Uiso 0.40 1 d P Y 1
O547 O 0.493(2) 1.065(2) 0.0224(14) 0.098(16) Uiso 0.50 1 d P Z 1
O548 O 1.5990(15) 1.3304(14) 0.5954(10) 0.049(9) Uiso 0.50 1 d P A 1
O549 O 0.995(3) 0.757(3) 0.441(2) 0.08(2) Uiso 0.30 1 d P B 1
O550 O 0.648(3) 0.622(3) 0.251(2) 0.08(2) Uiso 0.30 1 d P C 1
O551 O 0.389(2) 0.850(2) -0.0139(15) 0.075(16) Uiso 0.40 1 d P . 1
O552 O 1.010(3) 1.103(3) 0.4764(18) 0.064(18) Uiso 0.30 1 d P . 1
O553 O 0.901(2) 0.6593(18) -0.0309(12) 0.080(13) Uiso 0.50 1 d P D 1
O554 O 0.596(3) 0.998(2) 0.1082(16) 0.082(17) Uiso 0.40 1 d P E 1
O555 O 0.986(2) 1.008(2) 0.4785(15) 0.073(15) Uiso 0.40 1 d P F 1
O556 O 0.841(2) 1.0153(19) 0.1844(13) 0.058(13) Uiso 0.40 1 d P G 1
N1 N 1.3293(11) 0.8854(10) 0.3167(7) 0.060(6) Uiso 1 1 d . H 1
N2 N 1.3365(17) 1.0783(15) 0.2671(10) 0.118(12) Uiso 1 1 d . I 1
N3 N 1.4325(13) 1.2577(12) 0.3864(8) 0.084(9) Uiso 1 1 d . J 1
N4 N 0.6430(11) 0.4681(10) 0.0040(7) 0.060(6) Uiso 1 1 d . K 1
N5 N 1.4372(9) 0.9202(8) 0.6316(6) 0.043(5) Uiso 1 1 d . L 1
N6 N 1.664(2) 1.238(2) 0.4630(15) 0.078(16) Uiso 0.50 1 d P M 1
N7 N 1.3882(13) 1.5128(11) 0.5265(8) 0.080(8) Uiso 1 1 d . N 1
N8 N 1.5748(12) 1.2927(11) 0.6498(7) 0.069(7) Uiso 1 1 d . O 1
N9 N 0.3426(14) 0.5473(13) 0.1513(9) 0.096(10) Uiso 1 1 d . P 1
N10 N 1.0606(14) 1.0282(13) 0.2288(9) 0.097(10) Uiso 1 1 d . Q 1
N11 N 0.9498(18) 1.2344(17) 0.4388(12) 0.046(11) Uiso 0.50 1 d P R 1
N12 N 0.8249(15) 1.0953(13) 0.4421(9) 0.101(10) Uiso 1 1 d . S 1
N13 N 1.754(2) 1.205(2) 0.4327(14) 0.066(14) Uiso 0.50 1 d P M 1
C1 C 1.3974(14) 0.9005(12) 0.3270(9) 0.064(8) Uiso 1 1 d . H 1
C2 C 1.3017(14) 0.8300(13) 0.2844(9) 0.069(9) Uiso 1 1 d . H 1
C3 C 1.3257(17) 1.0952(15) 0.2345(11) 0.088(11) Uiso 1 1 d . I 1
C4 C 1.3501(14) 1.0280(13) 0.2613(9) 0.069(9) Uiso 1 1 d . I 1
C5 C 1.4908(14) 1.2505(12) 0.3913(8) 0.064(8) Uiso 1 1 d . J 1
C6 C 1.4253(15) 1.3025(14) 0.3676(9) 0.074(10) Uiso 1 1 d . J 1
C7 C 0.5747(16) 0.4407(14) -0.0101(10) 0.079(10) Uiso 1 1 d . K 1
C8 C 0.6701(18) 0.4392(17) -0.0241(11) 0.099(13) Uiso 1 1 d . K 1
C9 C 1.4814(15) 0.8917(13) 0.6177(9) 0.073(9) Uiso 1 1 d . L 1
C10 C 1.4647(15) 0.9541(13) 0.6722(9) 0.071(9) Uiso 1 1 d . L 1
C12 C 1.422(2) 1.528(2) 0.5045(14) 0.127(16) Uiso 1 1 d . N 1
C13 C 1.587(2) 1.324(2) 0.6936(14) 0.128(17) Uiso 1 1 d . O 1
C14 C 1.594(2) 1.2442(19) 0.6447(13) 0.119(15) Uiso 1 1 d . O 1
C15 C 0.325(3) 0.507(3) 0.1132(18) 0.068(17) Uiso 0.50 1 d P P 1
C16 C 1.072(2) 0.984(2) 0.2116(13) 0.119(15) Uiso 1 1 d . Q 1
C20 C 0.946(2) 1.277(2) 0.4462(14) 0.043(12) Uiso 0.50 1 d P R 1
C21 C 0.7997(16) 1.0258(14) 0.4129(10) 0.080(10) Uiso 1 1 d . S 1
C22 C 1.7075(19) 1.2346(17) 0.4340(11) 0.101(13) Uiso 1 1 d . M 1
C23 C 1.7533(14) 1.1651(13) 0.4174(9) 0.065(8) Uiso 1 1 d . M 1
C24 C 1.102(2) 1.0822(18) 0.2291(12) 0.034(11) Uiso 0.50 1 d P Q 1

loop_
_atom_site_aniso_label
_atom_site_aniso_U_11
_atom_site_aniso_U_22
_atom_site_aniso_U_33
_atom_site_aniso_U_23
_atom_site_aniso_U_13
_atom_site_aniso_U_12
W1 0.0205(4) 0.0310(5) 0.0228(5) 0.0070(4) 0.0022(3) 0.0090(4)
W2 0.0231(4) 0.0338(5) 0.0266(5) 0.0142(4) 0.0035(4) 0.0103(4)
W3 0.0247(4) 0.0346(5) 0.0236(5) 0.0120(4) 0.0038(4) 0.0115(4)
W4 0.0204(4) 0.0282(5) 0.0203(4) 0.0073(4) 0.0028(3) 0.0091(4)
W5 0.0221(4) 0.0286(5) 0.0216(5) 0.0092(4) 0.0028(3) 0.0091(4)
W6 0.0274(4) 0.0323(5) 0.0241(5) 0.0121(4) 0.0057(4) 0.0120(4)
W7 0.0239(4) 0.0307(5) 0.0205(5) 0.0083(4) 0.0041(3) 0.0101(4)
W8 0.0214(4) 0.0330(5) 0.0208(5) 0.0077(4) 0.0022(3) 0.0096(4)
W9 0.0240(4) 0.0287(5) 0.0276(5) 0.0099(4) 0.0035(4) 0.0088(4)
W10 0.0260(4) 0.0295(5) 0.0272(5) 0.0091(4) 0.0053(4) 0.0125(4)
W11 0.0219(4) 0.0337(5) 0.0213(5) 0.0100(4) 0.0038(3) 0.0091(4)
W12 0.0250(4) 0.0310(5) 0.0226(5) 0.0095(4) 0.0035(4) 0.0112(4)
W13 0.0248(4) 0.0298(5) 0.0276(5) 0.0065(4) 0.0029(4) 0.0105(4)
W14 0.0295(5) 0.0327(5) 0.0283(5) 0.0119(4) 0.0086(4) 0.0141(4)
W15 0.0246(4) 0.0326(5) 0.0238(5) 0.0097(4) 0.0070(4) 0.0106(4)
W16 0.0210(4) 0.0339(5) 0.0211(5) 0.0079(4) 0.0029(3) 0.0083(4)
W17 0.0326(5) 0.0393(6) 0.0251(5) 0.0149(4) 0.0084(4) 0.0178(4)
W18 0.0323(5) 0.0379(6) 0.0296(5) 0.0166(4) 0.0068(4) 0.0152(4)
W19 0.0219(6) 0.0307(12) 0.0197(7) 0.0088(10) 0.0041(5) 0.0096(9)
W19' 0.021(6) 0.044(14) 0.025(7) 0.010(11) -0.001(5) 0.014(10)
W20 0.0295(5) 0.0298(5) 0.0309(5) 0.0064(4) 0.0023(4) 0.0125(4)
W21 0.0233(4) 0.0414(6) 0.0207(5) 0.0071(4) 0.0038(4) 0.0079(4)
W22 0.0214(4) 0.0294(5) 0.0237(5) 0.0085(4) 0.0046(3) 0.0095(4)
W23 0.0349(5) 0.0365(5) 0.0265(5) 0.0109(4) 0.0105(4) 0.0185(4)
W24 0.0285(5) 0.0320(5) 0.0335(5) 0.0145(4) 0.0041(4) 0.0092(4)
W25 0.0265(5) 0.0393(6) 0.0223(5) 0.0070(4) 0.0060(4) 0.0121(4)
W26 0.0306(5) 0.0305(5) 0.0359(6) 0.0137(4) 0.0050(4) 0.0125(4)
W27 0.0217(4) 0.0378(5) 0.0223(5) 0.0064(4) 0.0032(4) 0.0081(4)
W28 0.0290(5) 0.0474(6) 0.0253(5) 0.0146(5) 0.0044(4) 0.0147(4)
W29 0.0292(5) 0.0377(5) 0.0313(5) 0.0166(4) 0.0118(4) 0.0158(4)
W30 0.0282(5) 0.0393(6) 0.0297(5) 0.0166(4) 0.0081(4) 0.0096(4)
W31 0.0279(5) 0.0446(6) 0.0263(5) 0.0173(5) 0.0059(4) 0.0160(4)
W32 0.0276(5) 0.0344(5) 0.0383(6) 0.0148(5) 0.0033(4) 0.0063(4)
W33 0.0293(5) 0.0428(6) 0.0387(6) 0.0215(5) 0.0120(4) 0.0140(4)
W34 0.0263(5) 0.0443(6) 0.0311(5) 0.0132(5) 0.0086(4) 0.0149(4)
W35 0.0301(5) 0.0402(6) 0.0313(5) 0.0146(5) 0.0123(4) 0.0114(4)
W36 0.0309(5) 0.0411(6) 0.0373(6) 0.0166(5) 0.0084(4) 0.0158(4)
W37 0.0324(5) 0.0397(6) 0.0423(6) 0.0230(5) 0.0093(4) 0.0109(4)
W38 0.0300(5) 0.0575(7) 0.0301(5) 0.0239(5) 0.0089(4) 0.0202(5)
W39 0.0308(5) 0.0547(7) 0.0315(5) 0.0178(5) 0.0068(4) 0.0196(5)
W40 0.0330(5) 0.0522(7) 0.0237(5) 0.0125(5) 0.0055(4) 0.0126(5)
W41 0.0190(19) 0.026(3) 0.030(2) 0.0136(18) 0.0056(15) 0.0026(16)
W42 0.032(2) 0.023(2) 0.0266(19) 0.0081(14) 0.0081(15) 0.0112(15)
W43 0.0239(18) 0.022(2) 0.032(2) 0.0146(18) 0.0084(15) 0.0078(15)
W44 0.0232(19) 0.024(3) 0.020(3) 0.007(2) 0.0041(17) 0.008(2)
W45 0.0250(19) 0.024(2) 0.030(2) 0.012(2) 0.0121(15) 0.0089(15)
W46 0.024(2) 0.0274(18) 0.021(3) 0.0114(18) 0.007(2) 0.0083(16)
W47 0.0235(18) 0.021(2) 0.030(2) 0.0079(16) 0.0028(13) 0.0023(15)
W48 0.0299(19) 0.023(2) 0.0216(19) 0.0059(17) 0.0044(13) 0.0096(17)
W41' 0.041(4) 0.037(4) 0.067(6) 0.006(4) -0.002(3) 0.014(3)
W42' 0.070(6) 0.051(4) 0.045(4) -0.005(3) -0.009(3) 0.038(4)
W43' 0.061(5) 0.049(5) 0.043(4) 0.000(3) -0.006(3) 0.034(4)
W44' 0.042(5) 0.046(4) 0.024(4) 0.000(2) 0.001(3) 0.029(3)
W45' 0.063(7) 0.038(5) 0.031(3) 0.002(3) 0.004(4) 0.027(5)
W46' 0.045(6) 0.046(4) 0.025(3) -0.003(2) -0.006(3) 0.025(4)
W47' 0.055(5) 0.042(3) 0.058(5) 0.000(3) -0.008(3) 0.024(3)
W48' 0.070(6) 0.058(4) 0.030(3) -0.006(2) -0.008(3) 0.041(4)
W49 0.0290(5) 0.0385(6) 0.0343(6) 0.0034(5) 0.0063(4) 0.0066(4)
W50 0.0320(5) 0.0425(6) 0.0314(5) 0.0096(5) 0.0094(4) 0.0149(4)
W51 0.0307(5) 0.0486(7) 0.0463(6) 0.0164(5) 0.0153(5) 0.0075(5)
W52 0.0366(5) 0.0315(6) 0.0457(6) 0.0145(5) 0.0005(5) 0.0071(4)
W53 0.0312(5) 0.0532(7) 0.0254(5) 0.0031(5) 0.0014(4) 0.0115(5)
W54 0.0485(6) 0.0369(6) 0.0495(7) 0.0151(5) 0.0153(5) 0.0152(5)
W55 0.0345(5) 0.0389(6) 0.0396(6) 0.0146(5) 0.0131(4) 0.0100(4)
W56 0.0241(5) 0.0580(7) 0.0415(6) 0.0151(5) 0.0082(4) 0.0134(5)
W57 0.0395(6) 0.0820(9) 0.0358(6) 0.0361(6) 0.0147(5) 0.0318(6)
W58 0.0389(6) 0.0593(7) 0.0497(7) 0.0294(6) 0.0152(5) 0.0279(5)
W59 0.0371(5) 0.0631(7) 0.0304(6) 0.0189(5) 0.0066(4) 0.0226(5)
W60 0.0293(5) 0.0446(6) 0.0293(5) 0.0101(5) 0.0074(4) 0.0123(4)
W61 0.0287(5) 0.0436(6) 0.0337(6) 0.0020(5) 0.0053(4) 0.0089(4)
W62 0.0346(5) 0.0605(7) 0.0362(6) 0.0171(5) 0.0049(4) 0.0197(5)
W63 0.0260(5) 0.0512(7) 0.0418(6) 0.0071(5) 0.0054(4) 0.0038(5)
W64 0.0379(5) 0.0376(6) 0.0354(6) 0.0132(5) 0.0118(4) 0.0188(4)
W65 0.0534(6) 0.0462(7) 0.0536(7) 0.0238(6) 0.0231(5) 0.0303(5)
W66 0.0383(6) 0.0545(7) 0.0336(6) -0.0058(5) 0.0049(5) 0.0095(5)
W67 0.0269(5) 0.0508(7) 0.0276(5) 0.0071(5) 0.0015(4) 0.0081(4)
W68 0.0500(6) 0.0746(8) 0.0443(7) 0.0365(6) 0.0148(5) 0.0355(6)
W69 0.0325(6) 0.0489(7) 0.0364(7) 0.0010(5) 0.0069(5) 0.0156(5)
W70 0.0289(6) 0.0653(8) 0.0363(7) 0.0027(6) 0.0096(5) 0.0143(5)
W71 0.0410(7) 0.0684(9) 0.0384(7) -0.0033(6) 0.0123(5) 0.0203(6)
W72 0.0643(8) 0.1581(16) 0.0448(8) 0.0568(9) 0.0264(7) 0.0574(10)
W73 0.0460(6) 0.0712(8) 0.0267(6) 0.0161(6) 0.0130(5) 0.0176(6)
W74 0.0403(6) 0.0726(8) 0.0294(6) 0.0095(6) 0.0151(5) 0.0092(6)
W75 0.0501(6) 0.0565(7) 0.0628(8) 0.0395(6) 0.0221(6) 0.0265(6)
W76 0.0481(6) 0.0941(10) 0.0332(6) 0.0299(6) 0.0135(5) 0.0354(6)
W77 0.0540(7) 0.0643(8) 0.0627(8) 0.0405(7) 0.0229(6) 0.0365(6)
W78 0.0435(6) 0.0792(9) 0.0615(8) 0.0451(7) 0.0191(6) 0.0195(6)
W79 0.0402(6) 0.0773(9) 0.0364(6) 0.0087(6) 0.0118(5) 0.0113(6)
W80 0.0448(6) 0.0786(9) 0.0296(6) 0.0034(6) 0.0130(5) 0.0134(6)
W81 0.0648(8) 0.1538(16) 0.0579(9) 0.0635(10) 0.0318(7) 0.0606(10)
W82 0.0699(9) 0.209(2) 0.0760(10) 0.1022(13) 0.0438(8) 0.0713(12)
W83 0.0517(7) 0.1260(13) 0.0655(9) 0.0710(9) 0.0260(6) 0.0453(8)
W84 0.0629(9) 0.1670(17) 0.1050(13) 0.1115(13) 0.0430(9) 0.0532(10)
W85 0.0551(7) 0.1018(11) 0.0867(10) 0.0745(9) 0.0318(7) 0.0343(7)
W86 0.0553(10) 0.176(2) 0.1033(15) 0.1091(16) 0.0429(10) 0.0442(11)
W87 0.0477(9) 0.1184(15) 0.0836(13) 0.0719(12) 0.0280(8) 0.0231(9)
W88 0.0452(8) 0.1543(18) 0.0760(12) 0.0825(12) 0.0309(8) 0.0437(10)
W86' 0.065(8) 0.196(18) 0.169(16) 0.150(15) 0.061(9) 0.062(9)
W87' 0.109(13) 0.28(3) 0.26(3) 0.24(3) 0.097(16) 0.088(16)
W88' 0.108(14) 0.29(3) 0.15(2) 0.19(2) 0.093(15) 0.124(19)
W89 0.0702(9) 0.1813(18) 0.0575(9) 0.0751(11) 0.0390(7) 0.0726(11)
W90 0.041(2) 0.122(4) 0.044(2) 0.057(3) 0.0247(18) 0.049(3)
W91 0.039(2) 0.110(5) 0.050(2) 0.046(3) 0.0180(16) 0.031(3)
W90' 0.029(3) 0.010(7) 0.025(3) 0.002(4) -0.002(3) 0.004(3)
W91' 0.046(4) 0.011(6) 0.052(4) 0.012(3) 0.008(3) 0.004(2)
Se1 0.0476(16) 0.129(3) 0.062(2) 0.068(2) 0.0283(15) 0.0438(18)
Se3 0.0229(10) 0.0309(12) 0.0278(12) 0.0088(10) 0.0057(9) 0.0102(9)
Se4 0.0337(12) 0.0291(13) 0.0310(13) 0.0090(10) 0.0019(10) 0.0132(10)
Se5 0.0257(11) 0.0394(14) 0.0260(12) 0.0104(11) 0.0065(9) 0.0123(10)
Se6 0.0349(12) 0.0438(15) 0.0336(13) 0.0194(12) 0.0095(10) 0.0189(11)
Se7 0.0286(12) 0.0529(16) 0.0266(13) 0.0071(12) 0.0067(10) 0.0108(11)
Se8 0.0228(13) 0.0291(15) 0.0271(15) 0.0094(12) 0.0060(11) 0.0094(11)
Se9 0.0291(14) 0.0312(16) 0.0333(16) 0.0148(13) 0.0070(12) 0.0118(12)
Se8' 0.042(7) 0.039(7) 0.042(8) 0.013(6) 0.015(6) 0.010(6)
Se9' 0.063(9) 0.054(9) 0.058(9) 0.033(8) 0.015(7) 0.018(7)
Ni1 0.0297(15) 0.0312(16) 0.0308(16) 0.0109(13) 0.0081(12) 0.0138(12)
Ni2 0.0224(14) 0.0321(16) 0.0291(16) 0.0099(13) 0.0026(12) 0.0091(12)
K1 0.032(3) 0.031(3) 0.048(3) 0.012(3) 0.011(2) 0.014(2)
K2 0.033(3) 0.036(3) 0.032(3) 0.014(2) 0.010(2) 0.014(2)
K3 0.029(2) 0.035(3) 0.033(3) 0.015(2) 0.003(2) 0.012(2)
K4 0.046(3) 0.058(4) 0.035(3) 0.020(3) -0.004(3) 0.009(3)
K5 0.064(4) 0.079(5) 0.042(4) 0.026(3) 0.009(3) 0.037(4)
K6 0.050(3) 0.048(4) 0.059(4) 0.017(3) 0.018(3) 0.012(3)
K7 0.046(3) 0.068(4) 0.049(4) 0.033(3) 0.020(3) 0.027(3)
K8 0.057(4) 0.084(5) 0.065(5) 0.022(4) 0.011(3) 0.021(4)
K9 0.034(3) 0.043(3) 0.035(3) 0.015(3) 0.010(2) 0.012(2)
K10 0.082(5) 0.083(5) 0.057(4) 0.023(4) 0.026(4) 0.041(4)
K11 0.055(4) 0.060(4) 0.059(4) 0.011(4) 0.011(3) 0.015(3)
K12 0.072(5) 0.078(5) 0.090(6) 0.033(5) 0.032(4) 0.036(4)
K13 0.060(8) 0.054(8) 0.081(10) 0.039(7) 0.031(7) 0.020(6)
K14 0.049(7) 0.088(10) 0.049(8) 0.040(7) 0.013(6) 0.027(7)
K15 0.045(7) 0.061(8) 0.055(8) 0.015(7) 0.013(6) 0.013(6)
K16 0.071(9) 0.153(16) 0.076(10) 0.075(11) 0.043(8) 0.071(10)
Cl1 0.068(5) 0.083(6) 0.089(6) 0.037(5) 0.038(5) 0.034(5)
Na1 0.23(2) 0.054(9) 0.066(10) 0.011(8) 0.042(12) -0.007(11)
Na2 0.055(14) 0.13(2) 0.078(18) 0.052(18) 0.004(13) 0.047(15)
O1 0.021(7) 0.034(9) 0.045(10) 0.020(8) 0.007(7) 0.010(6)
O2 0.014(7) 0.026(8) 0.017(7) -0.004(6) -0.005(5) -0.002(6)
O3 0.030(8) 0.043(10) 0.026(8) 0.015(8) 0.003(7) 0.010(7)
O4 0.025(8) 0.039(9) 0.037(9) 0.009(8) 0.008(7) 0.019(7)
O5 0.027(8) 0.043(10) 0.030(9) 0.013(8) 0.004(7) 0.020(7)
O6 0.054(11) 0.035(10) 0.058(12) 0.026(9) 0.017(9) 0.018(8)
O7 0.027(8) 0.038(9) 0.039(9) 0.016(8) 0.009(7) 0.014(7)
O8 0.029(8) 0.031(9) 0.044(10) 0.015(8) 0.016(7) 0.012(7)
O9 0.025(7) 0.029(8) 0.030(9) 0.011(7) 0.012(6) 0.002(6)
O10 0.027(8) 0.038(9) 0.040(9) 0.022(8) 0.012(7) 0.016(7)
O11 0.028(8) 0.031(9) 0.037(9) 0.016(8) 0.006(7) 0.006(7)
O12 0.024(7) 0.032(9) 0.034(9) 0.012(7) 0.007(6) 0.017(6)
O15 0.020(7) 0.026(8) 0.019(7) 0.005(6) 0.002(6) 0.008(6)
O16 0.022(7) 0.024(8) 0.014(7) 0.007(6) 0.000(6) 0.003(6)
O17 0.021(7) 0.043(10) 0.031(9) 0.013(8) 0.006(6) 0.013(7)
O18 0.024(7) 0.032(9) 0.026(8) 0.012(7) 0.006(6) 0.006(6)
O20 0.046(9) 0.034(9) 0.040(10) 0.018(8) 0.024(8) 0.027(8)
O21 0.048(10) 0.030(9) 0.029(9) 0.008(7) 0.015(7) 0.020(7)
O22 0.053(11) 0.053(11) 0.045(11) 0.016(9) 0.023(9) 0.025(9)
O23 0.039(9) 0.052(11) 0.045(10) 0.023(9) 0.024(8) 0.024(8)
O24 0.036(9) 0.042(10) 0.034(9) 0.016(8) 0.018(7) 0.019(7)
O25 0.030(8) 0.041(9) 0.025(8) 0.008(7) 0.008(7) 0.019(7)
O26 0.047(10) 0.041(10) 0.024(9) 0.009(8) 0.009(7) 0.015(8)
O27 0.025(8) 0.052(10) 0.035(9) 0.011(8) 0.016(7) 0.018(7)
O28 0.042(9) 0.037(9) 0.024(8) 0.012(7) 0.014(7) 0.020(7)
O29 0.025(7) 0.032(9) 0.020(8) 0.001(7) 0.004(6) 0.012(6)
O30 0.029(8) 0.062(11) 0.023(8) 0.024(8) 0.011(7) 0.019(8)
O31 0.029(8) 0.049(10) 0.035(9) 0.015(8) 0.015(7) 0.020(7)
O32 0.027(8) 0.046(10) 0.036(9) 0.012(8) 0.009(7) 0.019(7)
O33 0.015(7) 0.033(9) 0.037(9) 0.016(7) 0.008(6) 0.007(6)
O34 0.048(10) 0.029(9) 0.032(9) 0.010(8) 0.007(8) 0.011(7)
O35 0.029(8) 0.032(9) 0.037(9) 0.018(8) 0.012(7) 0.004(7)
O37 0.049(10) 0.054(11) 0.037(10) 0.018(9) 0.019(8) 0.018(9)
O39 0.030(8) 0.051(10) 0.028(9) 0.016(8) 0.009(7) 0.018(7)
O40 0.050(9) 0.030(9) 0.016(8) 0.014(7) 0.002(7) 0.018(7)
O41 0.023(7) 0.037(9) 0.026(8) 0.012(7) 0.000(6) 0.011(7)
O42 0.029(8) 0.047(10) 0.033(9) 0.018(8) 0.004(7) 0.010(7)
O43 0.033(8) 0.030(9) 0.024(8) -0.001(7) 0.006(7) 0.009(7)
O44 0.040(9) 0.041(10) 0.038(10) -0.001(8) 0.011(8) 0.020(8)
O46 0.030(8) 0.041(10) 0.034(9) 0.016(8) 0.010(7) 0.013(7)
O47 0.022(7) 0.045(9) 0.029(8) 0.027(7) 0.011(6) 0.018(7)
O48 0.038(9) 0.049(11) 0.051(11) 0.016(9) 0.013(8) 0.008(8)
O49 0.038(9) 0.047(11) 0.039(10) 0.002(9) 0.009(8) 0.009(8)
O51 0.030(8) 0.029(9) 0.038(10) 0.004(8) -0.005(7) 0.010(7)
O52 0.024(8) 0.018(8) 0.043(10) 0.004(7) -0.001(7) 0.001(6)
O53 0.035(8) 0.030(9) 0.020(8) -0.008(7) 0.001(7) 0.006(7)
O54 0.024(8) 0.036(9) 0.046(10) 0.023(8) 0.014(7) 0.020(7)
O55 0.028(8) 0.043(10) 0.032(9) 0.020(8) 0.011(7) 0.015(7)
O57 0.033(8) 0.041(9) 0.016(8) 0.005(7) 0.003(6) 0.029(7)
O58 0.021(7) 0.029(8) 0.043(9) 0.013(7) 0.014(7) 0.011(6)
O59 0.016(7) 0.046(10) 0.023(8) 0.010(7) 0.004(6) 0.008(7)
O60 0.029(8) 0.031(9) 0.032(9) 0.004(7) 0.002(7) 0.014(7)
O61 0.023(7) 0.044(10) 0.025(8) 0.012(7) 0.003(6) 0.011(7)
O62 0.027(8) 0.041(9) 0.040(9) 0.023(8) 0.010(7) 0.022(7)
O64 0.045(10) 0.065(12) 0.054(12) 0.030(10) 0.023(9) 0.035(9)
O65 0.034(8) 0.052(10) 0.038(9) 0.028(8) 0.016(7) 0.025(8)
O66 0.035(8) 0.033(9) 0.021(8) 0.020(7) 0.007(6) 0.014(7)
O67 0.037(9) 0.048(10) 0.040(10) 0.029(8) 0.015(7) 0.021(8)
O68 0.038(9) 0.030(9) 0.053(11) 0.020(8) 0.020(8) 0.007(7)
O69 0.034(8) 0.045(10) 0.028(9) 0.016(8) 0.008(7) 0.009(7)
O70 0.033(8) 0.029(9) 0.038(10) 0.014(8) 0.005(7) 0.001(7)
O71 0.037(9) 0.054(11) 0.048(11) 0.024(9) 0.000(8) 0.016(8)
O72 0.032(9) 0.047(10) 0.041(10) 0.024(9) -0.001(7) 0.009(8)
O73 0.032(9) 0.051(11) 0.051(11) 0.031(9) 0.015(8) 0.020(8)
O74 0.026(8) 0.032(9) 0.050(10) 0.017(8) 0.008(7) 0.009(7)
O76 0.024(7) 0.027(8) 0.025(8) 0.006(7) 0.002(6) 0.011(6)
O77 0.031(8) 0.025(8) 0.037(9) 0.020(7) 0.013(7) 0.009(6)
O78 0.057(11) 0.043(11) 0.057(12) 0.022(9) 0.022(9) 0.022(9)
O79 0.037(9) 0.037(10) 0.040(10) 0.018(8) 0.008(7) 0.007(7)
O80 0.062(11) 0.060(12) 0.032(10) 0.019(9) 0.029(9) 0.029(9)
O82 0.085(14) 0.035(10) 0.043(11) 0.011(9) 0.010(10) 0.038(10)
O83 0.053(11) 0.030(10) 0.064(13) 0.001(9) 0.001(10) 0.006(8)
O89 0.064(11) 0.030(9) 0.035(10) 0.004(8) 0.010(8) 0.021(8)
O92 0.048(10) 0.049(11) 0.027(9) 0.011(8) -0.007(8) 0.019(8)
O93 0.052(11) 0.046(11) 0.046(11) 0.015(9) 0.014(9) 0.024(9)
O94 0.055(11) 0.051(11) 0.038(10) 0.009(9) 0.021(8) 0.029(9)
O95 0.063(11) 0.062(12) 0.038(10) 0.030(9) 0.030(9) 0.036(10)
O99 0.060(10) 0.037(9) 0.028(9) 0.006(8) 0.012(8) 0.041(8)
O100 0.053(11) 0.044(10) 0.046(11) 0.013(9) 0.014(8) 0.034(9)
O105 0.042(9) 0.041(10) 0.036(10) 0.011(8) 0.002(8) 0.016(8)
O106 0.044(9) 0.028(9) 0.038(10) 0.008(8) 0.012(8) 0.018(7)
O108 0.031(8) 0.033(9) 0.029(9) 0.009(7) 0.009(7) 0.008(7)
O109 0.041(9) 0.029(9) 0.044(10) 0.006(8) 0.001(8) 0.010(7)
O110 0.025(8) 0.040(9) 0.024(8) 0.012(7) 0.001(6) 0.008(7)
O112 0.018(7) 0.046(10) 0.052(11) 0.025(9) 0.009(7) 0.013(7)
O113 0.025(7) 0.026(8) 0.021(8) 0.012(6) 0.007(6) 0.009(6)
O114 0.030(8) 0.028(8) 0.025(8) 0.005(7) 0.010(6) 0.014(6)
O115 0.038(9) 0.045(10) 0.033(9) 0.013(8) 0.005(7) 0.016(8)
O116 0.044(9) 0.041(10) 0.019(8) 0.009(7) 0.005(7) 0.024(8)
O117 0.042(10) 0.048(11) 0.063(12) 0.030(10) 0.024(9) 0.015(8)
O119 0.026(8) 0.064(12) 0.031(9) 0.021(8) 0.008(7) 0.024(8)
O120 0.095(16) 0.059(13) 0.066(14) 0.044(12) 0.028(12) 0.033(12)
O121 0.046(10) 0.091(15) 0.041(11) 0.033(11) 0.017(9) 0.033(10)
O122 0.063(12) 0.130(19) 0.038(11) 0.051(12) 0.025(10) 0.048(13)
O124 0.065(13) 0.14(2) 0.070(15) 0.067(15) 0.035(12) 0.052(14)
O125 0.081(17) 0.23(3) 0.074(17) 0.08(2) 0.045(14) 0.09(2)
O128 0.072(14) 0.16(2) 0.037(12) 0.044(14) 0.021(10) 0.053(15)
O130 0.068(14) 0.17(2) 0.058(14) 0.071(16) 0.032(12) 0.065(16)
O131 0.081(17) 0.26(4) 0.089(19) 0.12(2) 0.042(15) 0.08(2)
O132 0.080(19) 0.25(4) 0.13(3) 0.11(3) 0.037(18) 0.06(2)
O135 0.097(19) 0.23(3) 0.13(2) 0.13(3) 0.067(18) 0.09(2)
O138 0.054(12) 0.13(2) 0.103(18) 0.091(17) 0.034(12) 0.047(13)
O139 0.046(12) 0.15(2) 0.095(17) 0.086(17) 0.029(12) 0.044(13)
O141 0.046(11) 0.15(2) 0.071(14) 0.086(15) 0.033(10) 0.047(13)
O142 0.076(15) 0.14(2) 0.080(16) 0.085(17) 0.031(13) 0.053(15)
O144 0.054(12) 0.15(2) 0.066(14) 0.082(15) 0.031(11) 0.059(14)
O145 0.052(12) 0.14(2) 0.042(12) 0.052(13) 0.020(9) 0.036(13)
O148 0.061(13) 0.117(18) 0.070(14) 0.068(14) 0.037(11) 0.046(13)
O149 0.054(12) 0.096(17) 0.107(18) 0.077(15) 0.027(12) 0.025(12)
O151 0.054(11) 0.131(19) 0.038(11) 0.048(12) 0.021(9) 0.049(12)
O152 0.051(11) 0.131(19) 0.038(11) 0.045(12) 0.025(9) 0.037(12)
O153 0.081(15) 0.090(17) 0.063(14) 0.021(13) 0.045(12) 0.044(13)
O154 0.059(11) 0.078(14) 0.031(10) 0.029(10) 0.009(8) 0.037(10)
O155 0.047(10) 0.080(14) 0.033(10) 0.028(10) 0.010(8) 0.032(10)
O156 0.044(10) 0.082(14) 0.052(12) 0.051(11) 0.018(9) 0.023(10)
O157 0.068(13) 0.080(15) 0.037(11) 0.016(11) 0.000(9) 0.040(11)
O158 0.031(8) 0.059(11) 0.032(9) 0.024(8) 0.012(7) 0.017(8)
O159 0.042(10) 0.057(12) 0.077(14) 0.042(11) 0.025(9) 0.023(9)
O160 0.071(15) 0.17(3) 0.11(2) 0.12(2) 0.048(15) 0.055(16)
O161 0.055(12) 0.079(14) 0.067(14) 0.056(12) 0.019(10) 0.015(10)
O162 0.055(12) 0.14(2) 0.058(13) 0.067(14) 0.017(10) 0.040(13)
O163 0.066(14) 0.077(16) 0.14(2) 0.077(16) 0.033(14) 0.022(12)
O164 0.046(11) 0.082(15) 0.062(13) 0.042(12) 0.020(10) 0.018(10)
O165 0.032(8) 0.038(10) 0.033(9) 0.007(8) 0.002(7) 0.012(7)
O166 0.033(8) 0.043(10) 0.035(9) 0.024(8) 0.001(7) 0.016(7)
O167 0.034(9) 0.053(11) 0.050(11) 0.034(9) 0.012(8) 0.015(8)
O168 0.031(9) 0.065(13) 0.061(12) 0.029(10) 0.014(8) 0.016(9)
O169 0.057(12) 0.062(13) 0.074(14) 0.039(11) 0.031(11) 0.024(10)
O170 0.035(9) 0.040(10) 0.039(10) 0.022(8) 0.013(7) 0.016(7)
O171 0.030(8) 0.050(10) 0.026(9) 0.009(8) 0.004(7) 0.017(7)
O172 0.026(7) 0.029(8) 0.024(8) 0.022(7) 0.001(6) 0.010(6)
O174 0.027(8) 0.026(8) 0.031(9) 0.010(7) 0.010(6) 0.006(6)
O175 0.028(8) 0.030(9) 0.035(9) 0.010(7) 0.005(7) 0.011(7)
O176 0.051(10) 0.040(10) 0.029(9) 0.012(8) 0.011(8) 0.015(8)
O178 0.035(8) 0.031(9) 0.025(8) 0.008(7) 0.007(7) 0.006(7)
O179 0.041(9) 0.047(10) 0.037(10) 0.017(8) 0.012(8) 0.028(8)
O180 0.031(8) 0.023(8) 0.033(9) 0.011(7) 0.006(7) 0.007(6)
O181 0.033(8) 0.057(11) 0.030(9) 0.021(8) 0.013(7) 0.023(8)
O183 0.019(7) 0.038(9) 0.022(8) 0.007(7) 0.005(6) 0.008(6)
O184 0.018(7) 0.035(9) 0.020(8) 0.007(7) 0.000(6) 0.006(6)
O185 0.032(9) 0.053(11) 0.040(10) 0.021(9) 0.009(7) 0.019(8)
O186 0.031(9) 0.055(11) 0.025(9) 0.003(8) 0.002(7) 0.007(8)
O187 0.036(9) 0.059(12) 0.039(10) -0.007(9) 0.021(8) 0.009(8)
O188 0.043(10) 0.070(13) 0.053(12) 0.001(10) 0.024(9) 0.026(10)
O190 0.042(9) 0.061(12) 0.027(9) 0.019(9) 0.012(7) 0.022(8)
O191 0.025(7) 0.020(8) 0.028(8) 0.003(7) 0.008(6) 0.002(6)
O192 0.036(9) 0.056(11) 0.021(8) 0.014(8) 0.008(7) 0.019(8)
O193 0.027(8) 0.044(10) 0.026(8) 0.009(8) 0.006(6) 0.009(7)
O195 0.036(9) 0.073(13) 0.037(10) 0.012(10) 0.006(8) 0.014(9)
O196 0.035(8) 0.031(9) 0.038(10) 0.016(8) 0.007(7) 0.012(7)
O197 0.024(8) 0.056(11) 0.035(9) 0.007(8) 0.020(7) 0.009(7)
O198 0.021(7) 0.039(9) 0.019(8) 0.004(7) -0.001(6) 0.006(6)
O200 0.026(8) 0.038(9) 0.025(8) 0.015(7) 0.010(6) 0.011(7)
O201 0.038(9) 0.035(9) 0.027(9) 0.011(7) 0.011(7) 0.019(7)
O202 0.062(11) 0.047(11) 0.029(9) 0.005(8) 0.027(8) 0.027(9)
O203 0.023(7) 0.054(10) 0.026(8) 0.016(8) 0.015(6) 0.016(7)
O204 0.037(9) 0.049(10) 0.035(9) 0.014(8) 0.015(7) 0.026(8)
O205 0.039(8) 0.027(8) 0.014(7) 0.006(7) 0.002(6) 0.008(7)
O206 0.034(8) 0.035(9) 0.037(9) 0.010(8) 0.021(7) 0.005(7)
O207 0.043(9) 0.023(8) 0.034(9) 0.013(7) 0.006(7) 0.009(7)
O208 0.042(9) 0.026(9) 0.051(11) 0.013(8) 0.014(8) 0.011(7)
O210 0.049(10) 0.052(11) 0.053(11) 0.021(9) 0.025(9) 0.033(9)
O211 0.050(11) 0.059(12) 0.050(11) 0.023(10) 0.022(9) 0.026(9)
O212 0.030(8) 0.065(12) 0.033(9) 0.026(9) 0.002(7) 0.015(8)
O213 0.059(12) 0.101(17) 0.043(12) 0.028(12) 0.012(9) 0.041(12)
O214 0.063(13) 0.121(19) 0.050(12) 0.055(13) 0.022(10) 0.046(13)
O216 0.040(9) 0.039(10) 0.038(10) 0.017(8) 0.007(7) 0.021(8)
O217 0.061(12) 0.074(14) 0.044(12) 0.010(11) 0.002(9) 0.034(11)
O218 0.027(8) 0.048(10) 0.029(9) 0.020(8) 0.008(7) 0.016(7)
O219 0.033(9) 0.061(12) 0.054(11) 0.023(10) 0.012(8) 0.025(8)
O220 0.032(9) 0.064(12) 0.047(11) 0.025(9) 0.020(8) 0.026(8)
O221 0.049(10) 0.050(11) 0.037(10) 0.015(9) 0.012(8) 0.024(9)
O222 0.056(11) 0.032(9) 0.036(10) 0.004(8) 0.012(8) 0.022(8)
O223 0.047(10) 0.034(9) 0.033(9) 0.018(8) 0.019(8) 0.014(8)
O224 0.039(9) 0.050(11) 0.054(11) 0.017(9) 0.023(8) 0.027(8)
O225 0.052(10) 0.044(10) 0.046(11) 0.032(9) 0.012(8) 0.024(8)
O226 0.049(10) 0.060(12) 0.042(10) 0.028(9) 0.022(8) 0.032(9)
O227 0.069(12) 0.041(11) 0.076(14) 0.022(10) 0.032(11) 0.041(10)
O229 0.078(14) 0.054(12) 0.081(15) 0.044(11) 0.039(12) 0.040(11)
O230 0.058(11) 0.075(13) 0.063(12) 0.056(11) 0.031(10) 0.042(10)
O231 0.062(12) 0.087(15) 0.063(13) 0.043(12) 0.024(10) 0.048(11)
O232 0.044(10) 0.043(11) 0.067(13) 0.029(10) 0.005(9) 0.012(8)
O233 0.065(13) 0.072(14) 0.070(14) 0.025(12) 0.032(11) 0.032(11)
O234 0.055(11) 0.070(13) 0.084(15) 0.052(12) 0.034(11) 0.036(10)
O235 0.029(9) 0.070(13) 0.038(10) 0.016(9) 0.003(7) 0.014(8)
O236 0.044(10) 0.073(13) 0.040(10) 0.023(10) 0.007(8) 0.031(9)
O237 0.050(11) 0.045(11) 0.088(15) 0.023(11) 0.027(10) 0.029(9)
O238 0.062(12) 0.058(13) 0.063(13) 0.017(11) 0.027(10) 0.032(10)
O239 0.049(10) 0.059(12) 0.063(12) 0.035(10) 0.027(9) 0.038(9)
O240 0.030(8) 0.055(11) 0.029(9) 0.013(8) 0.001(7) 0.016(8)
O246 0.036(9) 0.080(14) 0.033(10) 0.006(10) 0.016(8) 0.010(9)
O251 0.048(11) 0.066(13) 0.045(11) 0.005(10) 0.006(9) 0.023(10)
O253 0.033(9) 0.046(10) 0.039(10) 0.015(8) 0.014(7) 0.015(8)
O254 0.034(9) 0.067(13) 0.049(11) 0.014(10) 0.013(8) 0.023(9)
O255 0.029(8) 0.041(10) 0.029(9) 0.005(8) 0.008(7) 0.008(7)
O257 0.040(9) 0.045(11) 0.052(11) 0.012(9) 0.011(8) 0.024(8)
O260 0.044(9) 0.057(11) 0.019(8) 0.013(8) 0.011(7) 0.017(8)
O261 0.034(8) 0.048(10) 0.018(8) 0.013(7) 0.013(6) 0.011(7)
O263 0.078(13) 0.062(12) 0.047(11) 0.041(10) 0.038(10) 0.043(10)
O264 0.029(9) 0.093(15) 0.035(10) 0.034(10) 0.002(7) 0.018(9)
O265 0.025(8) 0.069(12) 0.034(10) 0.016(9) 0.015(7) 0.011(8)
O266 0.025(8) 0.068(12) 0.018(8) 0.011(8) 0.006(6) 0.008(8)
O267 0.040(11) 0.096(16) 0.059(13) 0.015(12) 0.026(10) 0.014(10)
O268 0.066(12) 0.043(11) 0.045(11) 0.008(9) 0.011(9) 0.003(9)
O269 0.040(10) 0.082(14) 0.029(10) 0.017(10) 0.017(8) 0.018(9)
O270 0.054(12) 0.090(16) 0.048(12) 0.023(12) 0.008(10) 0.007(11)
O271 0.041(10) 0.057(12) 0.030(9) 0.009(9) 0.011(8) 0.010(8)
O272 0.054(11) 0.068(13) 0.031(10) 0.025(9) 0.024(8) 0.024(9)
O276 0.019(8) 0.074(13) 0.037(10) 0.020(9) 0.009(7) 0.019(8)
O277 0.044(10) 0.061(12) 0.034(9) 0.029(9) 0.012(8) 0.030(9)
O278 0.065(12) 0.044(11) 0.043(11) 0.016(9) 0.017(9) 0.030(9)
O279 0.021(8) 0.051(11) 0.033(9) 0.006(8) 0.003(7) 0.009(7)
O280 0.055(11) 0.058(12) 0.031(10) 0.023(9) 0.008(8) 0.010(9)
O281 0.073(12) 0.056(12) 0.042(11) 0.032(9) 0.036(10) 0.031(10)
O282 0.022(8) 0.061(11) 0.054(11) 0.030(9) 0.018(7) 0.022(8)
O283 0.025(8) 0.048(10) 0.019(8) 0.008(7) 0.006(6) 0.017(7)
O284 0.027(8) 0.042(9) 0.017(8) 0.002(7) 0.004(6) 0.015(7)
O285 0.033(9) 0.042(10) 0.038(10) 0.011(8) 0.011(7) 0.016(7)
O288 0.048(11) 0.071(13) 0.031(10) 0.015(9) 0.007(8) 0.018(9)
O289 0.036(9) 0.062(12) 0.030(10) 0.000(9) 0.008(7) 0.011(8)
O291 0.039(9) 0.048(11) 0.038(10) -0.002(9) 0.002(8) 0.009(8)
O293 0.032(9) 0.072(14) 0.049(12) 0.000(10) 0.010(8) 0.007(9)
O294 0.025(8) 0.038(9) 0.034(9) 0.007(8) 0.005(7) 0.013(7)
O295 0.035(9) 0.041(10) 0.036(10) 0.015(8) 0.015(7) 0.009(7)
O298 0.027(8) 0.067(12) 0.031(9) 0.030(9) 0.007(7) 0.019(8)
O299 0.040(9) 0.040(10) 0.037(10) 0.014(8) 0.018(7) 0.016(8)
O300 0.034(9) 0.049(11) 0.036(10) 0.010(8) 0.011(7) 0.010(8)
O302 0.033(9) 0.084(14) 0.041(10) 0.026(10) 0.010(8) 0.029(9)
O303 0.049(10) 0.060(12) 0.037(10) 0.018(9) 0.023(8) 0.025(9)
O304 0.025(8) 0.043(10) 0.026(8) 0.007(7) 0.003(6) 0.009(7)
O305 0.026(8) 0.063(12) 0.038(10) 0.028(9) 0.008(7) 0.023(8)
O306 0.050(10) 0.041(10) 0.055(11) 0.030(9) 0.025(9) 0.014(8)
O307 0.033(9) 0.052(11) 0.041(10) 0.021(9) 0.010(7) 0.016(8)
O308 0.040(9) 0.040(9) 0.028(9) 0.023(8) 0.014(7) 0.020(7)
O309 0.036(9) 0.047(10) 0.027(9) 0.019(8) 0.012(7) 0.018(7)
O310 0.031(9) 0.060(12) 0.037(10) 0.016(9) 0.009(7) 0.007(8)
O311 0.017(7) 0.034(9) 0.035(9) 0.011(7) 0.007(6) 0.006(6)
O312 0.022(8) 0.049(11) 0.066(12) 0.018(9) 0.019(8) 0.013(7)
O313 0.035(9) 0.053(11) 0.056(12) 0.007(10) 0.018(8) 0.013(8)
O314 0.031(8) 0.038(9) 0.026(8) 0.010(7) 0.001(7) 0.011(7)
O316 0.024(8) 0.052(11) 0.048(10) 0.026(9) 0.019(7) 0.020(7)
O318 0.065(12) 0.062(13) 0.057(12) 0.033(11) 0.034(10) 0.026(10)
O319 0.035(8) 0.042(10) 0.021(8) 0.012(7) 0.010(7) 0.019(7)
O320 0.034(10) 0.082(15) 0.055(12) 0.005(11) 0.006(9) 0.020(10)
O321 0.022(7) 0.041(9) 0.036(9) 0.022(8) 0.010(7) 0.010(7)
O401 0.062(12) 0.041(11) 0.076(14) 0.036(10) 0.029(10) 0.024(9)
O402 0.043(10) 0.069(13) 0.039(11) 0.007(10) 0.005(8) 0.012(9)
O403 0.051(11) 0.077(14) 0.055(13) 0.027(11) 0.015(10) 0.012(10)

loop_
_atom_type_symbol
_atom_type_description
_atom_type_scat_dispersion_real
_atom_type_scat_dispersion_imag
_atom_type_scat_source
W W -0.8490 6.8722 'International Tables Vol C Tables 4.2.6.8 and 6.1.1.4'
Se Se -0.0929 2.2259 'International Tables Vol C Tables 4.2.6.8 and 6.1.1.4'
Ni Ni 0.3393 1.1124 'International Tables Vol C Tables 4.2.6.8 and 6.1.1.4'
K K 0.2009 0.2494 'International Tables Vol C Tables 4.2.6.8 and 6.1.1.4'
Cl Cl 0.1484 0.1585 'International Tables Vol C Tables 4.2.6.8 and 6.1.1.4'
Na Na 0.0362 0.0249 'International Tables Vol C Tables 4.2.6.8 and 6.1.1.4'
O O 0.0106 0.0060 'International Tables Vol C Tables 4.2.6.8 and 6.1.1.4'
N N 0.0061 0.0033 'International Tables Vol C Tables 4.2.6.8 and 6.1.1.4'
C C 0.0033 0.0016 'International Tables Vol C Tables 4.2.6.8 and 6.1.1.4'
H H 0.0000 0.0000 'International Tables Vol C Tables 4.2.6.8 and 6.1.1.4'

loop_
_geom_angle_atom_site_label_1
_geom_angle_atom_site_label_2
_geom_angle_atom_site_label_3
_geom_angle
_geom_angle_site_symmetry_1
_geom_angle_site_symmetry_3
O2 W1 O29 102.9(7) . .
O2 W1 O17 98.3(6) . .
O29 W1 O17 99.9(6) . .
O2 W1 O113 89.8(6) . .
O29 W1 O113 161.3(6) . .
O17 W1 O113 91.7(6) . .
O2 W1 O114 88.8(5) . .
O29 W1 O114 87.4(6) . .
O17 W1 O114 168.3(6) . .
O113 W1 O114 79.0(5) . .
O2 W1 O43 168.0(6) . .
O29 W1 O43 86.5(6) . .
O17 W1 O43 87.4(6) . .
O113 W1 O43 79.4(5) . .
O114 W1 O43 84.0(5) . .
O2 W1 K5 121.3(5) . .
O29 W1 K5 133.0(5) . .
O17 W1 K5 61.2(5) . .
O113 W1 K5 42.8(4) . .
O114 W1 K5 107.2(4) . .
O43 W1 K5 52.6(4) . .
O38 W2 O5 103.8(7) . .
O38 W2 O41 100.4(7) . .
O5 W2 O41 98.8(7) . .
O38 W2 O40 158.6(6) . .
O5 W2 O40 90.6(6) . .
O41 W2 O40 92.9(6) . .
O38 W2 O42 86.7(6) . .
O5 W2 O42 166.5(6) . .
O41 W2 O42 87.4(6) . .
O40 W2 O42 77.1(6) . .
O38 W2 O39 86.2(6) . .
O5 W2 O39 87.1(6) . .
O41 W2 O39 169.8(6) . .
O40 W2 O39 78.7(5) . .
O42 W2 O39 85.1(6) . .
O38 W2 K4 133.1(5) . .
O5 W2 K4 119.9(5) . .
O41 W2 K4 59.1(5) . .
O40 W2 K4 43.4(4) . .
O42 W2 K4 53.5(4) . .
O39 W2 K4 110.7(4) . .
O190 W3 O4 100.6(8) . .
O190 W3 O40 101.5(7) . .
O4 W3 O40 98.0(6) . .
O190 W3 O180 101.2(7) . .
O4 W3 O180 91.6(6) . .
O40 W3 O180 153.2(6) . .
O190 W3 O182 86.4(7) . .
O4 W3 O182 169.0(7) . .
O40 W3 O182 88.7(6) . .
O180 W3 O182 78.7(6) . .
O190 W3 O116 164.6(7) . .
O4 W3 O116 91.3(7) . .
O40 W3 O116 86.2(6) . .
O180 W3 O116 68.5(6) . .
O182 W3 O116 80.5(6) . .
O190 W3 K4 59.7(5) . .
O4 W3 K4 110.5(5) . .
O40 W3 K4 42.4(4) . .
O180 W3 K4 152.4(4) . .
O182 W3 K4 80.3(5) . .
O116 W3 K4 124.9(4) . .
O190 W3 K1 103.9(6) . .
O4 W3 K1 38.3(4) . .
O40 W3 K1 132.6(4) . .
O180 W3 K1 53.3(4) . .
O182 W3 K1 131.9(5) . .
O116 W3 K1 79.5(4) . .
K4 W3 K1 145.35(13) . .
O15 W4 O16 101.6(6) . .
O15 W4 O13 98.3(6) . .
O16 W4 O13 99.4(6) . .
O15 W4 O18 90.7(6) . .
O16 W4 O18 159.6(6) . .
O13 W4 O18 94.8(6) . .
O15 W4 O14 158.2(6) . .
O16 W4 O14 94.3(6) . .
O13 W4 O14 93.6(6) . .
O18 W4 O14 70.1(5) . .
O15 W4 O17 83.1(6) . .
O16 W4 O17 85.6(6) . .
O13 W4 O17 174.4(6) . .
O18 W4 O17 79.8(5) . .
O14 W4 O17 83.5(5) . .
O15 W4 K2 125.4(4) . .
O16 W4 K2 53.8(4) . .
O13 W4 K2 51.3(4) . .
O18 W4 K2 129.9(4) . .
O14 W4 K2 76.1(4) . .
O17 W4 K2 131.8(4) . .
O11 W5 O110 98.2(6) . .
O11 W5 O19 98.7(7) . .
O110 W5 O19 101.5(7) . .
O11 W5 O33 96.2(6) . .
O110 W5 O33 90.4(6) . .
O19 W5 O33 159.4(6) . .
O11 W5 O14 94.4(6) . .
O110 W5 O14 158.5(6) . .
O19 W5 O14 93.7(6) . .
O33 W5 O14 70.9(5) . .
O11 W5 O41 175.0(6) . .
O110 W5 O41 81.9(6) . .
O19 W5 O41 86.2(6) . .
O33 W5 O41 78.8(5) . .
O14 W5 O41 84.1(5) . .
O11 W5 K2 50.8(5) . .
O110 W5 K2 125.4(5) . .
O19 W5 K2 53.9(4) . .
O33 W5 K2 130.6(4) . .
O14 W5 K2 76.0(4) . .
O41 W5 K2 133.0(4) . .
O175 W6 O179 102.3(7) . .
O175 W6 O174 98.0(6) . .
O179 W6 O174 103.9(7) . .
O175 W6 O180 92.5(6) . .
O179 W6 O180 96.3(6) . .
O174 W6 O180 154.5(6) . .
O175 W6 O171 90.0(7) . .
O179 W6 O171 161.4(7) . .
O174 W6 O171 87.9(6) . .
O180 W6 O171 68.9(6) . .
O175 W6 O176 169.1(7) . .
O179 W6 O176 86.2(7) . .
O174 W6 O176 86.3(6) . .
O180 W6 O176 79.6(6) . .
O171 W6 O176 80.2(6) . .
O175 W6 K12 143.5(5) . .
O179 W6 K12 92.9(5) . .
O174 W6 K12 45.8(4) . .
O180 W6 K12 118.7(4) . .
O171 W6 K12 85.0(4) . .
O176 W6 K12 40.8(4) . .
O175 W6 K1 39.0(5) . .
O179 W6 K1 99.4(5) . .
O174 W6 K1 135.1(4) . .
O180 W6 K1 53.9(4) . .
O171 W6 K1 81.4(4) . .
O176 W6 K1 133.5(4) . .
K12 W6 K1 166.20(15) . .
O165 W7 O201 100.7(7) . .
O165 W7 O200 104.1(7) . .
O201 W7 O200 96.9(7) . .
O165 W7 O184 97.3(6) . .
O201 W7 O184 93.5(6) . .
O200 W7 O184 154.0(6) . .
O165 W7 O204 86.9(7) . .
O201 W7 O204 170.6(6) . .
O200 W7 O204 86.6(6) . .
O184 W7 O204 79.9(6) . .
O165 W7 O198 162.2(6) . .
O201 W7 O198 91.9(6) . .
O200 W7 O198 86.6(6) . .
O184 W7 O198 69.2(5) . .
O204 W7 O198 79.6(6) . .
O165 W7 K6 92.0(5) . .
O201 W7 K6 142.8(5) . .
O200 W7 K6 46.0(5) . .
O184 W7 K6 119.6(4) . .
O204 W7 K6 41.1(4) . .
O198 W7 K6 85.3(4) . .
O165 W7 K1 99.8(5) . .
O201 W7 K1 39.6(5) . .
O200 W7 K1 133.9(5) . .
O184 W7 K1 54.0(4) . .
O204 W7 K1 133.9(4) . .
O198 W7 K1 81.9(4) . .
K6 W7 K1 167.13(13) . .
O181 W8 O3 100.2(7) . .
O181 W8 O113 102.6(6) . .
O3 W8 O113 98.2(6) . .
O181 W8 O184 100.0(6) . .
O3 W8 O184 90.1(6) . .
O113 W8 O184 154.0(6) . .
O181 W8 O177 86.5(7) . .
O3 W8 O177 168.2(6) . .
O113 W8 O177 89.8(6) . .
O184 W8 O177 79.0(6) . .
O181 W8 O183 164.3(6) . .
O3 W8 O183 90.6(6) . .
O113 W8 O183 87.0(5) . .
O184 W8 O183 68.2(5) . .
O177 W8 O183 81.1(6) . .
O181 W8 K5 63.3(5) . .
O3 W8 K5 113.9(5) . .
O113 W8 K5 40.7(4) . .
O184 W8 K5 152.1(4) . .
O177 W8 K5 77.8(4) . .
O183 W8 K5 122.5(4) . .
O181 W8 K8 50.2(6) . .
O3 W8 K8 51.0(5) . .
O113 W8 K8 97.8(4) . .
O184 W8 K8 106.5(4) . .
O177 W8 K8 136.7(5) . .
O183 W8 K8 141.6(4) . .
K5 W8 K8 80.74(15) . .
O181 W8 K1 102.6(5) . .
O3 W8 K1 37.7(5) . .
O113 W8 K1 132.4(4) . .
O184 W8 K1 52.5(4) . .
O177 W8 K1 131.4(4) . .
O183 W8 K1 79.0(4) . .
K5 W8 K1 148.71(13) . .
K8 W8 K1 69.72(14) . .
O12 W9 O8 103.7(7) . .
O12 W9 O9 95.1(6) . .
O8 W9 O9 100.1(6) . .
O12 W9 O7 96.1(6) . .
O8 W9 O7 95.2(7) . .
O9 W9 O7 158.3(6) . .
O12 W9 O10 92.9(6) . .
O8 W9 O10 162.9(6) . .
O9 W9 O10 81.9(6) . .
O7 W9 O10 79.0(6) . .
O12 W9 O11 168.0(7) . .
O8 W9 O11 87.8(6) . .
O9 W9 O11 79.4(6) . .
O7 W9 O11 85.9(5) . .
O10 W9 O11 75.8(5) . .
O12 W9 K2 118.5(5) . .
O8 W9 K2 124.5(5) . .
O9 W9 K2 45.4(4) . .
O7 W9 K2 113.0(4) . .
O10 W9 K2 46.7(4) . .
O11 W9 K2 50.4(4) . .
O12 W9 K3 34.2(5) . .
O8 W9 K3 121.7(5) . .
O9 W9 K3 64.3(4) . .
O7 W9 K3 119.4(4) . .
O10 W9 K3 74.6(4) . .
O11 W9 K3 135.7(4) . .
K2 W9 K3 85.36(11) . .
O53 W10 O56 102.6(7) . .
O53 W10 O50 101.0(6) . .
O56 W10 O50 91.1(6) . .
O53 W10 O59 101.5(6) . .
O56 W10 O59 88.9(6) . .
O50 W10 O59 156.9(6) . .
O53 W10 O76 99.8(7) . .
O56 W10 O76 157.6(6) . .
O50 W10 O76 86.1(6) . .
O59 W10 O76 85.1(6) . .
O53 W10 O54 170.2(6) . .
O56 W10 O54 84.3(5) . .
O50 W10 O54 71.7(6) . .
O59 W10 O54 85.3(5) . .
O76 W10 O54 73.6(5) . .
O53 W10 K3 82.5(5) . 2_876
O56 W10 K3 134.2(4) . 2_876
O50 W10 K3 133.1(5) . 2_876
O59 W10 K3 46.1(4) . 2_876
O76 W10 K3 47.7(4) . 2_876
O54 W10 K3 97.6(4) . 2_876
O31 W11 O28 94.3(7) . .
O31 W11 O18 101.9(7) . .
O28 W11 O18 72.9(6) . .
O31 W11 O30 94.5(7) . .
O28 W11 O30 72.6(6) . .
O18 W11 O30 142.7(6) . .
O31 W11 O33 100.7(6) . .
O28 W11 O33 142.3(6) . .
O18 W11 O33 135.3(6) . .
O30 W11 O33 71.9(6) . .
O31 W11 O14 90.5(6) . .
O28 W11 O14 143.4(6) . .
O18 W11 O14 70.5(5) . .
O30 W11 O14 143.2(6) . .
O33 W11 O14 71.3(6) . .
O31 W11 O32 177.8(7) . .
O28 W11 O32 84.7(6) . .
O18 W11 O32 79.6(6) . .
O30 W11 O32 83.4(6) . .
O33 W11 O32 79.0(5) . .
O14 W11 O32 91.4(5) . .
O60 W12 O57 104.0(7) . .
O60 W12 O59 102.7(6) . .
O57 W12 O59 88.9(6) . .
O60 W12 O61 100.9(6) . .
O57 W12 O61 92.0(6) . .
O59 W12 O61 155.5(6) . .
O60 W12 O66 99.8(7) . .
O57 W12 O66 156.2(6) . .
O59 W12 O66 84.1(6) . .
O61 W12 O66 85.3(6) . .
O60 W12 O62 168.9(6) . .
O57 W12 O62 84.1(6) . .
O59 W12 O62 84.8(5) . .
O61 W12 O62 70.9(6) . .
O66 W12 O62 72.6(5) . .
O60 W12 K3 83.7(5) . 2_876
O57 W12 K3 131.9(4) . 2_876
O59 W12 K3 43.7(4) . 2_876
O61 W12 K3 133.8(5) . 2_876
O66 W12 K3 49.0(4) . 2_876
O62 W12 K3 96.6(3) . 2_876
O60 W12 K2 97.2(5) . .
O57 W12 K2 37.5(4) . .
O59 W12 K2 126.2(4) . .
O61 W12 K2 56.5(5) . .
O66 W12 K2 140.5(4) . .
O62 W12 K2 84.6(3) . .
K3 W12 K2 169.32(11) 2_876 .
O60 W12 K3 29.8(5) . .
O57 W12 K3 75.9(5) . .
O59 W12 K3 92.3(4) . .
O61 W12 K3 111.7(5) . .
O66 W12 K3 126.9(4) . .
O62 W12 K3 159.9(4) . .
K3 W12 K3 94.95(10) 2_876 .
K2 W12 K3 81.13(10) . .
O44 W13 O43 101.2(7) . .
O44 W13 O25 100.9(7) . .
O43 W13 O25 96.5(7) . .
O44 W13 O45 93.4(7) . .
O43 W13 O45 91.5(6) . .
O25 W13 O45 161.8(6) . .
O44 W13 O46 91.1(7) . .
O43 W13 O46 165.2(6) . .
O25 W13 O46 89.1(6) . .
O45 W13 O46 79.5(6) . .
O44 W13 O15 168.4(7) . .
O43 W13 O15 87.9(6) . .
O25 W13 O15 85.0(6) . .
O45 W13 O15 79.0(6) . .
O46 W13 O15 78.9(5) . .
O44 W13 K5 114.6(5) . .
O43 W13 K5 48.8(5) . .
O25 W13 K5 133.0(5) . .
O45 W13 K5 46.2(4) . .
O46 W13 K5 118.4(4) . .
O15 W13 K5 66.2(4) . .
O206 W14 O205 103.1(7) . .
O206 W14 O207 99.2(7) . .
O205 W14 O207 98.0(6) . .
O206 W14 O174 96.8(7) . .
O205 W14 O174 94.1(6) . .
O207 W14 O174 157.1(6) . .
O206 W14 O172 167.7(6) . .
O205 W14 O172 89.1(6) . .
O207 W14 O172 80.3(6) . .
O174 W14 O172 80.5(5) . .
O206 W14 O208 87.8(7) . .
O205 W14 O208 168.9(7) . .
O207 W14 O208 82.4(6) . .
O174 W14 O208 82.0(6) . .
O172 W14 O208 80.0(6) . .
O206 W14 K12 94.9(5) . .
O205 W14 K12 134.0(5) . .
O207 W14 K12 120.6(4) . .
O174 W14 K12 41.4(4) . .
O172 W14 K12 75.1(4) . .
O208 W14 K12 40.7(4) . .
O319 W15 O203 101.6(7) . .
O319 W15 O314 98.7(7) . .
O203 W15 O314 98.0(7) . .
O319 W15 O200 97.6(6) . .
O203 W15 O200 94.5(6) . .
O314 W15 O200 157.1(6) . .
O319 W15 O284 166.6(7) . .
O203 W15 O284 91.8(6) . .
O314 W15 O284 79.6(6) . .
O200 W15 O284 80.9(5) . .
O319 W15 O308 87.5(7) . .
O203 W15 O308 170.8(6) . .
O314 W15 O308 80.9(6) . .
O200 W15 O308 83.7(6) . .
O284 W15 O308 79.1(6) . .
O319 W15 K6 92.9(5) . .
O203 W15 K6 135.3(5) . .
O314 W15 K6 121.5(5) . .
O200 W15 K6 41.3(4) . .
O284 W15 K6 77.0(4) . .
O308 W15 K6 42.4(4) . .
O193 W16 O198 96.8(7) . .
O193 W16 O194 95.5(7) . .
O198 W16 O194 142.2(6) . .
O193 W16 O183 96.5(6) . .
O198 W16 O183 141.5(6) . .
O194 W16 O183 71.6(6) . .
O193 W16 O199 96.9(6) . .
O198 W16 O199 72.0(6) . .
O194 W16 O199 71.1(6) . .
O183 W16 O199 141.3(6) . .
O193 W16 O184 93.9(6) . .
O198 W16 O184 72.1(5) . .
O194 W16 O184 142.3(5) . .
O183 W16 O184 71.1(5) . .
O199 W16 O184 143.5(5) . .
O193 W16 O191 178.9(7) . .
O198 W16 O191 83.7(6) . .
O194 W16 O191 84.6(6) . .
O183 W16 O191 82.5(6) . .
O199 W16 O191 84.1(6) . .
O184 W16 O191 85.3(6) . .
O193 W16 K1 39.1(5) . .
O198 W16 K1 84.9(4) . .
O194 W16 K1 125.0(4) . .
O183 W16 K1 83.0(4) . .
O199 W16 K1 127.8(4) . .
O184 W16 K1 54.8(4) . .
O191 W16 K1 140.2(4) . .
O64 W17 O65 103.2(8) . .
O64 W17 O61 102.3(7) . .
O65 W17 O61 95.6(7) . .
O64 W17 O63 102.1(7) . .
O65 W17 O63 88.2(7) . .
O61 W17 O63 153.7(6) . .
O64 W17 O67 96.7(7) . .
O65 W17 O67 159.4(7) . .
O61 W17 O67 84.9(6) . .
O63 W17 O67 82.6(6) . .
O64 W17 O62 167.9(6) . .
O65 W17 O62 87.9(6) . .
O61 W17 O62 71.4(6) . .
O63 W17 O62 82.7(6) . .
O67 W17 O62 72.7(6) . .
O64 W17 K2 98.3(6) . .
O65 W17 K2 37.9(5) . .
O61 W17 K2 59.6(5) . .
O63 W17 K2 125.6(4) . .
O67 W17 K2 143.6(4) . .
O62 W17 K2 87.5(4) . .
O64 W17 K10 30.5(6) . .
O65 W17 K10 74.6(5) . .
O61 W17 K10 115.5(5) . .
O63 W17 K10 90.7(4) . .
O67 W17 K10 123.7(5) . .
O62 W17 K10 161.6(4) . .
K2 W17 K10 82.39(14) . .
O70 W18 O67 101.8(7) . .
O70 W18 O66 100.9(6) . .
O67 W18 O66 89.1(6) . .
O70 W18 O68 102.4(7) . .
O67 W18 O68 89.2(7) . .
O66 W18 O68 156.5(6) . .
O70 W18 O69 101.5(7) . .
O67 W18 O69 156.7(7) . .
O66 W18 O69 87.4(6) . .
O68 W18 O69 85.0(6) . .
O70 W18 O62 169.6(6) . .
O67 W18 O62 71.7(6) . .
O66 W18 O62 71.5(5) . .
O68 W18 O62 85.8(6) . .
O69 W18 O62 85.4(6) . .
O70 W18 K3 85.7(5) . 2_876
O67 W18 K3 136.1(5) . 2_876
O66 W18 K3 47.2(4) . 2_876
O68 W18 K3 131.8(5) . 2_876
O69 W18 K3 47.1(4) . 2_876
O62 W18 K3 93.6(3) . 2_876
O287 W19 O284 100.9(7) . .
O287 W19 O283 101.8(7) . .
O284 W19 O283 101.3(6) . .
O287 W19 O198 99.6(7) . .
O284 W19 O198 87.9(6) . .
O283 W19 O198 154.5(7) . .
O287 W19 O199 96.2(6) . .
O284 W19 O199 153.8(6) . .
O283 W19 O199 94.4(6) . .
O198 W19 O199 69.6(6) . .
O287 W19 O285 173.2(6) . .
O284 W19 O285 85.5(6) . .
O283 W19 O285 79.0(6) . .
O198 W19 O285 78.2(6) . .
O199 W19 O285 77.0(6) . .
O287 W19 K9 64.0(5) . .
O284 W19 K9 128.5(5) . .
O283 W19 K9 44.2(5) . .
O198 W19 K9 140.9(4) . .
O199 W19 K9 77.0(4) . .
O285 W19 K9 113.8(4) . .
O49 W20 O46 103.8(8) . .
O49 W20 O52 101.8(7) . .
O46 W20 O52 89.5(6) . .
O49 W20 O50 102.4(7) . .
O46 W20 O50 92.2(6) . .
O52 W20 O50 154.6(6) . .
O49 W20 O51 98.6(7) . .
O46 W20 O51 157.6(6) . .
O52 W20 O51 84.1(6) . .
O50 W20 O51 84.6(6) . .
O49 W20 O54 168.4(6) . .
O46 W20 O54 85.9(6) . .
O52 W20 O54 84.5(5) . .
O50 W20 O54 70.3(5) . .
O51 W20 O54 72.1(5) . .
O276 W21 O266 100.1(8) . .
O276 W21 O262 101.5(7) . .
O266 W21 O262 102.2(7) . .
O276 W21 O194 98.6(6) . .
O266 W21 O194 88.2(6) . .
O262 W21 O194 155.2(6) . .
O276 W21 O199 94.9(7) . .
O266 W21 O199 154.6(6) . .
O262 W21 O199 94.7(6) . .
O194 W21 O199 69.2(6) . .
O276 W21 O280 173.4(7) . .
O266 W21 O280 85.5(7) . .
O262 W21 O280 80.5(6) . .
O194 W21 O280 78.0(6) . .
O199 W21 O280 78.7(6) . .
O276 W21 K9 62.4(5) . .
O266 W21 K9 128.0(5) . .
O262 W21 K9 45.0(5) . .
O194 W21 K9 139.9(4) . .
O199 W21 K9 77.3(4) . .
O280 W21 K9 116.8(4) . .
O58 W22 O55 102.4(7) . .
O58 W22 O9 96.5(6) . .
O55 W22 O9 101.4(7) . .
O58 W22 O56 93.9(6) . .
O55 W22 O56 94.5(7) . .
O9 W22 O56 158.5(6) . .
O58 W22 O57 94.0(6) . .
O55 W22 O57 162.4(6) . .
O9 W22 O57 82.9(6) . .
O56 W22 O57 77.7(6) . .
O58 W22 O13 169.3(6) . .
O55 W22 O13 88.3(6) . .
O9 W22 O13 80.5(5) . .
O56 W22 O13 85.9(5) . .
O57 W22 O13 75.5(5) . .
O58 W22 K2 120.3(5) . .
O55 W22 K2 125.2(5) . .
O9 W22 K2 45.4(4) . .
O56 W22 K2 113.4(4) . .
O57 W22 K2 47.6(4) . .
O13 W22 K2 50.7(4) . .
O58 W22 K3 36.5(5) . .
O55 W22 K3 122.1(5) . .
O9 W22 K3 63.6(4) . .
O56 W22 K3 118.9(4) . .
O57 W22 K3 75.2(4) . .
O13 W22 K3 135.7(4) . .
K2 W22 K3 85.03(10) . .
O23 W23 O22 102.1(8) . .
O23 W23 O20 103.5(7) . .
O22 W23 O20 95.5(7) . .
O23 W23 O21 94.3(7) . .
O22 W23 O21 94.7(7) . .
O20 W23 O21 157.1(6) . .
O23 W23 O19 89.8(6) . .
O22 W23 O19 168.0(7) . .
O20 W23 O19 80.9(6) . .
O21 W23 O19 84.9(6) . .
O23 W23 O24 165.8(7) . .
O22 W23 O24 90.2(7) . .
O20 W23 O24 81.9(6) . .
O21 W23 O24 77.6(6) . .
O19 W23 O24 78.0(5) . .
O23 W23 K4 50.6(6) . .
O22 W23 K4 114.3(6) . .
O20 W23 K4 142.8(5) . .
O21 W23 K4 46.0(4) . .
O19 W23 K4 73.8(4) . .
O24 W23 K4 117.8(4) . .
O23 W23 K2 131.1(5) . .
O22 W23 K2 117.4(6) . .
O20 W23 K2 48.2(5) . .
O21 W23 K2 109.0(4) . .
O19 W23 K2 52.1(4) . .
O24 W23 K2 44.4(4) . .
K4 W23 K2 124.02(13) . .
O23 W23 K10 119.1(5) . .
O22 W23 K10 37.7(6) . .
O20 W23 K10 59.7(5) . .
O21 W23 K10 123.1(4) . .
O19 W23 K10 134.5(4) . .
O24 W23 K10 75.0(4) . .
K4 W23 K10 151.62(14) . .
K2 W23 K10 83.36(13) . .
O111 W24 O42 100.8(7) . .
O111 W24 O35 100.1(7) . .
O42 W24 O35 96.0(7) . .
O111 W24 O108 94.6(7) . .
O42 W24 O108 90.8(6) . .
O35 W24 O108 162.4(6) . .
O111 W24 O109 90.6(7) . .
O42 W24 O109 165.9(7) . .
O35 W24 O109 90.2(6) . .
O108 W24 O109 79.9(6) . .
O111 W24 O110 168.4(7) . .
O42 W24 O110 88.9(6) . .
O35 W24 O110 85.0(6) . .
O108 W24 O110 78.8(6) . .
O109 W24 O110 78.9(6) . .
O111 W24 K4 117.3(5) . .
O42 W24 K4 49.6(5) . .
O35 W24 K4 131.3(4) . .
O108 W24 K4 45.8(4) . .
O109 W24 K4 117.5(5) . .
O110 W24 K4 64.5(4) . .
O27 W25 O26 102.8(7) . .
O27 W25 O28 98.7(7) . .
O26 W25 O28 97.9(7) . .
O27 W25 O25 92.3(7) . .
O26 W25 O25 100.6(7) . .
O28 W25 O25 155.8(6) . .
O27 W25 O18 95.6(6) . .
O26 W25 O18 160.1(6) . .
O28 W25 O18 71.4(6) . .
O25 W25 O18 86.2(6) . .
O27 W25 O29 167.8(6) . .
O26 W25 O29 87.7(6) . .
O28 W25 O29 85.7(6) . .
O25 W25 O29 79.6(6) . .
O18 W25 O29 75.0(5) . .
O75 W26 O51 102.1(7) . .
O75 W26 O76 102.3(7) . .
O51 W26 O76 88.8(7) . .
O75 W26 O69 103.3(7) . .
O51 W26 O69 154.5(6) . .
O76 W26 O69 87.7(6) . .
O75 W26 O74 102.7(7) . .
O51 W26 O74 88.0(7) . .
O76 W26 O74 154.9(6) . .
O69 W26 O74 84.7(6) . .
O75 W26 K3 85.5(6) . 2_876
O51 W26 K3 134.9(5) . 2_876
O76 W26 K3 46.5(4) . 2_876
O69 W26 K3 49.8(4) . 2_876
O74 W26 K3 134.2(5) . 2_876
O192 W27 O114 102.3(7) . .
O192 W27 O197 100.8(7) . .
O114 W27 O197 103.2(6) . .
O192 W27 O183 93.4(7) . .
O114 W27 O183 92.4(6) . .
O197 W27 O183 156.0(6) . .
O192 W27 O194 94.7(6) . .
O114 W27 O194 156.6(6) . .
O197 W27 O194 89.1(6) . .
O183 W27 O194 70.4(5) . .
O192 W27 O196 171.6(6) . .
O114 W27 O196 84.1(6) . .
O197 W27 O196 82.9(7) . .
O183 W27 O196 80.7(6) . .
O194 W27 O196 77.7(6) . .
O282 W28 O281 102.5(8) . .
O282 W28 O261 96.3(7) . .
O281 W28 O261 99.6(7) . .
O282 W28 O301 94.0(7) . .
O281 W28 O301 94.5(7) . .
O261 W28 O301 160.3(7) . .
O282 W28 O286 95.9(7) . .
O281 W28 O286 160.9(7) . .
O261 W28 O286 83.4(6) . .
O301 W28 O286 78.9(6) . .
O282 W28 O283 171.6(7) . .
O281 W28 O283 85.9(7) . .
O261 W28 O283 81.3(6) . .
O301 W28 O283 86.0(6) . .
O286 W28 O283 75.8(6) . .
O282 W28 K9 123.7(6) . .
O281 W28 K9 123.9(6) . .
O261 W28 K9 50.0(5) . .
O301 W28 K9 110.5(5) . .
O286 W28 K9 45.3(4) . .
O283 W28 K9 48.9(4) . .
O112 W29 O80 102.3(8) . .
O112 W29 O20 102.6(7) . .
O80 W29 O20 95.5(7) . .
O112 W29 O47 95.6(6) . .
O80 W29 O47 94.3(7) . .
O20 W29 O47 156.9(6) . .
O112 W29 O16 89.8(6) . .
O80 W29 O16 167.7(7) . .
O20 W29 O16 80.0(6) . .
O47 W29 O16 86.0(5) . .
O112 W29 O65 166.2(7) . .
O80 W29 O65 89.8(7) . .
O20 W29 O65 82.4(6) . .
O47 W29 O65 76.8(6) . .
O16 W29 O65 78.3(5) . .
O112 W29 K5 50.4(5) . .
O80 W29 K5 113.2(6) . .
O20 W29 K5 143.0(5) . .
O47 W29 K5 47.1(4) . .
O16 W29 K5 75.8(4) . .
O65 W29 K5 118.7(4) . .
O112 W29 K2 130.8(5) . .
O80 W29 K2 116.9(6) . .
O20 W29 K2 48.1(4) . .
O47 W29 K2 109.0(4) . .
O16 W29 K2 51.9(3) . .
O65 W29 K2 44.8(4) . .
K5 W29 K2 125.72(14) . .
O112 W29 K10 119.4(5) . .
O80 W29 K10 34.8(6) . .
O20 W29 K10 62.9(5) . .
O47 W29 K10 119.4(4) . .
O16 W29 K10 136.1(4) . .
O65 W29 K10 74.4(4) . .
K5 W29 K10 147.97(17) . .
K2 W29 K10 84.87(14) . .
O37 W30 O34 102.9(8) . .
O37 W30 O30 98.0(7) . .
O34 W30 O30 95.3(6) . .
O37 W30 O35 100.9(7) . .
O34 W30 O35 95.5(6) . .
O30 W30 O35 155.5(6) . .
O37 W30 O33 160.9(7) . .
O34 W30 O33 94.3(6) . .
O30 W30 O33 71.9(6) . .
O35 W30 O33 85.4(6) . .
O37 W30 O38 88.4(7) . .
O34 W30 O38 168.5(7) . .
O30 W30 O38 85.1(6) . .
O35 W30 O38 80.0(6) . .
O33 W30 O38 74.8(5) . .
O240 W31 O171 96.3(7) . .
O240 W31 O116 96.3(6) . .
O171 W31 O116 140.7(6) . .
O240 W31 O119 97.3(7) . .
O171 W31 O119 143.3(6) . .
O116 W31 O119 70.9(6) . .
O240 W31 O158 96.2(7) . .
O171 W31 O158 73.3(6) . .
O116 W31 O158 141.5(6) . .
O119 W31 O158 71.4(6) . .
O240 W31 O180 92.8(7) . .
O171 W31 O180 70.9(6) . .
O116 W31 O180 71.4(6) . .
O119 W31 O180 141.8(6) . .
O158 W31 O180 143.8(6) . .
O240 W31 O178 178.5(7) . .
O171 W31 O178 84.0(6) . .
O116 W31 O178 82.6(6) . .
O119 W31 O178 83.2(6) . .
O158 W31 O178 85.2(6) . .
O180 W31 O178 86.0(6) . .
O240 W31 K1 37.6(5) . .
O171 W31 K1 84.5(5) . .
O116 W31 K1 83.3(5) . .
O119 W31 K1 125.2(5) . .
O158 W31 K1 126.1(5) . .
O180 W31 K1 55.2(4) . .
O178 W31 K1 141.1(4) . .
O48 W32 O45 102.6(8) . .
O48 W32 O79 102.9(7) . .
O45 W32 O79 91.5(7) . .
O48 W32 O52 102.8(7) . .
O45 W32 O52 88.1(7) . .
O79 W32 O52 153.7(6) . .
O48 W32 O72 97.7(8) . .
O45 W32 O72 159.5(6) . .
O79 W32 O72 85.8(7) . .
O52 W32 O72 85.5(7) . .
O48 W32 O77 168.4(7) . .
O45 W32 O77 87.2(6) . .
O79 W32 O77 70.3(6) . .
O52 W32 O77 83.4(5) . .
O72 W32 O77 72.8(6) . .
O48 W32 K5 95.4(6) . .
O45 W32 K5 45.3(5) . .
O79 W32 K5 49.1(5) . .
O52 W32 K5 132.9(5) . .
O72 W32 K5 134.8(5) . .
O77 W32 K5 87.2(3) . .
O78 W33 O47 101.7(7) . .
O78 W33 O63 102.3(7) . .
O47 W33 O63 88.5(6) . .
O78 W33 O73 100.1(8) . .
O47 W33 O73 158.2(6) . .
O63 W33 O73 87.5(7) . .
O78 W33 O79 100.5(8) . .
O47 W33 O79 89.1(6) . .
O63 W33 O79 157.1(6) . .
O73 W33 O79 86.3(7) . .
O78 W33 O77 170.5(7) . .
O47 W33 O77 84.1(5) . .
O63 W33 O77 85.2(6) . .
O73 W33 O77 74.2(6) . .
O79 W33 O77 71.9(6) . .
O78 W33 K5 89.2(6) . .
O47 W33 K5 42.7(4) . .
O63 W33 K5 131.2(5) . .
O73 W33 K5 137.4(5) . .
O79 W33 K5 51.1(5) . .
O77 W33 K5 90.1(4) . .
O317 W34 O314 101.1(7) . .
O317 W34 O311 103.5(7) . .
O314 W34 O311 85.9(6) . .
O317 W34 O305 103.5(7) . .
O314 W34 O305 89.1(6) . .
O311 W34 O305 152.9(7) . .
O317 W34 O316 98.9(7) . .
O314 W34 O316 160.0(6) . .
O311 W34 O316 89.4(6) . .
O305 W34 O316 86.2(7) . .
O317 W34 O304 169.8(6) . .
O314 W34 O304 87.1(6) . .
O311 W34 O304 82.8(6) . .
O305 W34 O304 70.3(6) . .
O316 W34 O304 73.0(6) . .
O309 W35 O308 104.0(7) . .
O309 W35 O307 100.3(7) . .
O308 W35 O307 93.8(7) . .
O309 W35 O311 101.3(7) . .
O308 W35 O311 88.5(6) . .
O307 W35 O311 157.1(6) . .
O309 W35 O310 101.4(7) . .
O308 W35 O310 154.5(7) . .
O307 W35 O310 84.2(7) . .
O311 W35 O310 84.0(7) . .
O309 W35 O1 170.6(6) . .
O308 W35 O1 83.7(6) . .
O307 W35 O1 73.5(6) . .
O311 W35 O1 84.1(5) . .
O310 W35 O1 71.3(6) . .
O309 W35 K6 87.3(5) . .
O308 W35 K6 48.5(5) . .
O307 W35 K6 52.0(5) . .
O311 W35 K6 136.7(4) . .
O310 W35 K6 136.3(5) . .
O1 W35 K6 94.0(3) . .
O210 W36 O220 104.2(8) . .
O210 W36 O207 101.0(7) . .
O220 W36 O207 87.3(6) . .
O210 W36 O185 98.6(7) . .
O220 W36 O185 89.5(7) . .
O207 W36 O185 160.3(7) . .
O210 W36 O209 103.3(7) . .
O220 W36 O209 152.5(7) . .
O207 W36 O209 87.4(6) . .
O185 W36 O209 86.6(7) . .
O210 W36 O218 169.6(6) . .
O220 W36 O218 83.1(6) . .
O207 W36 O218 86.7(6) . .
O185 W36 O218 73.7(6) . .
O209 W36 O218 69.7(6) . .
O71 W37 O74 102.8(8) . .
O71 W37 O72 102.5(7) . .
O74 W37 O72 89.7(7) . .
O71 W37 O68 102.6(7) . .
O74 W37 O68 86.3(7) . .
O72 W37 O68 154.9(7) . .
O71 W37 O73 102.6(8) . .
O74 W37 O73 154.5(7) . .
O72 W37 O73 86.0(7) . .
O68 W37 O73 87.1(7) . .
O115 W38 O39 102.1(7) . .
O115 W38 O118 99.0(8) . .
O39 W38 O118 104.1(7) . .
O115 W38 O116 94.6(7) . .
O39 W38 O116 92.3(6) . .
O118 W38 O116 155.8(7) . .
O115 W38 O119 96.5(7) . .
O39 W38 O119 155.6(6) . .
O118 W38 O119 88.2(7) . .
O116 W38 O119 70.4(6) . .
O115 W38 O117 172.3(7) . .
O39 W38 O117 84.1(7) . .
O118 W38 O117 83.7(7) . .
O116 W38 O117 80.5(6) . .
O119 W38 O117 76.4(6) . .
O303 W39 O301 102.5(7) . .
O303 W39 O235 102.2(8) . .
O301 W39 O235 87.9(6) . .
O303 W39 O305 100.4(7) . .
O301 W39 O305 92.8(6) . .
O235 W39 O305 156.7(7) . .
O303 W39 O302 100.3(7) . .
O301 W39 O302 157.2(7) . .
O235 W39 O302 85.5(7) . .
O305 W39 O302 84.9(7) . .
O303 W39 O304 170.4(6) . .
O301 W39 O304 83.9(6) . .
O235 W39 O304 85.2(7) . .
O305 W39 O304 71.8(6) . .
O302 W39 O304 73.8(6) . .
O264 W40 O263 102.6(9) . .
O264 W40 O261 95.4(7) . .
O263 W40 O261 100.3(7) . .
O264 W40 O265 94.3(7) . .
O263 W40 O265 92.7(7) . .
O261 W40 O265 161.6(7) . .
O264 W40 O260 96.2(8) . .
O263 W40 O260 160.1(7) . .
O261 W40 O260 84.0(6) . .
O265 W40 O260 79.4(7) . .
O264 W40 O262 170.6(7) . .
O263 W40 O262 86.7(7) . .
O261 W40 O262 81.3(6) . .
O265 W40 O262 86.6(6) . .
O260 W40 O262 74.8(5) . .
O264 W40 K9 122.3(6) . .
O263 W40 K9 125.1(5) . .
O261 W40 K9 49.9(5) . .
O265 W40 K9 111.8(5) . .
O260 W40 K9 45.0(4) . .
O262 W40 K9 49.2(4) . .
O264 W40 K15 108.5(6) . .
O263 W40 K15 48.7(6) . .
O261 W40 K15 143.7(5) . .
O265 W40 K15 44.7(5) . .
O260 W40 K15 118.8(5) . .
O262 W40 K15 78.6(4) . .
K9 W40 K15 126.5(2) . .
O97 W41 O103 102.8(9) . .
O97 W41 O7 101.1(9) . .
O103 W41 O7 90.2(8) . .
O97 W41 O90 97.8(9) . .
O103 W41 O90 89.9(8) . .
O7 W41 O90 160.6(9) . .
O97 W41 O102 97.6(9) . .
O103 W41 O102 159.4(10) . .
O7 W41 O102 88.8(8) . .
O90 W41 O102 84.4(9) . .
O97 W41 O107 168.3(9) . .
O103 W41 O107 87.2(7) . .
O7 W41 O107 84.6(7) . .
O90 W41 O107 76.0(7) . .
O102 W41 O107 72.2(7) . .
O82 W42 O89 105.1(10) . .
O82 W42 O92 104.1(9) . .
O89 W42 O92 88.0(9) . .
O82 W42 O85 104.0(9) . .
O89 W42 O85 92.0(8) . .
O92 W42 O85 150.9(9) . .
O82 W42 O84 100.2(10) . .
O89 W42 O84 154.6(9) . .
O92 W42 O84 84.5(8) . .
O85 W42 O84 83.2(8) . .
O93 W43 O108 102.6(9) . .
O93 W43 O100 106.2(9) . .
O108 W43 O100 93.5(8) . .
O93 W43 O92 97.9(9) . .
O108 W43 O92 158.0(9) . .
O100 W43 O92 88.5(8) . .
O93 W43 O101 101.7(8) . .
O108 W43 O101 85.2(7) . .
O100 W43 O101 151.6(8) . .
O92 W43 O101 82.7(8) . .
O93 W43 O106 169.1(9) . .
O108 W43 O106 88.0(7) . .
O100 W43 O106 70.3(6) . .
O92 W43 O106 72.0(7) . .
O101 W43 O106 81.3(7) . .
O93 W43 K4 97.9(7) . .
O108 W43 K4 46.6(5) . .
O100 W43 K4 49.8(6) . .
O92 W43 K4 138.1(6) . .
O101 W43 K4 131.0(6) . .
O106 W43 K4 87.7(4) . .
O98 W44 O10 99.3(10) . .
O98 W44 O104 103.9(9) . .
O10 W44 O104 95.0(9) . .
O98 W44 O88 100.4(10) . .
O10 W44 O88 158.0(10) . .
O104 W44 O88 89.5(9) . .
O98 W44 O103 98.5(9) . .
O10 W44 O103 85.1(9) . .
O104 W44 O103 157.2(11) . .
O88 W44 O103 82.6(8) . .
O98 W44 O105 174.0(11) . .
O10 W44 O105 86.6(8) . .
O104 W44 O105 74.8(8) . .
O88 W44 O105 73.8(7) . .
O103 W44 O105 82.5(8) . .
O98 W44 K2 97.8(7) . .
O10 W44 K2 38.7(5) . .
O104 W44 K2 57.7(6) . .
O88 W44 K2 145.5(7) . .
O103 W44 K2 123.3(7) . .
O105 W44 K2 86.5(5) . .
O94 W45 O21 106.7(10) . .
O94 W45 O99 107.0(11) . .
O21 W45 O99 89.8(9) . .
O94 W45 O89 100.7(10) . .
O21 W45 O89 152.1(9) . .
O99 W45 O89 87.4(9) . .
O94 W45 O100 101.0(11) . .
O21 W45 O100 87.0(9) . .
O99 W45 O100 151.5(9) . .
O89 W45 O100 82.4(8) . .
O94 W45 O106 166.3(11) . .
O21 W45 O106 81.5(7) . .
O99 W45 O106 83.6(8) . .
O89 W45 O106 70.6(7) . .
O100 W45 O106 67.9(7) . .
O94 W45 K4 91.0(8) . .
O21 W45 K4 42.1(6) . .
O99 W45 K4 131.9(8) . .
O89 W45 K4 133.5(7) . .
O100 W45 K4 51.1(6) . .
O106 W45 K4 87.9(5) . .
O95 W46 O24 107.2(10) . .
O95 W46 O99 106.1(10) . .
O24 W46 O99 90.4(8) . .
O95 W46 O104 101.3(9) . .
O24 W46 O104 92.8(8) . .
O99 W46 O104 150.2(9) . .
O95 W46 O87 98.3(9) . .
O24 W46 O87 154.5(9) . .
O99 W46 O87 82.7(8) . .
O104 W46 O87 81.8(7) . .
O95 W46 O105 164.9(10) . .
O24 W46 O105 85.3(7) . .
O99 W46 O105 81.7(7) . .
O104 W46 O105 69.0(6) . .
O87 W46 O105 69.4(6) . .
O95 W46 K2 99.3(8) . .
O24 W46 K2 36.2(6) . .
O99 W46 K2 126.1(6) . .
O104 W46 K2 59.1(5) . .
O87 W46 K2 139.4(6) . .
O105 W46 K2 85.7(5) . .
O95 W46 K10 30.7(7) . .
O24 W46 K10 78.2(6) . .
O99 W46 K10 96.7(7) . .
O104 W46 K10 113.0(6) . .
O87 W46 K10 126.9(6) . .
O105 W46 K10 163.4(6) . .
K2 W46 K10 81.9(3) . .
O83 W47 O84 106.2(10) . .
O83 W47 O86 106.1(10) . .
O84 W47 O86 90.5(8) . .
O83 W47 O91 99.6(9) . .
O84 W47 O91 88.6(9) . .
O86 W47 O91 153.5(9) . .
O83 W47 O90 96.6(9) . .
O84 W47 O90 156.8(9) . .
O86 W47 O90 87.3(8) . .
O91 W47 O90 83.3(8) . .
O81 W48 O87 105.5(9) . .
O81 W48 O85 105.7(9) . .
O87 W48 O85 92.3(8) . .
O81 W48 O88 100.6(9) . .
O87 W48 O88 90.0(7) . .
O85 W48 O88 151.9(9) . .
O81 W48 O86 100.2(9) . .
O87 W48 O86 154.3(9) . .
O85 W48 O86 81.6(8) . .
O88 W48 O86 84.2(8) . .
O81 W48 O105 170.2(9) . .
O87 W48 O105 72.6(7) . .
O85 W48 O105 84.1(7) . .
O88 W48 O105 70.0(6) . .
O86 W48 O105 81.9(7) . .
O291 W49 O296 104.0(7) . .
O291 W49 O289 100.3(8) . .
O296 W49 O289 95.4(7) . .
O291 W49 O300 101.2(8) . .
O296 W49 O300 88.2(6) . .
O289 W49 O300 156.6(7) . .
O291 W49 O292 100.3(7) . .
O296 W49 O292 155.2(6) . .
O289 W49 O292 84.7(7) . .
O300 W49 O292 82.5(7) . .
O291 W49 O294 169.3(6) . .
O296 W49 O294 84.7(6) . .
O289 W49 O294 72.2(6) . .
O300 W49 O294 85.1(6) . .
O292 W49 O294 71.7(6) . .
O291 W49 K9 93.2(6) . .
O296 W49 K9 42.0(5) . .
O289 W49 K9 57.1(5) . .
O300 W49 K9 130.2(5) . .
O292 W49 K9 141.3(5) . .
O294 W49 K9 89.1(4) . .
O278 W50 O277 103.1(8) . .
O278 W50 O279 98.6(8) . .
O277 W50 O279 100.5(7) . .
O278 W50 O253 96.7(7) . .
O277 W50 O253 96.4(7) . .
O279 W50 O253 153.9(7) . .
O278 W50 O255 89.9(7) . .
O277 W50 O255 166.2(7) . .
O279 W50 O255 82.0(6) . .
O253 W50 O255 77.0(6) . .
O278 W50 O276 168.3(7) . .
O277 W50 O276 88.6(7) . .
O279 W50 O276 78.7(6) . .
O253 W50 O276 82.1(6) . .
O255 W50 O276 78.5(6) . .
O278 W50 K9 110.0(6) . .
O277 W50 K9 133.0(5) . .
O279 W50 K9 43.1(5) . .
O253 W50 K9 111.4(5) . .
O255 W50 K9 43.0(4) . .
O276 W50 K9 60.3(4) . .
O318 W51 O310 103.5(8) . .
O318 W51 O295 103.6(8) . .
O310 W51 O295 90.3(7) . .
O318 W51 O312 101.1(8) . .
O310 W51 O312 88.4(7) . .
O295 W51 O312 154.9(7) . .
O318 W51 O313 103.7(8) . .
O310 W51 O313 152.7(7) . .
O295 W51 O313 85.2(7) . .
O312 W51 O313 84.6(7) . .
O318 W51 O1 169.6(7) . .
O310 W51 O1 70.8(6) . .
O295 W51 O1 85.3(6) . .
O312 W51 O1 70.6(6) . .
O313 W51 O1 82.0(6) . .
O96 W52 O109 103.5(8) . .
O96 W52 O102 101.4(8) . .
O109 W52 O102 93.5(7) . .
O96 W52 O101 102.8(8) . .
O109 W52 O101 89.1(7) . .
O102 W52 O101 154.3(7) . .
O96 W52 O91 98.9(8) . .
O109 W52 O91 157.4(8) . .
O102 W52 O91 84.3(7) . .
O101 W52 O91 83.6(7) . .
O96 W52 O107 168.3(7) . .
O109 W52 O107 86.0(7) . .
O102 W52 O107 70.8(6) . .
O101 W52 O107 83.9(6) . .
O91 W52 O107 72.0(6) . .
O259 W53 O260 103.3(8) . .
O259 W53 O258 103.8(8) . .
O260 W53 O258 91.2(7) . .
O259 W53 O274 102.6(8) . .
O260 W53 O274 87.2(7) . .
O258 W53 O274 153.2(7) . .
O259 W53 O189 98.8(8) . .
O260 W53 O189 157.5(7) . .
O258 W53 O189 87.7(7) . .
O274 W53 O189 83.8(7) . .
O259 W53 O275 168.1(7) . .
O260 W53 O275 87.2(6) . .
O258 W53 O275 69.8(6) . .
O274 W53 O275 83.4(6) . .
O189 W53 O275 71.4(6) . .
O259 W53 K9 98.0(6) . .
O260 W53 K9 39.6(5) . .
O258 W53 K9 53.9(5) . .
O274 W53 K9 126.2(5) . .
O189 W53 K9 140.8(6) . .
O275 W53 K9 86.3(4) . .
O233 W54 O167 102.8(8) . .
O233 W54 O232 101.7(9) . .
O167 W54 O232 87.8(7) . .
O233 W54 O227 101.6(8) . .
O167 W54 O227 155.5(7) . .
O232 W54 O227 89.3(8) . .
O233 W54 O222 102.2(9) . .
O167 W54 O222 87.6(7) . .
O232 W54 O222 156.1(7) . .
O227 W54 O222 85.3(8) . .
O233 W54 O223 171.0(8) . .
O167 W54 O223 83.5(6) . .
O232 W54 O223 84.9(6) . .
O227 W54 O223 72.0(7) . .
O222 W54 O223 71.3(6) . .
O233 W54 K12 89.9(7) . .
O167 W54 K12 43.9(5) . .
O232 W54 K12 131.6(6) . .
O227 W54 K12 134.5(6) . .
O222 W54 K12 49.2(5) . .
O223 W54 K12 90.3(4) . .
O306 W55 O300 102.4(8) . .
O306 W55 O299 104.1(7) . .
O300 W55 O299 88.5(7) . .
O306 W55 O312 99.9(8) . .
O300 W55 O312 87.2(7) . .
O299 W55 O312 156.0(7) . .
O306 W55 O307 102.0(7) . .
O300 W55 O307 155.5(7) . .
O299 W55 O307 86.9(7) . .
O312 W55 O307 87.3(7) . .
O306 W55 O1 170.1(7) . .
O300 W55 O1 84.0(6) . .
O299 W55 O1 83.3(6) . .
O312 W55 O1 72.7(6) . .
O307 W55 O1 71.6(6) . .
O306 W55 K6 90.6(6) . .
O300 W55 K6 131.6(5) . .
O299 W55 K6 43.2(5) . .
O312 W55 K6 136.6(5) . .
O307 W55 K6 49.3(4) . .
O1 W55 K6 90.7(3) . .
O320 W56 O302 102.1(9) . .
O320 W56 O315 103.4(8) . .
O302 W56 O315 90.7(8) . .
O320 W56 O316 102.2(7) . .
O302 W56 O316 84.8(7) . .
O315 W56 O316 154.4(6) . .
O320 W56 O295 103.5(9) . .
O302 W56 O295 154.2(6) . .
O315 W56 O295 86.5(7) . .
O316 W56 O295 86.7(7) . .
O121 W57 O155 102.3(8) . .
O121 W57 O156 98.8(9) . .
O155 W57 O156 101.2(8) . .
O121 W57 O119 88.1(7) . .
O155 W57 O119 157.8(8) . .
O156 W57 O119 96.3(7) . .
O121 W57 O158 155.0(7) . .
O155 W57 O158 95.2(7) . .
O156 W57 O158 95.1(7) . .
O119 W57 O158 69.7(6) . .
O121 W57 O157 85.2(9) . .
O155 W57 O157 82.0(8) . .
O156 W57 O157 174.1(7) . .
O119 W57 O157 79.4(6) . .
O158 W57 O157 79.7(7) . .
O121 W57 K7 127.7(6) . .
O155 W57 K7 45.4(6) . .
O156 W57 K7 62.0(5) . .
O119 W57 K7 138.7(4) . .
O158 W57 K7 77.3(4) . .
O157 W57 K7 118.8(5) . .
O239 W58 O219 102.5(8) . .
O239 W58 O236 103.6(8) . .
O219 W58 O236 91.0(8) . .
O239 W58 O185 102.9(7) . .
O219 W58 O185 85.6(7) . .
O236 W58 O185 153.3(7) . .
O239 W58 O226 103.7(8) . .
O219 W58 O226 153.5(7) . .
O236 W58 O226 86.5(7) . .
O185 W58 O226 85.0(7) . .
O213 W59 O211 102.3(9) . .
O213 W59 O154 96.3(8) . .
O211 W59 O154 99.3(8) . .
O213 W59 O216 93.7(8) . .
O211 W59 O216 94.6(7) . .
O154 W59 O216 160.7(7) . .
O213 W59 O212 94.4(8) . .
O211 W59 O212 162.4(7) . .
O154 W59 O212 83.9(7) . .
O216 W59 O212 78.9(6) . .
O213 W59 O170 170.3(8) . .
O211 W59 O170 87.3(7) . .
O154 W59 O170 81.1(6) . .
O216 W59 O170 86.4(6) . .
O212 W59 O170 76.0(6) . .
O213 W59 K7 122.9(8) . .
O211 W59 K7 124.2(6) . .
O154 W59 K7 49.5(6) . .
O216 W59 K7 111.4(5) . .
O212 W59 K7 46.5(4) . .
O170 W59 K7 48.7(4) . .
O213 W59 K16 41.3(8) . .
O211 W59 K16 120.9(6) . .
O154 W59 K16 58.4(5) . .
O216 W59 K16 124.2(5) . .
O212 W59 K16 75.5(5) . .
O170 W59 K16 132.1(5) . .
K7 W59 K16 84.1(3) . .
O297 W60 O298 100.2(8) . .
O297 W60 O279 98.2(7) . .
O298 W60 O279 102.4(7) . .
O297 W60 O299 96.1(7) . .
O298 W60 O299 95.1(7) . .
O279 W60 O299 155.0(7) . .
O297 W60 O296 92.1(7) . .
O298 W60 O296 166.1(7) . .
O279 W60 O296 82.1(6) . .
O299 W60 O296 77.0(6) . .
O297 W60 O287 170.2(7) . .
O298 W60 O287 89.6(7) . .
O279 W60 O287 79.9(6) . .
O299 W60 O287 82.5(6) . .
O296 W60 O287 78.2(5) . .
O297 W60 K6 115.2(6) . .
O298 W60 K6 50.1(5) . .
O279 W60 K6 138.6(5) . .
O299 W60 K6 47.7(5) . .
O296 W60 K6 118.4(4) . .
O287 W60 K6 70.9(4) . .
O297 W60 K9 110.2(6) . .
O298 W60 K9 135.4(5) . .
O279 W60 K9 42.9(5) . .
O299 W60 K9 112.6(5) . .
O296 W60 K9 42.7(4) . .
O287 W60 K9 62.0(4) . .
K6 W60 K9 131.54(13) . .
O257 W61 O255 104.0(8) . .
O257 W61 O258 101.9(7) . .
O255 W61 O258 92.8(7) . .
O257 W61 O254 103.1(8) . .
O255 W61 O254 88.6(7) . .
O258 W61 O254 153.9(8) . .
O257 W61 O256 98.9(7) . .
O255 W61 O256 156.9(7) . .
O258 W61 O256 85.1(7) . .
O254 W61 O256 83.6(7) . .
O257 W61 O275 168.3(7) . .
O255 W61 O275 85.9(6) . .
O258 W61 O275 70.9(6) . .
O254 W61 O275 83.2(7) . .
O256 W61 O275 71.7(6) . .
O257 W61 K9 95.5(5) . .
O255 W61 K9 41.2(5) . .
O258 W61 K9 54.7(5) . .
O254 W61 K9 129.5(5) . .
O256 W61 K9 139.4(5) . .
O275 W61 K9 87.8(4) . .
O217 W62 O216 103.0(8) . .
O217 W62 O215 102.8(9) . .
O216 W62 O215 87.1(7) . .
O217 W62 O209 100.0(9) . .
O216 W62 O209 94.0(7) . .
O215 W62 O209 156.3(7) . .
O217 W62 O219 98.6(8) . .
O216 W62 O219 158.2(7) . .
O215 W62 O219 85.2(7) . .
O209 W62 O219 85.2(7) . .
O217 W62 O218 169.1(8) . .
O216 W62 O218 84.7(6) . .
O215 W62 O218 85.1(6) . .
O209 W62 O218 71.5(6) . .
O219 W62 O218 74.4(6) . .
O293 W63 O292 103.4(8) . .
O293 W63 O290 100.8(9) . .
O292 W63 O290 88.4(7) . .
O293 W63 O313 103.1(8) . .
O292 W63 O313 90.4(7) . .
O290 W63 O313 155.7(7) . .
O293 W63 O315 101.8(8) . .
O292 W63 O315 154.8(7) . .
O290 W63 O315 86.5(7) . .
O313 W63 O315 84.4(7) . .
O293 W63 O294 170.6(7) . .
O292 W63 O294 71.4(6) . .
O290 W63 O294 71.6(6) . .
O313 W63 O294 85.0(6) . .
O315 W63 O294 83.6(6) . .
O221 W64 O208 104.2(8) . .
O221 W64 O222 100.7(8) . .
O208 W64 O222 94.5(7) . .
O221 W64 O220 103.0(8) . .
O208 W64 O220 88.3(7) . .
O222 W64 O220 154.7(7) . .
O221 W64 O224 98.8(7) . .
O208 W64 O224 156.7(7) . .
O222 W64 O224 85.0(7) . .
O220 W64 O224 82.7(7) . .
O221 W64 O223 168.0(7) . .
O208 W64 O223 86.1(7) . .
O222 W64 O223 71.9(6) . .
O220 W64 O223 83.3(6) . .
O224 W64 O223 71.5(6) . .
O221 W64 K12 89.5(6) . .
O208 W64 K12 48.3(5) . .
O222 W64 K12 51.9(5) . .
O220 W64 K12 136.6(5) . .
O224 W64 K12 136.8(5) . .
O223 W64 K12 92.9(4) . .
O238 W65 O224 102.7(8) . .
O238 W65 O227 102.7(8) . .
O224 W65 O227 87.0(8) . .
O238 W65 O226 101.6(8) . .
O224 W65 O226 90.0(7) . .
O227 W65 O226 155.6(7) . .
O238 W65 O237 103.3(8) . .
O224 W65 O237 153.9(7) . .
O227 W65 O237 85.6(8) . .
O226 W65 O237 86.6(7) . .
O238 W65 O223 170.5(7) . .
O224 W65 O223 71.2(6) . .
O227 W65 O223 70.2(6) . .
O226 W65 O223 85.9(6) . .
O237 W65 O223 82.8(6) . .
O243 W66 O256 103.5(9) . .
O243 W66 O189 100.5(9) . .
O256 W66 O189 88.9(8) . .
O243 W66 O244 103.2(9) . .
O256 W66 O244 89.6(8) . .
O189 W66 O244 155.9(8) . .
O243 W66 O248 102.0(9) . .
O256 W66 O248 154.5(7) . .
O189 W66 O248 86.0(8) . .
O244 W66 O248 85.0(8) . .
O243 W66 O275 170.0(7) . .
O256 W66 O275 71.2(6) . .
O189 W66 O275 71.3(7) . .
O244 W66 O275 85.4(7) . .
O248 W66 O275 83.5(6) . .
O288 W67 O286 103.3(8) . .
O288 W67 O235 104.0(8) . .
O286 W67 O235 88.0(7) . .
O288 W67 O289 102.8(8) . .
O286 W67 O289 90.6(7) . .
O235 W67 O289 152.7(7) . .
O288 W67 O290 97.9(8) . .
O286 W67 O290 158.8(7) . .
O235 W67 O290 85.7(7) . .
O289 W67 O290 85.8(7) . .
O288 W67 O294 167.8(7) . .
O286 W67 O294 87.3(6) . .
O235 W67 O294 82.1(6) . .
O289 W67 O294 70.6(6) . .
O290 W67 O294 71.8(6) . .
O288 W67 K9 99.1(6) . .
O286 W67 K9 38.5(5) . .
O235 W67 K9 125.6(5) . .
O289 W67 K9 53.7(5) . .
O290 W67 K9 138.6(5) . .
O294 W67 K9 85.4(3) . .
O214 W68 O212 102.4(8) . .
O214 W68 O215 104.7(9) . .
O212 W68 O215 88.1(7) . .
O214 W68 O230 101.6(9) . .
O212 W68 O230 90.2(7) . .
O215 W68 O230 153.4(7) . .
O214 W68 O228 98.4(9) . .
O212 W68 O228 159.2(7) . .
O215 W68 O228 87.8(7) . .
O230 W68 O228 84.4(7) . .
O214 W68 O225 168.0(8) . .
O212 W68 O225 86.8(6) . .
O215 W68 O225 83.0(7) . .
O230 W68 O225 70.4(7) . .
O228 W68 O225 72.4(7) . .
O214 W68 K7 97.9(6) . .
O212 W68 K7 36.8(5) . .
O215 W68 K7 124.1(5) . .
O230 W68 K7 55.0(5) . .
O228 W68 K7 138.5(5) . .
O225 W68 K7 84.8(4) . .
O214 W68 K16 34.4(7) . .
O212 W68 K16 69.4(5) . .
O215 W68 K16 93.7(6) . .
O230 W68 K16 110.5(6) . .
O228 W68 K16 131.2(6) . .
O225 W68 K16 156.1(4) . .
K7 W68 K16 77.4(2) . .
O251 W69 O253 103.9(8) . .
O251 W69 O254 103.6(9) . .
O253 W69 O254 87.6(7) . .
O251 W69 O188 102.0(9) . .
O253 W69 O188 89.2(7) . .
O254 W69 O188 154.1(9) . .
O251 W69 O252 100.4(9) . .
O253 W69 O252 155.8(8) . .
O254 W69 O252 86.7(8) . .
O188 W69 O252 85.8(8) . .
O251 W69 O186 170.7(7) . .
O253 W69 O186 82.3(6) . .
O254 W69 O186 83.4(7) . .
O188 W69 O186 70.7(7) . .
O252 W69 O186 73.7(7) . .
O249 W70 O195 104.3(9) . .
O249 W70 O188 101.4(9) . .
O195 W70 O188 93.3(8) . .
O249 W70 O187 101.3(9) . .
O195 W70 O187 91.2(8) . .
O188 W70 O187 155.0(7) . .
O249 W70 O247 99.5(9) . .
O195 W70 O247 156.1(7) . .
O188 W70 O247 84.0(8) . .
O187 W70 O247 82.0(7) . .
O249 W70 O186 169.0(8) . .
O195 W70 O186 84.4(6) . .
O188 W70 O186 71.1(7) . .
O187 W70 O186 85.0(6) . .
O247 W70 O186 72.2(6) . .
O242 W71 O245 103.4(10) . .
O242 W71 O252 101.5(10) . .
O245 W71 O252 154.9(9) . .
O242 W71 O247 104.3(9) . .
O245 W71 O247 88.2(8) . .
O252 W71 O247 88.5(8) . .
O242 W71 O244 103.0(9) . .
O245 W71 O244 85.4(8) . .
O252 W71 O244 86.2(9) . .
O247 W71 O244 152.7(8) . .
O130 W72 O151 104.3(10) . .
O130 W72 O128 101.3(10) . .
O151 W72 O128 92.0(8) . .
O130 W72 O141 100.5(10) . .
O151 W72 O141 87.7(8) . .
O128 W72 O141 157.6(10) . .
O130 W72 O146 98.7(10) . .
O151 W72 O146 156.7(10) . .
O128 W72 O146 86.9(10) . .
O141 W72 O146 84.7(9) . .
O130 W72 O129 170.0(9) . .
O151 W72 O129 83.9(9) . .
O128 W72 O129 72.4(9) . .
O141 W72 O129 85.3(8) . .
O146 W72 O129 73.6(9) . .
O130 W72 K14 93.3(8) . .
O151 W72 K14 44.7(6) . .
O128 W72 K14 51.2(7) . .
O141 W72 K14 132.4(6) . .
O146 W72 K14 138.0(7) . .
O129 W72 K14 88.6(6) . .
O273 W73 O265 102.0(9) . .
O273 W73 O274 101.0(8) . .
O265 W73 O274 90.0(7) . .
O273 W73 O272 100.1(8) . .
O265 W73 O272 91.5(6) . .
O274 W73 O272 158.1(7) . .
O273 W73 O250 99.1(9) . .
O265 W73 O250 158.9(8) . .
O274 W73 O250 86.0(7) . .
O272 W73 O250 84.8(7) . .
O273 W73 O271 169.2(8) . .
O265 W73 O271 85.4(7) . .
O274 W73 O271 86.7(7) . .
O272 W73 O271 71.6(7) . .
O250 W73 O271 73.7(7) . .
O273 W73 K15 90.7(7) . .
O265 W73 K15 43.8(5) . .
O274 W73 K15 133.7(6) . .
O272 W73 K15 51.7(5) . .
O250 W73 K15 136.5(6) . .
O271 W73 K15 89.3(4) . .
O270 W74 O269 101.4(9) . .
O270 W74 O187 104.5(9) . .
O269 W74 O187 87.9(8) . .
O270 W74 O272 101.9(9) . .
O269 W74 O272 90.3(7) . .
O187 W74 O272 153.3(7) . .
O270 W74 O246 98.0(8) . .
O269 W74 O246 160.5(8) . .
O187 W74 O246 86.7(8) . .
O272 W74 O246 86.2(7) . .
O270 W74 O271 169.1(8) . .
O269 W74 O271 86.5(6) . .
O187 W74 O271 83.0(6) . .
O272 W74 O271 70.3(7) . .
O246 W74 O271 74.3(6) . .
O270 W74 K15 92.9(8) . .
O269 W74 K15 42.6(6) . .
O187 W74 K15 130.2(5) . .
O272 W74 K15 50.9(5) . .
O246 W74 K15 137.1(6) . .
O271 W74 K15 87.9(4) . .
O231 W75 O6 104.2(8) . .
O231 W75 O232 101.5(9) . .
O6 W75 O232 88.3(8) . .
O231 W75 O230 101.4(9) . .
O6 W75 O230 95.0(7) . .
O232 W75 O230 155.3(7) . .
O231 W75 O229 98.6(8) . .
O6 W75 O229 156.8(8) . .
O232 W75 O229 82.7(8) . .
O230 W75 O229 84.8(7) . .
O231 W75 O225 169.0(7) . .
O6 W75 O225 84.9(6) . .
O232 W75 O225 84.6(7) . .
O230 W75 O225 71.3(7) . .
O229 W75 O225 73.0(6) . .
O231 W75 K7 95.2(6) . .
O6 W75 K7 40.5(6) . .
O232 W75 K7 128.8(5) . .
O230 W75 K7 57.6(5) . .
O229 W75 K7 141.9(6) . .
O225 W75 K7 87.8(4) . .
O153 W76 O152 102.7(11) . .
O153 W76 O154 102.2(9) . .
O152 W76 O154 96.4(7) . .
O153 W76 O151 93.3(9) . .
O152 W76 O151 94.1(8) . .
O154 W76 O151 158.8(9) . .
O153 W76 O145 159.7(9) . .
O152 W76 O145 96.0(9) . .
O154 W76 O145 83.3(8) . .
O151 W76 O145 77.4(8) . .
O153 W76 O155 87.4(9) . .
O152 W76 O155 169.9(9) . .
O154 W76 O155 81.3(7) . .
O151 W76 O155 85.1(7) . .
O145 W76 O155 74.0(7) . .
O153 W76 K7 125.3(7) . .
O152 W76 K7 122.9(7) . .
O154 W76 K7 48.8(6) . .
O151 W76 K7 110.3(6) . .
O145 W76 K7 45.6(5) . .
O155 W76 K7 48.8(5) . .
O153 W76 K14 49.3(7) . .
O152 W76 K14 109.7(7) . .
O154 W76 K14 144.1(5) . .
O151 W76 K14 45.0(6) . .
O145 W76 K14 116.6(6) . .
O155 W76 K14 76.7(5) . .
K7 W76 K14 124.2(2) . .
O153 W76 K16 122.6(8) . .
O152 W76 K16 42.8(7) . .
O154 W76 K16 56.6(5) . .
O151 W76 K16 125.4(5) . .
O145 W76 K16 76.8(6) . .
O155 W76 K16 130.9(5) . .
K7 W76 K16 82.8(3) . .
K14 W76 K16 152.3(3) . .
O234 W77 O229 100.8(8) . .
O234 W77 O228 102.2(9) . .
O229 W77 O228 88.2(8) . .
O234 W77 O237 102.6(8) . .
O229 W77 O237 89.2(8) . .
O228 W77 O237 155.2(8) . .
O234 W77 O236 103.1(8) . .
O229 W77 O236 156.1(7) . .
O228 W77 O236 87.8(8) . .
O237 W77 O236 84.6(8) . .
O164 W78 O163 102.3(11) . .
O164 W78 O159 100.1(8) . .
O163 W78 O159 98.5(9) . .
O164 W78 O162 96.0(8) . .
O163 W78 O162 95.6(11) . .
O159 W78 O162 155.8(9) . .
O164 W78 O156 89.0(8) . .
O163 W78 O156 168.7(9) . .
O159 W78 O156 79.6(7) . .
O162 W78 O156 82.7(9) . .
O164 W78 O161 167.3(9) . .
O163 W78 O161 89.5(10) . .
O159 W78 O161 82.6(7) . .
O162 W78 O161 78.0(7) . .
O156 W78 O161 79.3(7) . .
O164 W78 K7 132.4(6) . .
O163 W78 K7 111.7(7) . .
O159 W78 K7 44.0(6) . .
O162 W78 K7 112.2(6) . .
O156 W78 K7 59.4(4) . .
O161 W78 K7 43.9(5) . .
O268 W79 O267 100.8(10) . .
O268 W79 O269 97.0(8) . .
O267 W79 O269 98.5(8) . .
O268 W79 O197 96.2(8) . .
O267 W79 O197 95.8(8) . .
O269 W79 O197 158.4(7) . .
O268 W79 O266 92.0(8) . .
O267 W79 O266 167.1(9) . .
O269 W79 O266 81.1(6) . .
O197 W79 O266 81.4(6) . .
O268 W79 O195 171.3(8) . .
O267 W79 O195 87.6(8) . .
O269 W79 O195 79.4(7) . .
O197 W79 O195 85.0(7) . .
O266 W79 O195 79.6(6) . .
O268 W79 K15 51.5(6) . .
O267 W79 K15 124.0(8) . .
O269 W79 K15 51.2(6) . .
O197 W79 K15 130.0(5) . .
O266 W79 K15 65.6(5) . .
O195 W79 K15 121.7(5) . .
O241 W80 O248 103.9(8) . .
O241 W80 O250 102.7(9) . .
O248 W80 O250 88.7(8) . .
O241 W80 O246 101.3(8) . .
O248 W80 O246 154.8(7) . .
O250 W80 O246 85.3(8) . .
O241 W80 O245 103.4(9) . .
O248 W80 O245 85.7(8) . .
O250 W80 O245 153.9(8) . .
O246 W80 O245 89.0(8) . .
O123 W81 O120 101.3(11) . .
O123 W81 O122 99.0(10) . .
O120 W81 O122 95.7(9) . .
O123 W81 O118 94.9(10) . .
O120 W81 O118 97.3(8) . .
O122 W81 O118 158.6(8) . .
O123 W81 O121 166.4(10) . .
O120 W81 O121 92.3(9) . .
O122 W81 O121 80.9(7) . .
O118 W81 O121 81.7(7) . .
O123 W81 O124 86.8(10) . .
O120 W81 O124 171.2(9) . .
O122 W81 O124 79.3(9) . .
O118 W81 O124 85.4(7) . .
O121 W81 O124 79.8(8) . .
O123 W81 K14 124.9(8) . .
O120 W81 K14 51.0(7) . .
O122 W81 K14 50.6(7) . .
O118 W81 K14 130.4(5) . .
O121 W81 K14 65.5(6) . .
O124 W81 K14 121.2(6) . .
O131 W82 O146 101.8(13) . .
O131 W82 O133 103.2(13) . .
O146 W82 O133 154.9(11) . .
O131 W82 O126 102.3(12) . .
O146 W82 O126 86.9(10) . .
O133 W82 O126 86.2(11) . .
O131 W82 O136 103.0(12) . .
O146 W82 O136 89.2(10) . .
O133 W82 O136 86.9(10) . .
O126 W82 O136 154.7(10) . .
O142 W83 O145 103.6(9) . .
O142 W83 O143 104.0(10) . .
O145 W83 O143 91.2(9) . .
O142 W83 O141 102.8(10) . .
O145 W83 O141 87.6(9) . .
O143 W83 O141 152.7(9) . .
O142 W83 O139 98.5(9) . .
O145 W83 O139 157.9(8) . .
O143 W83 O139 85.0(10) . .
O141 W83 O139 85.9(10) . .
O142 W83 O144 168.3(10) . .
O145 W83 O144 86.2(8) . .
O143 W83 O144 69.0(8) . .
O141 W83 O144 83.7(8) . .
O139 W83 O144 72.1(7) . .
O142 W83 K7 98.5(7) . .
O145 W83 K7 38.4(7) . .
O143 W83 K7 55.0(6) . .
O141 W83 K7 125.5(6) . .
O139 W83 K7 139.3(8) . .
O144 W83 K7 85.1(4) . .
O140 W84 O138 100.8(11) . .
O140 W84 O139 101.0(11) . .
O138 W84 O139 88.7(10) . .
O140 W84 O137 104.6(12) . .
O138 W84 O137 89.2(10) . .
O139 W84 O137 154.3(10) . .
O140 W84 O136 104.1(12) . .
O138 W84 O136 155.0(10) . .
O139 W84 O136 87.4(10) . .
O137 W84 O136 83.7(10) . .
O140 W84 O144 168.4(10) . .
O138 W84 O144 70.7(8) . .
O139 W84 O144 71.6(8) . .
O137 W84 O144 83.6(9) . .
O136 W84 O144 84.7(9) . .
O36 W85 O161 104.3(10) . .
O36 W85 O149 101.4(10) . .
O161 W85 O149 88.5(8) . .
O36 W85 O143 103.7(9) . .
O161 W85 O143 94.7(9) . .
O149 W85 O143 153.0(9) . .
O36 W85 O138 98.6(10) . .
O161 W85 O138 156.6(10) . .
O149 W85 O138 82.6(8) . .
O143 W85 O138 84.1(9) . .
O36 W85 O144 168.4(8) . .
O161 W85 O144 85.7(8) . .
O149 W85 O144 84.3(9) . .
O143 W85 O144 69.2(7) . .
O138 W85 O144 71.9(9) . .
O36 W85 K7 95.7(7) . .
O161 W85 K7 40.9(6) . .
O149 W85 K7 129.3(6) . .
O143 W85 K7 57.5(6) . .
O138 W85 K7 141.2(7) . .
O144 W85 K7 88.2(5) . .
O132 W86 O134 101(2) . .
O132 W86 O147 99.3(17) . .
O134 W86 O147 83(2) . .
O132 W86 O137 104.0(13) . .
O134 W86 O137 154(2) . .
O147 W86 O137 86.8(13) . .
O132 W86 O133 103.8(14) . .
O134 W86 O133 94.9(17) . .
O147 W86 O133 156.7(14) . .
O137 W86 O133 84.8(11) . .
O132 W86 O148 169.5(12) . .
O134 W86 O148 73(2) . .
O147 W86 O148 72.0(12) . .
O137 W86 O148 81.7(9) . .
O133 W86 O148 85.2(9) . .
O160 W87 O149 100.9(11) . .
O160 W87 O162 101.2(10) . .
O149 W87 O162 89.1(8) . .
O160 W87 O150 103.9(11) . .
O149 W87 O150 155.0(11) . .
O162 W87 O150 88.9(11) . .
O160 W87 O147 101.2(12) . .
O149 W87 O147 87.0(12) . .
O162 W87 O147 157.7(12) . .
O150 W87 O147 85.4(13) . .
O160 W87 O148 172.3(9) . .
O149 W87 O148 84.3(9) . .
O162 W87 O148 84.4(8) . .
O150 W87 O148 70.6(9) . .
O147 W87 O148 73.3(11) . .
O135 W88 O124 103.1(11) . .
O135 W88 O150 100.6(14) . .
O124 W88 O150 95.1(12) . .
O135 W88 O127 103.2(13) . .
O124 W88 O127 89.9(10) . .
O150 W88 O127 153.8(10) . .
O135 W88 O134 100.6(18) . .
O124 W88 O134 156.1(17) . .
O150 W88 O134 77.9(16) . .
O127 W88 O134 87.2(15) . .
O135 W88 O148 167.7(13) . .
O124 W88 O148 86.6(8) . .
O150 W88 O148 70.6(10) . .
O127 W88 O148 84.1(8) . .
O134 W88 O148 69.5(16) . .
O125 W89 O122 102.5(11) . .
O125 W89 O127 104.1(12) . .
O122 W89 O127 88.7(10) . .
O125 W89 O126 98.8(11) . .
O122 W89 O126 158.7(9) . .
O127 W89 O126 85.9(10) . .
O125 W89 O128 103.3(12) . .
O122 W89 O128 89.5(9) . .
O127 W89 O128 152.3(10) . .
O126 W89 O128 85.9(10) . .
O125 W89 O129 168.4(9) . .
O122 W89 O129 86.7(8) . .
O127 W89 O129 82.8(8) . .
O126 W89 O129 72.2(9) . .
O128 W89 O129 69.5(9) . .
O125 W89 K14 95.2(11) . .
O122 W89 K14 41.6(7) . .
O127 W89 K14 129.8(7) . .
O126 W89 K14 136.7(7) . .
O128 W89 K14 50.9(7) . .
O129 W89 K14 87.1(6) . .
O172 W90 O170 105.1(7) . .
O172 W90 O166 94.1(9) . .
O170 W90 O166 93.5(9) . .
O172 W90 O171 89.9(7) . .
O170 W90 O171 162.9(8) . .
O166 W90 O171 93.5(8) . .
O172 W90 O173 93.2(10) . .
O170 W90 O173 87.1(9) . .
O166 W90 O173 172.2(7) . .
O171 W90 O173 83.8(8) . .
O172 W90 O158 159.8(7) . .
O170 W90 O158 94.6(7) . .
O166 W90 O158 88.8(9) . .
O171 W90 O158 70.0(6) . .
O173 W90 O158 83.4(8) . .
O172 W90 K7 124.5(6) . .
O170 W90 K7 40.1(6) . .
O166 W90 K7 59.7(5) . .
O171 W90 K7 135.1(7) . .
O173 W90 K7 117.7(5) . .
O158 W90 K7 73.9(5) . .
O168 W91 O159 101.5(8) . .
O168 W91 O167 96.8(8) . .
O159 W91 O167 161.5(8) . .
O168 W91 O169 95.3(11) . .
O159 W91 O169 90.9(10) . .
O167 W91 O169 90.2(9) . .
O168 W91 O166 94.6(10) . .
O159 W91 O166 86.4(9) . .
O167 W91 O166 89.4(9) . .
O169 W91 O166 170.1(8) . .
O168 W91 O6 175.3(9) . .
O159 W91 O6 83.0(7) . .
O167 W91 O6 78.6(7) . .
O169 W91 O6 85.8(9) . .
O166 W91 O6 84.5(8) . .
O168 W91 K12 52.2(7) . .
O159 W91 K12 145.1(7) . .
O167 W91 K12 49.4(5) . .
O169 W91 K12 111.8(7) . .
O166 W91 K12 75.2(6) . .
O6 W91 K12 123.2(6) . .
O168 W91 K7 138.0(8) . .
O159 W91 K7 46.2(6) . .
O167 W91 K7 116.4(6) . .
O169 W91 K7 108.8(7) . .
O166 W91 K7 62.7(5) . .
O6 W91 K7 45.2(5) . .
K12 W91 K7 136.4(5) . .
O129 Se1 O144 100.0(10) . .
O129 Se1 O148 97.9(10) . .
O144 Se1 O148 97.2(10) . .
O54 Se3 O77 97.6(7) . .
O54 Se3 O62 98.9(7) . .
O77 Se3 O62 99.3(7) . .
O107 Se4 O105 97.8(8) . .
O107 Se4 O106 98.0(8) . .
O105 Se4 O106 99.0(8) . .
O294 Se5 O304 97.3(7) . .
O294 Se5 O1 97.5(8) . .
O304 Se5 O1 98.0(7) . .
O225 Se6 O218 99.1(8) . .
O225 Se6 O223 97.9(8) . .
O218 Se6 O223 97.7(7) . .
O186 Se7 O271 98.3(8) . .
O186 Se7 O275 98.4(7) . .
O271 Se7 O275 99.9(8) . .
O191 Se8 O177 99.1(7) . .
O191 Se8 O204 102.6(7) . .
O177 Se8 O204 107.4(7) . .
O191 Se8 Se8' 59.0(6) . .
O177 Se8 Se8' 68.1(7) . .
O204 Se8 Se8' 158.4(7) . .
O191 Se8 K6 108.0(5) . .
O177 Se8 K6 138.7(5) . .
O204 Se8 K6 37.2(6) . .
Se8' Se8 K6 153.1(4) . .
O176 Se9 O182 106.7(8) . .
O176 Se9 O178 102.8(7) . .
O182 Se9 O178 99.4(8) . .
O176 Se9 Se9' 158.4(7) . .
O182 Se9 Se9' 69.8(8) . .
O178 Se9 Se9' 58.3(7) . .
O176 Se9 K12 37.9(6) . .
O182 Se9 K12 139.1(6) . .
O178 Se9 K12 107.2(5) . .
Se9' Se9 K12 151.1(5) . .
O191 Se8' Se8 57.9(6) . .
O191 Se8' O196 99.8(9) . .
Se8 Se8' O196 155.5(9) . .
O191 Se8' O177 90.2(9) . .
Se8 Se8' O177 55.1(6) . .
O196 Se8' O177 121.1(9) . .
O178 Se9' Se9 59.1(7) . .
O178 Se9' O117 100.2(10) . .
Se9 Se9' O117 156.7(11) . .
O178 Se9' O182 89.7(10) . .
Se9 Se9' O182 53.7(7) . .
O117 Se9' O182 121.3(10) . .
O201 Ni1 O205 175.0(6) . .
O201 Ni1 O203 83.5(6) . .
O205 Ni1 O203 100.0(6) . .
O201 Ni1 O202 84.6(6) . .
O205 Ni1 O202 91.8(6) . .
O203 Ni1 O202 90.1(6) . .
O201 Ni1 O175 93.9(6) . .
O205 Ni1 O175 82.4(6) . .
O203 Ni1 O175 174.8(6) . .
O202 Ni1 O175 85.3(7) . .
O201 Ni1 Cl1 91.5(5) . .
O205 Ni1 Cl1 91.9(5) . .
O203 Ni1 Cl1 92.9(5) . .
O202 Ni1 Cl1 174.8(5) . .
O175 Ni1 Cl1 91.6(5) . .
O201 Ni1 K1 51.0(4) . .
O205 Ni1 K1 124.2(4) . .
O203 Ni1 K1 124.2(4) . .
O202 Ni1 K1 59.4(5) . .
O175 Ni1 K1 51.3(4) . .
Cl1 Ni1 K1 115.4(2) . .
O5 Ni2 O3 174.4(6) . .
O5 Ni2 O2 98.6(6) . .
O3 Ni2 O2 87.0(6) . .
O5 Ni2 O4 85.7(6) . .
O3 Ni2 O4 88.7(6) . .
O2 Ni2 O4 175.7(6) . .
O5 Ni2 O321 90.8(6) . .
O3 Ni2 O321 89.8(6) . .
O2 Ni2 O321 89.2(6) . .
O4 Ni2 O321 90.2(6) . .
O5 Ni2 O322 89.1(6) . .
O3 Ni2 O322 90.3(6) . .
O2 Ni2 O322 90.5(6) . .
O4 Ni2 O322 90.1(6) . .
O321 Ni2 O322 179.7(7) . .
O5 Ni2 K1 122.0(4) . .
O3 Ni2 K1 53.5(4) . .
O2 Ni2 K1 123.6(4) . .
O4 Ni2 K1 53.7(4) . .
O321 Ni2 K1 123.9(4) . .
O322 Ni2 K1 56.4(4) . .
O5 Ni2 K8 120.6(4) . .
O3 Ni2 K8 56.5(4) . .
O2 Ni2 K8 116.0(4) . .
O4 Ni2 K8 60.8(5) . .
O321 Ni2 K8 46.7(4) . .
O322 Ni2 K8 133.6(4) . .
K1 Ni2 K8 77.29(15) . .
O240 K1 O193 92.0(5) . .
O240 K1 O201 128.0(5) . .
O193 K1 O201 82.0(4) . .
O240 K1 O175 80.6(5) . .
O193 K1 O175 129.4(4) . .
O201 K1 O175 65.3(4) . .
O240 K1 O3 129.2(5) . .
O193 K1 O3 83.8(5) . .
O201 K1 O3 101.7(5) . .
O175 K1 O3 137.9(5) . .
O240 K1 O4 84.3(5) . .
O193 K1 O4 128.4(5) . .
O201 K1 O4 137.9(5) . .
O175 K1 O4 100.7(4) . .
O3 K1 O4 61.0(4) . .
O240 K1 O322 69.6(5) . .
O193 K1 O322 68.7(4) . .
O201 K1 O322 147.1(5) . .
O175 K1 O322 146.3(5) . .
O3 K1 O322 61.8(5) . .
O4 K1 O322 61.8(4) . .
O240 K1 O404 132.5(5) . .
O193 K1 O404 134.5(5) . .
O201 K1 O404 64.2(5) . .
O175 K1 O404 63.3(5) . .
O3 K1 O404 74.9(5) . .
O4 K1 O404 74.0(5) . .
O322 K1 O404 128.6(5) . .
O240 K1 O202 72.6(5) . .
O193 K1 O202 73.4(4) . .
O201 K1 O202 56.1(5) . .
O175 K1 O202 56.6(4) . .
O3 K1 O202 149.6(5) . .
O4 K1 O202 149.4(5) . .
O322 K1 O202 124.3(5) . .
O404 K1 O202 107.1(5) . .
O240 K1 O184 147.4(5) . .
O193 K1 O184 55.4(4) . .
O201 K1 O184 54.9(4) . .
O175 K1 O184 118.9(4) . .
O3 K1 O184 54.2(4) . .
O4 K1 O184 114.3(4) . .
O322 K1 O184 94.9(4) . .
O404 K1 O184 79.8(5) . .
O202 K1 O184 95.7(4) . .
O240 K1 O180 55.3(4) . .
O193 K1 O180 147.3(5) . .
O201 K1 O180 117.9(4) . .
O175 K1 O180 53.9(4) . .
O3 K1 O180 114.2(4) . .
O4 K1 O180 54.1(4) . .
O322 K1 O180 95.0(4) . .
O404 K1 O180 78.0(5) . .
O202 K1 O180 95.6(4) . .
O184 K1 O180 157.2(4) . .
O240 K1 Ni2 94.8(3) . .
O193 K1 Ni2 93.8(3) . .
O201 K1 Ni2 137.0(4) . .
O175 K1 Ni2 136.5(3) . .
O3 K1 Ni2 35.6(3) . .
O4 K1 Ni2 36.0(3) . .
O322 K1 Ni2 37.1(3) . .
O404 K1 Ni2 91.6(4) . .
O202 K1 Ni2 161.3(4) . .
O184 K1 Ni2 87.6(3) . .
O180 K1 Ni2 87.9(3) . .
O24 K2 O65 98.0(5) . .
O24 K2 O10 77.3(5) . .
O65 K2 O10 153.0(5) . .
O24 K2 O9 131.1(5) . .
O65 K2 O9 130.5(5) . .
O10 K2 O9 56.8(4) . .
O24 K2 O57 154.9(5) . .
O65 K2 O57 76.1(5) . .
O10 K2 O57 96.8(4) . .
O9 K2 O57 56.7(4) . .
O24 K2 O20 56.4(4) . .
O65 K2 O20 57.1(4) . .
O10 K2 O20 131.7(4) . .
O9 K2 O20 152.2(5) . .
O57 K2 O20 130.8(5) . .
O24 K2 O11 87.3(5) . .
O65 K2 O11 151.2(5) . .
O10 K2 O11 55.8(4) . .
O9 K2 O11 54.6(4) . .
O57 K2 O11 109.8(5) . .
O20 K2 O11 105.2(4) . .
O24 K2 O13 150.6(5) . .
O65 K2 O13 87.7(4) . .
O10 K2 O13 109.7(4) . .
O9 K2 O13 54.1(4) . .
O57 K2 O13 54.4(4) . .
O20 K2 O13 105.4(4) . .
O11 K2 O13 74.9(4) . .
O24 K2 O19 56.4(4) . .
O65 K2 O19 106.8(4) . .
O10 K2 O19 92.8(4) . .
O9 K2 O19 106.3(4) . .
O57 K2 O19 148.7(4) . .
O20 K2 O19 52.1(4) . .
O11 K2 O19 53.3(4) . .
O13 K2 O19 94.3(4) . .
O24 K2 O16 105.9(4) . .
O65 K2 O16 56.8(4) . .
O10 K2 O16 150.1(4) . .
O9 K2 O16 106.4(4) . .
O57 K2 O16 91.4(4) . .
O20 K2 O16 51.9(4) . .
O11 K2 O16 94.4(4) . .
O13 K2 O16 53.8(4) . .
O19 K2 O16 66.9(4) . .
O24 K2 O61 107.1(4) . .
O65 K2 O61 51.8(4) . .
O10 K2 O61 103.7(4) . .
O9 K2 O61 99.8(4) . .
O57 K2 O61 50.0(4) . .
O20 K2 O61 102.3(4) . .
O11 K2 O61 152.5(4) . .
O13 K2 O61 99.1(4) . .
O19 K2 O61 153.8(4) . .
O16 K2 O61 103.5(4) . .
O24 K2 O104 51.6(4) . .
O65 K2 O104 105.3(4) . .
O10 K2 O104 50.8(4) . .
O9 K2 O104 101.5(4) . .
O57 K2 O104 105.7(4) . .
O20 K2 O104 100.9(4) . .
O11 K2 O104 100.1(4) . .
O13 K2 O104 153.6(4) . .
O19 K2 O104 103.5(4) . .
O16 K2 O104 152.0(4) . .
O61 K2 O104 73.1(4) . .
O60 K3 O12 126.2(4) . .
O60 K3 O58 77.1(4) . .
O12 K3 O58 80.3(4) . .
O60 K3 O98 78.3(5) . .
O12 K3 O98 77.3(5) . .
O58 K3 O98 126.6(4) . .
O60 K3 O59 71.0(4) . 2_876
O12 K3 O59 162.7(5) . 2_876
O58 K3 O59 107.9(4) . 2_876
O98 K3 O59 107.6(5) . 2_876
O60 K3 O76 95.3(4) . 2_876
O12 K3 O76 116.8(4) . 2_876
O58 K3 O76 161.9(4) . 2_876
O98 K3 O76 66.4(4) . 2_876
O59 K3 O76 54.0(4) 2_876 2_876
O60 K3 O69 136.2(5) . 2_876
O12 K3 O69 96.9(4) . 2_876
O58 K3 O69 122.6(4) . 2_876
O98 K3 O69 107.8(5) . 2_876
O59 K3 O69 65.8(4) 2_876 2_876
O76 K3 O69 53.0(4) 2_876 2_876
O60 K3 O66 105.5(4) . 2_876
O12 K3 O66 116.5(4) . 2_876
O58 K3 O66 77.9(4) . 2_876
O98 K3 O66 154.9(5) . 2_876
O59 K3 O66 53.1(4) 2_876 2_876
O76 K3 O66 88.5(4) 2_876 2_876
O69 K3 O66 52.1(4) 2_876 2_876
O60 K3 W10 71.8(3) . 2_876
O12 K3 W10 146.2(3) . 2_876
O58 K3 W10 133.5(3) . 2_876
O98 K3 W10 79.7(3) . 2_876
O59 K3 W10 28.9(3) 2_876 2_876
O76 K3 W10 29.7(3) 2_876 2_876
O69 K3 W10 67.1(3) 2_876 2_876
O66 K3 W10 78.1(3) 2_876 2_876
O60 K3 W26 123.2(3) . 2_876
O12 K3 W26 98.3(3) . 2_876
O58 K3 W26 151.8(3) . 2_876
O98 K3 W26 79.6(3) . 2_876
O59 K3 W26 67.1(3) 2_876 2_876
O76 K3 W26 28.2(3) 2_876 2_876
O69 K3 W26 29.2(3) 2_876 2_876
O66 K3 W26 77.7(3) 2_876 2_876
W10 K3 W26 53.07(6) 2_876 2_876
O60 K3 W12 78.6(3) . 2_876
O12 K3 W12 146.1(3) . 2_876
O58 K3 W12 84.2(3) . 2_876
O98 K3 W12 135.0(4) . 2_876
O59 K3 W12 27.8(3) 2_876 2_876
O76 K3 W12 78.1(3) 2_876 2_876
O69 K3 W12 66.8(3) 2_876 2_876
O66 K3 W12 30.0(3) 2_876 2_876
W10 K3 W12 56.54(7) 2_876 2_876
W26 K3 W12 81.63(9) 2_876 2_876
O60 K3 W18 130.7(3) . 2_876
O12 K3 W18 99.3(3) . 2_876
O58 K3 W18 95.2(3) . 2_876
O98 K3 W18 135.9(4) . 2_876
O59 K3 W18 65.4(3) 2_876 2_876
O76 K3 W18 77.1(3) 2_876 2_876
O69 K3 W18 28.1(3) 2_876 2_876
O66 K3 W18 27.4(3) 2_876 2_876
W10 K3 W18 80.56(9) 2_876 2_876
W26 K3 W18 57.04(7) 2_876 2_876
W12 K3 W18 52.19(6) 2_876 2_876
O40 K4 O21 149.7(5) . .
O40 K4 O532 81.0(8) . .
O21 K4 O532 129.2(8) . .
O40 K4 O108 110.2(5) . .
O21 K4 O108 78.8(5) . .
O532 K4 O108 77.3(8) . .
O40 K4 O23 97.2(5) . .
O21 K4 O23 59.2(5) . .
O532 K4 O23 148.6(8) . .
O108 K4 O23 131.1(5) . .
O40 K4 O100 152.7(5) . .
O21 K4 O100 56.2(5) . .
O532 K4 O100 73.3(8) . .
O108 K4 O100 55.7(5) . .
O23 K4 O100 109.5(5) . .
O40 K4 O42 55.0(5) . .
O21 K4 O42 120.4(5) . .
O532 K4 O42 80.0(8) . .
O108 K4 O42 56.2(4) . .
O23 K4 O42 124.6(5) . .
O100 K4 O42 110.4(5) . .
O40 K4 O533 111.0(10) . .
O21 K4 O533 83.1(10) . .
O532 K4 O533 75.7(12) . .
O108 K4 O533 125.6(10) . .
O23 K4 O533 75.9(10) . .
O100 K4 O533 71.5(10) . .
O42 K4 O533 153.8(10) . .
O40 K4 O190 55.9(5) . .
O21 K4 O190 121.8(5) . .
O532 K4 O190 83.7(8) . .
O108 K4 O190 158.4(5) . .
O23 K4 O190 70.0(5) . .
O100 K4 O190 127.8(5) . .
O42 K4 O190 110.6(4) . .
O533 K4 O190 57.5(10) . .
O40 K4 O41 56.6(4) . .
O21 K4 O41 95.7(4) . .
O532 K4 O41 128.2(8) . .
O108 K4 O41 89.8(4) . .
O23 K4 O41 72.1(4) . .
O100 K4 O41 137.0(4) . .
O42 K4 O41 52.5(4) . .
O533 K4 O41 143.1(10) . .
O190 K4 O41 94.0(4) . .
O40 K4 W23 119.7(4) . .
O21 K4 W23 32.6(3) . .
O532 K4 W23 155.4(8) . .
O108 K4 W23 104.7(3) . .
O23 K4 W23 27.8(3) . .
O100 K4 W23 87.5(4) . .
O42 K4 W23 121.9(4) . .
O533 K4 W23 83.9(10) . .
O190 K4 W23 96.9(3) . .
O41 K4 W23 76.3(3) . .
O40 K4 W3 28.1(3) . .
O21 K4 W3 144.2(4) . .
O532 K4 W3 78.5(7) . .
O108 K4 W3 135.0(4) . .
O23 K4 W3 85.4(3) . .
O100 K4 W3 145.9(4) . .
O42 K4 W3 82.5(3) . .
O533 K4 W3 83.4(9) . .
O190 K4 W3 28.1(3) . .
O41 K4 W3 76.3(3) . .
W23 K4 W3 112.89(16) . .
O113 K5 O47 145.5(5) . .
O113 K5 O529 84.6(10) . .
O47 K5 O529 129.9(10) . .
O113 K5 O112 92.8(5) . .
O47 K5 O112 59.5(4) . .
O529 K5 O112 142.1(9) . .
O113 K5 O45 112.9(5) . .
O47 K5 O45 77.0(4) . .
O529 K5 O45 85.9(9) . .
O112 K5 O45 128.9(5) . .
O113 K5 O79 156.5(5) . .
O47 K5 O79 56.5(4) . .
O529 K5 O79 74.9(10) . .
O112 K5 O79 110.5(5) . .
O45 K5 O79 55.1(5) . .
O113 K5 O43 56.9(4) . .
O47 K5 O43 117.8(5) . .
O529 K5 O43 88.5(9) . .
O112 K5 O43 121.3(5) . .
O45 K5 O43 56.6(4) . .
O79 K5 O43 110.3(5) . .
O113 K5 O530 110.2(10) . .
O47 K5 O530 80.9(9) . .
O529 K5 O530 75.7(12) . .
O112 K5 O530 69.8(9) . .
O45 K5 O530 130.9(10) . .
O79 K5 O530 76.1(10) . .
O43 K5 O530 161.0(10) . .
O113 K5 O17 54.9(4) . .
O47 K5 O17 94.0(4) . .
O529 K5 O17 132.9(10) . .
O112 K5 O17 70.3(4) . .
O45 K5 O17 88.9(4) . .
O79 K5 O17 135.7(4) . .
O43 K5 O17 51.1(4) . .
O530 K5 O17 136.2(9) . .
O113 K5 O181 53.8(4) . .
O47 K5 O181 120.7(4) . .
O529 K5 O181 81.5(9) . .
O112 K5 O181 67.0(4) . .
O45 K5 O181 162.3(5) . .
O79 K5 O181 131.8(5) . .
O43 K5 O181 110.5(4) . .
O530 K5 O181 57.3(9) . .
O17 K5 O181 90.6(4) . .
O113 K5 W29 115.3(4) . .
O47 K5 W29 32.7(3) . .
O529 K5 W29 151.6(9) . .
O112 K5 W29 27.7(3) . .
O45 K5 W29 102.9(3) . .
O79 K5 W29 88.0(3) . .
O43 K5 W29 119.0(4) . .
O530 K5 W29 78.3(9) . .
O17 K5 W29 74.9(3) . .
O181 K5 W29 94.0(3) . .
O113 K5 W33 172.4(4) . .
O47 K5 W33 28.0(3) . .
O529 K5 W33 101.9(9) . .
O112 K5 W33 79.7(3) . .
O45 K5 W33 71.9(3) . .
O79 K5 W33 31.0(3) . .
O43 K5 W33 126.6(3) . .
O530 K5 W33 68.2(9) . .
O17 K5 W33 120.7(3) . .
O181 K5 W33 122.8(3) . .
W29 K5 W33 57.24(9) . .
O204 K6 O299 115.4(5) . .
O204 K6 O527 126.7(9) . .
O299 K6 O527 94.6(9) . .
O204 K6 O409 88.5(7) . .
O299 K6 O409 154.1(7) . .
O527 K6 O409 77.1(11) . .
O204 K6 O308 111.5(5) . .
O299 K6 O308 68.7(5) . .
O527 K6 O308 120.4(9) . .
O409 K6 O308 94.1(7) . .
O204 K6 O200 59.0(4) . .
O299 K6 O200 109.4(5) . .
O527 K6 O200 149.8(9) . .
O409 K6 O200 73.3(7) . .
O308 K6 O200 56.7(4) . .
O204 K6 O298 69.8(5) . .
O299 K6 O298 56.7(4) . .
O527 K6 O298 96.7(9) . .
O409 K6 O298 147.8(7) . .
O308 K6 O298 115.6(5) . .
O200 K6 O298 111.7(5) . .
O204 K6 O307 164.2(5) . .
O299 K6 O307 54.4(5) . .
O527 K6 O307 68.6(9) . .
O409 K6 O307 100.0(7) . .
O308 K6 O307 54.9(4) . .
O200 K6 O307 110.5(5) . .
O298 K6 O307 107.1(5) . .
O204 K6 W60 87.1(4) . .
O299 K6 W60 31.2(3) . .
O527 K6 W60 102.9(9) . .
O409 K6 W60 174.5(6) . .
O308 K6 W60 90.7(3) . .
O200 K6 W60 107.2(3) . .
O298 K6 W60 26.7(3) . .
O307 K6 W60 85.0(3) . .
O204 K6 W35 138.8(4) . .
O299 K6 W35 67.6(3) . .
O527 K6 W35 92.2(9) . .
O409 K6 W35 88.0(6) . .
O308 K6 W35 28.2(3) . .
O200 K6 W35 80.7(3) . .
O298 K6 W35 124.0(3) . .
O307 K6 W35 30.0(3) . .
W60 K6 W35 97.53(14) . .
O204 K6 Se8 23.2(3) . .
O299 K6 Se8 101.4(4) . .
O527 K6 Se8 113.5(9) . .
O409 K6 Se8 104.4(6) . .
O308 K6 Se8 125.6(4) . .
O200 K6 Se8 80.3(3) . .
O298 K6 Se8 48.6(3) . .
O307 K6 Se8 155.3(4) . .
W60 K6 Se8 70.39(12) . .
W35 K6 Se8 153.2(2) . .
O204 K6 W55 142.4(4) . .
O299 K6 W55 27.3(3) . .
O527 K6 W55 73.4(9) . .
O409 K6 W55 129.0(6) . .
O308 K6 W55 67.7(3) . .
O200 K6 W55 122.0(3) . .
O298 K6 W55 77.0(3) . .
O307 K6 W55 30.1(3) . .
W60 K6 W55 55.71(9) . .
W35 K6 W55 53.22(8) . .
Se8 K6 W55 125.25(17) . .
O212 K7 O145 99.7(6) . .
O212 K7 O6 77.3(5) . .
O145 K7 O6 161.7(6) . .
O212 K7 O161 159.1(6) . .
O145 K7 O161 77.3(6) . .
O6 K7 O161 98.9(6) . .
O212 K7 O170 56.2(5) . .
O145 K7 O170 107.5(6) . .
O6 K7 O170 86.1(5) . .
O161 K7 O170 144.6(5) . .
O212 K7 O155 109.0(6) . .
O145 K7 O155 54.1(6) . .
O6 K7 O155 144.0(5) . .
O161 K7 O155 86.3(6) . .
O170 K7 O155 70.7(5) . .
O212 K7 O159 130.2(5) . .
O145 K7 O159 129.9(6) . .
O6 K7 O159 57.1(5) . .
O161 K7 O159 57.8(5) . .
O170 K7 O159 98.5(5) . .
O155 K7 O159 98.6(5) . .
O212 K7 O154 56.6(5) . .
O145 K7 O154 56.0(6) . .
O6 K7 O154 130.5(5) . .
O161 K7 O154 130.7(6) . .
O170 K7 O154 54.8(5) . .
O155 K7 O154 55.1(5) . .
O159 K7 O154 145.8(5) . .
O212 K7 O143 108.4(5) . .
O145 K7 O143 51.1(6) . .
O6 K7 O143 112.2(5) . .
O161 K7 O143 53.6(5) . .
O170 K7 O143 154.1(5) . .
O155 K7 O143 99.5(5) . .
O159 K7 O143 106.7(5) . .
O154 K7 O143 99.7(5) . .
O212 K7 O230 51.0(5) . .
O145 K7 O230 110.6(5) . .
O6 K7 O230 53.5(5) . .
O161 K7 O230 110.2(6) . .
O170 K7 O230 101.0(5) . .
O155 K7 O230 155.6(5) . .
O159 K7 O230 105.3(5) . .
O154 K7 O230 101.1(5) . .
O143 K7 O230 78.0(5) . .
O212 K7 O156 148.3(5) . .
O145 K7 O156 88.0(5) . .
O6 K7 O156 104.0(5) . .
O161 K7 O156 52.6(5) . .
O170 K7 O156 92.1(4) . .
O155 K7 O156 52.0(5) . .
O159 K7 O156 48.2(5) . .
O154 K7 O156 106.3(5) . .
O143 K7 O156 100.4(5) . .
O230 K7 O156 152.4(5) . .
O212 K7 O166 88.6(4) . .
O145 K7 O166 145.6(6) . .
O6 K7 O166 52.7(4) . .
O161 K7 O166 105.6(5) . .
O170 K7 O166 50.7(4) . .
O155 K7 O166 91.5(4) . .
O159 K7 O166 49.2(4) . .
O154 K7 O166 104.9(5) . .
O143 K7 O166 155.1(5) . .
O230 K7 O166 100.7(4) . .
O156 K7 O166 69.1(4) . .
O535 K8 O534 113.5(11) . .
O535 K8 O321 118.3(9) . .
O534 K8 O321 112.0(8) . .
O535 K8 O404 97.5(9) . .
O534 K8 O404 88.5(8) . .
O321 K8 O404 123.1(6) . .
O535 K8 O552 64.4(15) . .
O534 K8 O552 50.3(15) . .
O321 K8 O552 129.2(13) . .
O404 K8 O552 105.2(13) . .
O535 K8 O112 52.0(8) . .
O534 K8 O112 115.3(8) . .
O321 K8 O112 71.9(5) . .
O404 K8 O112 146.1(6) . .
O552 K8 O112 76.7(13) . .
O535 K8 O23 113.4(9) . .
O534 K8 O23 50.8(7) . .
O321 K8 O23 69.5(5) . .
O404 K8 O23 135.6(6) . .
O552 K8 O23 65.0(13) . .
O112 K8 O23 76.7(5) . .
O535 K8 O181 48.9(9) . .
O534 K8 O181 155.5(8) . .
O321 K8 O181 92.5(5) . .
O404 K8 O181 78.8(5) . .
O552 K8 O181 112.8(14) . .
O112 K8 O181 69.8(4) . .
O23 K8 O181 145.6(5) . .
O535 K8 O3 99.9(9) . .
O534 K8 O3 143.8(8) . .
O321 K8 O3 59.2(4) . .
O404 K8 O3 73.0(5) . .
O552 K8 O3 164.1(14) . .
O112 K8 O3 96.0(5) . .
O23 K8 O3 127.6(5) . .
O181 K8 O3 51.3(4) . .
O535 K8 O4 152.1(9) . .
O534 K8 O4 91.6(8) . .
O321 K8 O4 57.7(4) . .
O404 K8 O4 69.8(5) . .
O552 K8 O4 141.9(14) . .
O112 K8 O4 129.0(5) . .
O23 K8 O4 91.6(5) . .
O181 K8 O4 103.3(4) . .
O3 K8 O4 53.1(4) . .
O535 K8 O190 153.9(9) . .
O534 K8 O190 44.3(8) . .
O321 K8 O190 86.6(5) . .
O404 K8 O190 72.1(5) . .
O552 K8 O190 94.6(13) . .
O112 K8 O190 141.7(5) . .
O23 K8 O190 66.1(4) . .
O181 K8 O190 144.4(4) . .
O3 K8 O190 99.7(4) . .
O4 K8 O190 47.4(4) . .
O535 K8 Ni2 126.7(8) . .
O534 K8 Ni2 119.5(8) . .
O321 K8 Ni2 33.7(3) . .
O404 K8 Ni2 89.6(5) . .
O552 K8 Ni2 160.7(13) . .
O112 K8 Ni2 97.9(4) . .
O23 K8 Ni2 95.8(4) . .
O181 K8 Ni2 81.7(3) . .
O3 K8 Ni2 33.0(3) . .
O4 K8 Ni2 33.2(3) . .
O190 K8 Ni2 78.1(3) . .
O296 K9 O260 163.7(5) . .
O296 K9 O286 77.9(5) . .
O260 K9 O286 98.5(5) . .
O296 K9 O255 100.0(5) . .
O260 K9 O255 78.6(5) . .
O286 K9 O255 162.6(5) . .
O296 K9 O279 57.6(4) . .
O260 K9 O279 130.3(5) . .
O286 K9 O279 130.5(5) . .
O255 K9 O279 57.3(5) . .
O296 K9 O283 83.9(4) . .
O260 K9 O283 107.4(5) . .
O286 K9 O283 55.5(4) . .
O255 K9 O283 141.8(4) . .
O279 K9 O283 96.1(4) . .
O296 K9 O262 141.2(5) . .
O260 K9 O262 55.1(4) . .
O286 K9 O262 106.5(5) . .
O255 K9 O262 86.0(4) . .
O279 K9 O262 96.9(4) . .
O283 K9 O262 69.3(4) . .
O296 K9 O261 128.8(4) . .
O260 K9 O261 56.1(5) . .
O286 K9 O261 55.1(4) . .
O255 K9 O261 131.0(5) . .
O279 K9 O261 142.8(5) . .
O283 K9 O261 54.5(4) . .
O262 K9 O261 54.3(4) . .
O296 K9 O258 113.1(4) . .
O260 K9 O258 52.9(5) . .
O286 K9 O258 110.6(5) . .
O255 K9 O258 54.0(4) . .
O279 K9 O258 106.4(5) . .
O283 K9 O258 156.7(5) . .
O262 K9 O258 101.5(4) . .
O261 K9 O258 102.5(4) . .
O296 K9 O289 54.5(4) . .
O260 K9 O289 110.6(5) . .
O286 K9 O289 52.9(5) . .
O255 K9 O289 111.8(5) . .
O279 K9 O289 106.6(5) . .
O283 K9 O289 101.5(4) . .
O262 K9 O289 155.7(5) . .
O261 K9 O289 101.8(5) . .
O258 K9 O289 78.1(4) . .
O296 K9 O276 104.8(4) . .
O260 K9 O276 87.3(4) . .
O286 K9 O276 145.2(5) . .
O255 K9 O276 52.2(4) . .
O279 K9 O276 48.8(4) . .
O283 K9 O276 89.9(4) . .
O262 K9 O276 49.9(4) . .
O261 K9 O276 103.6(4) . .
O258 K9 O276 100.3(4) . .
O289 K9 O276 154.3(5) . .
O296 K9 W28 99.5(3) . .
O260 K9 W28 84.6(4) . .
O286 K9 W28 32.5(3) . .
O255 K9 W28 159.3(4) . .
O279 K9 W28 130.8(4) . .
O283 K9 W28 35.1(3) . .
O262 K9 W28 74.5(3) . .
O261 K9 W28 29.4(3) . .
O258 K9 W28 122.8(3) . .
O289 K9 W28 85.3(3) . .
O276 K9 W28 115.6(3) . .
O524 K10 O80 147.8(9) . .
O524 K10 O64 95.1(8) . .
O80 K10 O64 75.7(5) . .
O524 K10 O95 81.3(8) . .
O80 K10 O95 125.3(6) . .
O64 K10 O95 78.4(5) . .
O524 K10 O22 123.7(8) . .
O80 K10 O22 85.5(5) . .
O64 K10 O22 124.2(6) . .
O95 K10 O22 70.9(5) . .
O524 K10 O545 68.7(10) . 2_776
O80 K10 O545 79.5(8) . 2_776
O64 K10 O545 66.0(8) . 2_776
O95 K10 O545 130.0(8) . 2_776
O22 K10 O545 159.0(8) . 2_776
O524 K10 O530 62.9(12) . 2_776
O80 K10 O530 99.5(10) . 2_776
O64 K10 O530 130.6(10) . 2_776
O95 K10 O530 133.3(10) . 2_776
O22 K10 O530 103.9(10) . 2_776
O545 K10 O530 64.8(11) 2_776 2_776
O524 K10 O542 68.3(11) . .
O80 K10 O542 136.1(9) . .
O64 K10 O542 140.9(9) . .
O95 K10 O542 64.6(9) . .
O22 K10 O542 55.7(9) . .
O545 K10 O542 130.4(11) 2_776 .
O530 K10 O542 74.4(12) 2_776 .
O524 K10 W29 164.5(8) . .
O80 K10 W29 21.1(4) . .
O64 K10 W29 72.7(4) . .
O95 K10 W29 104.7(4) . .
O22 K10 W29 71.7(4) . .
O545 K10 W29 97.2(7) 2_776 .
O530 K10 W29 117.9(9) 2_776 .
O542 K10 W29 127.2(9) . .
O524 K10 W17 112.9(8) . .
O80 K10 W17 59.2(4) . .
O64 K10 W17 18.1(4) . .
O95 K10 W17 84.5(4) . .
O22 K10 W17 112.0(4) . .
O545 K10 W17 72.5(7) 2_776 .
O530 K10 W17 135.4(9) 2_776 .
O542 K10 W17 148.9(8) . .
W29 K10 W17 54.63(9) . .
O524 K10 W23 140.6(8) . .
O80 K10 W23 71.3(4) . .
O64 K10 W23 104.3(4) . .
O95 K10 W23 69.7(4) . .
O22 K10 W23 21.3(3) . .
O545 K10 W23 150.7(7) 2_776 .
O530 K10 W23 120.9(9) 2_776 .
O542 K10 W23 75.3(8) . .
W29 K10 W23 53.88(10) . .
W17 K10 W23 90.85(15) . .
O524 K10 W46 97.4(8) . .
O80 K10 W46 111.8(5) . .
O64 K10 W46 83.5(5) . .
O95 K10 W46 17.4(4) . .
O22 K10 W46 55.6(4) . .
O545 K10 W46 144.3(7) 2_776 .
O530 K10 W46 139.3(9) 2_776 .
O542 K10 W46 65.1(8) . .
W29 K10 W46 90.6(2) . .
W17 K10 W46 84.3(2) . .
W23 K10 W46 52.33(19) . .
O291 K11 O257 74.3(5) . .
O291 K11 O523 132.7(7) . 2_665
O257 K11 O523 85.0(7) . 2_665
O291 K11 O297 72.5(5) . .
O257 K11 O297 114.4(5) . .
O523 K11 O297 153.4(8) 2_665 .
O291 K11 O243 62.5(5) . 2_665
O257 K11 O243 85.1(6) . 2_665
O523 K11 O243 74.0(7) 2_665 2_665
O297 K11 O243 123.4(6) . 2_665
O291 K11 O278 112.0(6) . .
O257 K11 O278 71.3(5) . .
O523 K11 O278 100.2(7) 2_665 .
O297 K11 O278 71.4(5) . .
O243 K11 O278 156.2(6) 2_665 .
O291 K11 O526 92.6(10) . .
O257 K11 O526 166.7(10) . .
O523 K11 O526 102.9(12) 2_665 .
O297 K11 O526 62.1(10) . .
O243 K11 O526 86.8(10) 2_665 .
O278 K11 O526 116.9(10) . .
O176 K12 O167 116.2(6) . .
O176 K12 O208 112.0(5) . .
O167 K12 O208 71.7(5) . .
O176 K12 O168 69.1(5) . .
O167 K12 O168 57.3(5) . .
O208 K12 O168 118.5(6) . .
O176 K12 O174 59.1(5) . .
O167 K12 O174 110.3(5) . .
O208 K12 O174 55.9(4) . .
O168 K12 O174 111.0(5) . .
O176 K12 O222 165.5(6) . .
O167 K12 O222 54.8(5) . .
O208 K12 O222 55.9(5) . .
O168 K12 O222 108.3(5) . .
O174 K12 O222 111.1(5) . .
O176 K12 O531 106.7(10) . .
O167 K12 O531 136.3(10) . .
O208 K12 O531 100.2(10) . .
O168 K12 O531 140.1(10) . .
O174 K12 O531 98.0(10) . .
O222 K12 O531 84.5(10) . .
O176 K12 W91 86.5(4) . .
O167 K12 W91 31.7(4) . .
O208 K12 W91 92.1(4) . .
O168 K12 W91 27.9(4) . .
O174 K12 W91 105.2(5) . .
O222 K12 W91 86.2(4) . .
O531 K12 W91 156.8(10) . .
O176 K12 W64 139.6(4) . .
O167 K12 W64 68.9(4) . .
O208 K12 W64 28.3(3) . .
O168 K12 W64 125.9(4) . .
O174 K12 W64 81.1(3) . .
O222 K12 W64 30.4(3) . .
O531 K12 W64 84.1(9) . .
W91 K12 W64 98.3(2) . .
O176 K12 Se9 23.1(4) . .
O167 K12 Se9 102.0(4) . .
O208 K12 Se9 127.1(4) . .
O168 K12 Se9 48.0(4) . .
O174 K12 Se9 80.4(3) . .
O222 K12 Se9 156.2(5) . .
O531 K12 Se9 115.4(9) . .
W91 K12 Se9 70.36(18) . .
W64 K12 Se9 154.7(2) . .
O176 K12 W54 143.6(5) . .
O167 K12 W54 27.7(4) . .
O208 K12 W54 69.9(3) . .
O168 K12 W54 78.3(4) . .
O174 K12 W54 122.8(4) . .
O222 K12 W54 30.1(4) . .
O531 K12 W54 108.7(9) . .
W91 K12 W54 57.26(19) . .
W64 K12 W54 53.87(10) . .
Se9 K12 W54 126.1(2) . .
O176 K12 W6 32.1(4) . .
O167 K12 W6 118.7(4) . .
O208 K12 W6 82.1(4) . .
O168 K12 W6 93.3(4) . .
O174 K12 W6 27.1(3) . .
O222 K12 W6 137.9(4) . .
O531 K12 W6 101.8(9) . .
W91 K12 W6 99.4(3) . .
W64 K12 W6 108.2(2) . .
Se9 K12 W6 54.24(11) . .
W54 K12 W6 141.4(2) . .
O36 K13 O163 73.6(8) . .
O36 K13 O169 115.0(8) . .
O163 K13 O169 75.2(7) . .
O36 K13 O231 72.5(7) . .
O163 K13 O231 114.7(7) . .
O169 K13 O231 71.3(6) . .
O36 K13 O528 97.8(17) . .
O163 K13 O528 162.0(17) . .
O169 K13 O528 122.7(17) . .
O231 K13 O528 76.3(16) . .
O122 K14 O120 60.3(6) . .
O122 K14 O151 77.6(7) . .
O120 K14 O151 125.0(8) . .
O122 K14 O407 141.3(9) . .
O120 K14 O407 81.3(9) . .
O151 K14 O407 134.4(9) . .
O122 K14 O128 55.8(6) . .
O120 K14 O128 113.7(7) . .
O151 K14 O128 54.7(6) . .
O407 K14 O128 154.5(10) . .
O122 K14 O153 125.3(8) . .
O120 K14 O153 124.1(7) . .
O151 K14 O153 55.8(6) . .
O407 K14 O153 78.7(9) . .
O128 K14 O153 106.2(7) . .
O122 K14 O157 100.9(7) . .
O120 K14 O157 69.2(6) . .
O151 K14 O157 87.5(6) . .
O407 K14 O157 66.3(8) . .
O128 K14 O157 137.2(8) . .
O153 K14 O157 54.9(6) . .
O122 K14 O121 51.2(5) . .
O120 K14 O121 55.2(6) . .
O151 K14 O121 71.3(6) . .
O407 K14 O121 111.1(9) . .
O128 K14 O121 94.3(7) . .
O153 K14 O121 85.2(6) . .
O157 K14 O121 50.4(6) . .
O122 K14 W81 33.2(4) . .
O120 K14 W81 30.2(4) . .
O151 K14 W81 97.0(6) . .
O407 K14 W81 110.3(8) . .
O128 K14 W81 89.0(5) . .
O153 K14 W81 121.0(6) . .
O157 K14 W81 75.2(5) . .
O121 K14 W81 36.3(3) . .
O122 K14 W72 71.4(5) . .
O120 K14 W72 131.0(6) . .
O151 K14 W72 27.5(4) . .
O407 K14 W72 147.2(8) . .
O128 K14 W72 29.2(4) . .
O153 K14 W72 77.2(5) . .
O157 K14 W72 114.9(5) . .
O121 K14 W72 88.6(5) . .
W81 K14 W72 101.1(3) . .
O122 K14 W89 26.6(4) . .
O120 K14 W89 83.0(5) . .
O151 K14 W89 70.6(5) . .
O407 K14 W89 155.1(8) . .
O128 K14 W89 30.8(4) . .
O153 K14 W89 126.3(6) . .
O157 K14 W89 124.9(6) . .
O121 K14 W89 74.5(4) . .
W81 K14 W89 59.2(2) . .
W72 K14 W89 53.61(19) . .
O122 K14 W76 102.2(6) . .
O120 K14 W76 126.0(6) . .
O151 K14 W76 30.8(4) . .
O407 K14 W76 104.0(8) . .
O128 K14 W76 84.2(5) . .
O153 K14 W76 25.5(5) . .
O157 K14 W76 64.8(4) . .
O121 K14 W76 73.8(4) . .
W81 K14 W76 108.9(4) . .
W72 K14 W76 55.23(18) . .
W89 K14 W76 100.9(3) . .
O265 K15 O269 76.1(6) . .
O265 K15 O268 121.4(7) . .
O269 K15 O268 58.4(6) . .
O265 K15 O407 131.6(9) . .
O269 K15 O407 141.7(9) . .
O268 K15 O407 83.2(8) . .
O265 K15 O263 55.3(5) . .
O269 K15 O263 122.5(7) . .
O268 K15 O263 121.7(7) . .
O407 K15 O263 76.3(8) . .
O265 K15 O272 54.9(5) . .
O269 K15 O272 54.0(5) . .
O268 K15 O272 110.3(6) . .
O407 K15 O272 159.5(10) . .
O263 K15 O272 107.0(6) . .
O265 K15 O280 85.0(6) . .
O269 K15 O280 99.1(6) . .
O268 K15 O280 69.4(6) . .
O407 K15 O280 64.3(8) . .
O263 K15 O280 52.5(5) . .
O272 K15 O280 134.1(6) . .
O265 K15 O266 69.9(5) . .
O269 K15 O266 50.2(5) . .
O268 K15 O266 53.2(5) . .
O407 K15 O266 108.3(9) . .
O263 K15 O266 82.8(5) . .
O272 K15 O266 92.2(5) . .
O280 K15 O266 49.3(5) . .
O265 K15 W79 95.0(5) . .
O269 K15 W79 32.5(4) . .
O268 K15 W79 28.7(4) . .
O407 K15 W79 110.2(8) . .
O263 K15 W79 118.0(5) . .
O272 K15 W79 86.5(4) . .
O280 K15 W79 74.6(4) . .
O266 K15 W79 35.5(3) . .
O265 K15 W73 27.2(3) . .
O269 K15 W73 69.7(4) . .
O268 K15 W73 127.1(6) . .
O407 K15 W73 147.6(8) . .
O263 K15 W73 77.4(4) . .
O272 K15 W73 29.7(3) . .
O280 K15 W73 112.1(5) . .
O266 K15 W73 86.6(4) . .
W79 K15 W73 98.7(3) . .
O265 K15 W40 30.0(3) . .
O269 K15 W40 99.8(5) . .
O268 K15 W40 123.0(6) . .
O407 K15 W40 101.8(8) . .
O263 K15 W40 25.7(4) . .
O272 K15 W40 84.0(4) . .
O280 K15 W40 63.0(4) . .
O266 K15 W40 72.1(3) . .
W79 K15 W40 106.3(3) . .
W73 K15 W40 54.57(16) . .
O265 K15 W74 69.8(4) . .
O269 K15 W74 26.2(4) . .
O268 K15 W74 80.9(5) . .
O407 K15 W74 158.4(8) . .
O263 K15 W74 124.8(5) . .
O272 K15 W74 29.4(3) . .
O280 K15 W74 122.4(5) . .
O266 K15 W74 73.3(4) . .
W79 K15 W74 58.1(2) . .
W73 K15 W74 52.75(17) . .
W40 K15 W74 99.2(3) . .
O421 K16 O213 122.4(9) . .
O421 K16 O142 83.2(9) . .
O213 K16 O142 133.0(8) . .
O421 K16 O152 147.0(9) . .
O213 K16 O152 90.4(7) . .
O142 K16 O152 74.6(7) . .
O421 K16 O214 64.6(8) . .
O213 K16 O214 76.9(7) . .
O142 K16 O214 82.1(8) . .
O152 K16 O214 133.5(8) . .
O421 K16 O547 95.9(12) . .
O213 K16 O547 85.8(12) . .
O142 K16 O547 133.9(12) . .
O152 K16 O547 82.9(11) . .
O214 K16 O547 138.7(12) . .
O421 K16 O551 94.5(13) . 2_675
O213 K16 O551 136.9(12) . 2_675
O142 K16 O551 66.8(11) . 2_675
O152 K16 O551 54.5(11) . 2_675
O214 K16 O551 144.7(13) . 2_675
O547 K16 O551 67.4(14) . 2_675
O421 K16 O154 150.4(10) . .
O213 K16 O154 52.1(6) . .
O142 K16 O154 85.5(7) . .
O152 K16 O154 52.3(5) . .
O214 K16 O154 86.8(6) . .
O547 K16 O154 111.5(11) . .
O551 K16 O154 106.0(11) 2_675 .
O421 K16 Na2 42.5(8) . 2_675
O213 K16 Na2 149.7(8) . 2_675
O142 K16 Na2 41.2(6) . 2_675
O152 K16 Na2 109.6(7) . 2_675
O214 K16 Na2 72.9(7) . 2_675
O547 K16 Na2 118.1(12) . 2_675
O551 K16 Na2 72.7(12) 2_675 2_675
O154 K16 Na2 124.1(8) . 2_675
O421 K16 W59 134.5(8) . .
O213 K16 W59 24.0(4) . .
O142 K16 W59 109.6(6) . .
O152 K16 W59 76.8(5) . .
O214 K16 W59 74.0(5) . .
O547 K16 W59 103.4(11) . .
O551 K16 W59 130.9(11) 2_675 .
O154 K16 W59 29.6(4) . .
Na2 K16 W59 138.4(7) 2_675 .
O421 K16 W76 155.6(9) . .
O213 K16 W76 76.3(5) . .
O142 K16 W76 72.4(5) . .
O152 K16 W76 24.2(4) . .
O214 K16 W76 110.2(6) . .
O547 K16 W76 101.3(10) . .
O551 K16 W76 76.7(10) 2_675 .
O154 K16 W76 29.4(3) . .
Na2 K16 W76 113.3(6) 2_675 .
W59 K16 W76 57.28(19) . .
O421 K16 W68 83.8(7) . .
O213 K16 W68 60.0(5) . .
O142 K16 W68 88.5(7) . .
O152 K16 W68 119.0(6) . .
O214 K16 W68 19.7(4) . .
O547 K16 W68 137.3(11) . .
O551 K16 W68 155.2(11) 2_675 .
O154 K16 W68 68.6(4) . .
Na2 K16 W68 90.1(6) 2_675 .
W59 K16 W68 54.4(2) . .
W76 K16 W68 94.8(3) . .
O402 Na1 O408 104.0(11) 1_455 .
O402 Na1 O319 168.6(9) 1_455 .
O408 Na1 O319 80.2(9) . .
O402 Na1 O309 89.5(8) 1_455 .
O408 Na1 O309 139.2(12) . .
O319 Na1 O309 80.7(7) . .
O402 Na1 O403 91.2(9) 1_455 1_455
O408 Na1 O403 92.7(9) . 1_455
O319 Na1 O403 99.3(9) . 1_455
O309 Na1 O403 125.9(11) . 1_455
O539 Na2 O405 107(2) . 2_675
O539 Na2 O259 89.0(17) . .
O405 Na2 O259 88.5(13) 2_675 .
O539 Na2 O411 161.8(19) . .
O405 Na2 O411 87.2(13) 2_675 .
O259 Na2 O411 79.5(11) . .
O539 Na2 O142 99.8(18) . 2_675
O405 Na2 O142 84.7(11) 2_675 2_675
O259 Na2 O142 170.2(15) . 2_675
O411 Na2 O142 93.0(13) . 2_675
O539 Na2 O421 85.3(18) . 2_675
O405 Na2 O421 167.0(17) 2_675 2_675
O259 Na2 O421 86.7(11) . 2_675
O411 Na2 O421 80.1(13) . 2_675
O142 Na2 O421 98.4(14) 2_675 2_675
O539 Na2 K16 100.2(17) . 2_675
O405 Na2 K16 131.6(11) 2_675 2_675
O259 Na2 K16 131.9(12) . 2_675
O411 Na2 K16 77.8(10) . 2_675
O142 Na2 K16 51.1(8) 2_675 2_675
O421 Na2 K16 48.0(9) 2_675 2_675
Se5 O1 W35 117.6(7) . .
Se5 O1 W55 121.4(7) . .
W35 O1 W55 91.0(5) . .
Se5 O1 W51 136.2(7) . .
W35 O1 W51 89.8(5) . .
W55 O1 W51 88.9(5) . .
W1 O2 Ni2 141.9(8) . .
W8 O3 Ni2 143.5(9) . .
W8 O3 K1 119.6(7) . .
Ni2 O3 K1 90.9(6) . .
W8 O3 K8 102.7(6) . .
Ni2 O3 K8 90.5(5) . .
K1 O3 K8 99.2(5) . .
W3 O4 Ni2 144.7(9) . .
W3 O4 K1 118.9(6) . .
Ni2 O4 K1 90.3(5) . .
W3 O4 K8 108.5(7) . .
Ni2 O4 K8 86.0(5) . .
K1 O4 K8 95.6(5) . .
W2 O5 Ni2 139.8(9) . .
W75 O6 W91 138.7(10) . .
W75 O6 K7 114.2(8) . .
W91 O6 K7 101.1(7) . .
W41 O7 W9 134.8(9) . .
W22 O9 W9 147.2(8) . .
W22 O9 K2 106.2(6) . .
W9 O9 K2 105.8(6) . .
W44 O10 W9 140.1(9) . .
W44 O10 K2 117.2(8) . .
W9 O10 K2 99.1(5) . .
W5 O11 W9 163.7(9) . .
W5 O11 K2 101.7(6) . .
W9 O11 K2 94.1(5) . .
W9 O12 K3 125.2(7) . .
W4 O13 W22 164.3(8) . .
W4 O13 K2 100.6(5) . .
W22 O13 K2 94.6(5) . .
W4 O14 W11 107.3(6) . .
W4 O14 W5 143.4(7) . .
W11 O14 W5 106.6(6) . .
W4 O15 W13 148.8(8) . .
W4 O16 W29 164.8(8) . .
W4 O16 K2 98.1(5) . .
W29 O16 K2 94.1(4) . .
W1 O17 W4 139.2(8) . .
W1 O17 K5 90.4(6) . .
W4 O17 K5 100.2(5) . .
W11 O18 W4 111.7(7) . .
W11 O18 W25 103.1(6) . .
W4 O18 W25 143.1(7) . .
W5 O19 W23 165.5(8) . .
W5 O19 K2 97.8(5) . .
W23 O19 K2 93.9(5) . .
W23 O20 W29 151.4(9) . .
W23 O20 K2 103.3(6) . .
W29 O20 K2 103.2(5) . .
W45 O21 W23 128.6(9) . .
W45 O21 K4 110.4(8) . .
W23 O21 K4 101.4(6) . .
W23 O22 K10 121.0(8) . .
W23 O23 K4 101.5(7) . .
W23 O23 K8 139.2(8) . .
K4 O23 K8 118.9(6) . .
W46 O24 W23 131.2(8) . .
W46 O24 K2 121.4(8) . .
W23 O24 K2 101.3(6) . .
W13 O25 W25 150.5(8) . .
W25 O28 W11 112.2(7) . .
W1 O29 W25 148.1(8) . .
W30 O30 W11 112.7(7) . .
W11 O33 W5 110.9(7) . .
W11 O33 W30 103.1(6) . .
W5 O33 W30 144.4(7) . .
W24 O35 W30 151.0(8) . .
W85 O36 K13 135.3(11) . .
W2 O38 W30 147.4(8) . .
W38 O39 W2 136.8(9) . .
W3 O40 W2 137.1(8) . .
W3 O40 K4 109.5(7) . .
W2 O40 K4 104.1(6) . .
W2 O41 W5 139.4(8) . .
W2 O41 K4 91.8(5) . .
W5 O41 K4 100.3(5) . .
W24 O42 W2 134.5(8) . .
W24 O42 K4 102.7(6) . .
W2 O42 K4 91.3(5) . .
W13 O43 W1 135.7(8) . .
W13 O43 K5 104.1(6) . .
W1 O43 K5 92.9(5) . .
W32 O45 W13 146.1(8) . .
W32 O45 K5 108.0(6) . .
W13 O45 K5 102.5(6) . .
W20 O46 W13 142.3(8) . .
W33 O47 W29 132.7(8) . .
W33 O47 K5 109.2(6) . .
W29 O47 K5 100.1(5) . .
W10 O50 W20 126.5(8) . .
W26 O51 W20 127.9(8) . .
W20 O52 W32 146.2(8) . .
Se3 O54 W10 120.8(7) . .
Se3 O54 W20 120.7(7) . .
W10 O54 W20 91.4(5) . .
W10 O56 W22 135.8(8) . .
W12 O57 W22 135.8(7) . .
W12 O57 K2 119.8(6) . .
W22 O57 K2 98.1(5) . .
W22 O58 K3 122.1(6) . .
W10 O59 W12 145.6(8) . .
W10 O59 K3 104.9(6) . 2_876
W12 O59 K3 108.5(6) . 2_876
W12 O60 K3 131.9(8) . .
W17 O61 W12 125.8(8) . .
W17 O61 K2 91.1(5) . .
W12 O61 K2 95.1(5) . .
Se3 O62 W17 120.8(7) . .
Se3 O62 W12 120.8(8) . .
W17 O62 W12 91.8(5) . .
Se3 O62 W18 132.8(8) . .
W17 O62 W18 90.0(5) . .
W12 O62 W18 89.7(4) . .
W33 O63 W17 147.1(9) . .
W17 O64 K10 131.4(9) . .
W17 O65 W29 135.9(8) . .
W17 O65 K2 118.8(7) . .
W29 O65 K2 100.6(6) . .
W18 O66 W12 126.1(7) . .
W18 O66 K3 105.4(6) . 2_876
W12 O66 K3 101.0(5) . 2_876
W18 O67 W17 125.6(8) . .
W18 O68 W37 151.5(9) . .
W26 O69 W18 151.9(8) . .
W26 O69 K3 101.0(6) . 2_876
W18 O69 K3 104.8(6) . 2_876
W37 O72 W32 128.0(9) . .
W33 O73 W37 127.6(9) . .
W37 O74 W26 151.7(9) . .
W26 O76 W10 127.1(7) . .
W26 O76 K3 105.3(6) . 2_876
W10 O76 K3 102.5(5) . 2_876
Se3 O77 W33 120.6(7) . .
Se3 O77 W32 122.1(7) . .
W33 O77 W32 92.2(5) . .
W32 O79 W33 125.4(8) . .
W32 O79 K5 101.1(6) . .
W33 O79 K5 97.8(6) . .
W29 O80 K10 124.0(9) . .
W47 O84 W42 147.6(11) . .
W48 O85 W42 160.1(11) . .
W47 O86 W48 150.5(11) . .
W48 O87 W46 129.8(10) . .
W44 O88 W48 125.3(9) . .
W42 O89 W45 131.3(10) . .
W41 O90 W47 124.4(9) . .
W47 O91 W52 128.4(10) . .
W42 O92 W43 129.0(10) . .
W46 O95 K10 131.9(10) . .
W44 O98 K3 132.9(9) . .
W45 O99 W46 147.4(10) . .
W43 O100 W45 130.3(9) . .
W43 O100 K4 101.4(8) . .
W45 O100 K4 96.8(8) . .
W52 O101 W43 146.9(9) . .
W52 O102 W41 124.4(10) . .
W41 O103 W44 147.7(10) . .
W44 O104 W46 126.3(10) . .
W44 O104 K2 95.0(7) . .
W46 O104 K2 90.4(6) . .
Se4 O105 W44 122.8(9) . .
Se4 O105 W46 119.0(8) . .
W44 O105 W46 89.8(7) . .
Se4 O105 W48 134.9(9) . .
W44 O105 W48 89.7(6) . .
W46 O105 W48 88.2(6) . .
Se4 O106 W43 123.3(9) . .
Se4 O106 W45 120.0(8) . .
W43 O106 W45 91.3(6) . .
Se4 O107 W41 120.7(9) . .
Se4 O107 W52 120.6(8) . .
W41 O107 W52 92.6(6) . .
W43 O108 W24 149.1(9) . .
W43 O108 K4 105.0(7) . .
W24 O108 K4 103.3(6) . .
W52 O109 W24 142.2(9) . .
W5 O110 W24 148.8(8) . .
W29 O112 K5 101.9(6) . .
W29 O112 K8 140.6(8) . .
K5 O112 K8 117.2(5) . .
W8 O113 W1 137.2(7) . .
W8 O113 K5 112.3(6) . .
W1 O113 K5 104.6(5) . .
W27 O114 W1 136.8(7) . .
W38 O116 W31 110.4(7) . .
W38 O116 W3 140.6(7) . .
W31 O116 W3 109.0(7) . .
Se9' O117 W38 119.5(9) . .
W38 O118 W81 138.0(10) . .
W31 O119 W57 110.2(6) . .
W31 O119 W38 107.0(7) . .
W57 O119 W38 142.7(8) . .
W81 O120 K14 98.8(8) . .
W57 O121 W81 153.8(10) . .
W57 O121 K14 109.0(8) . .
W81 O121 K14 78.3(6) . .
W89 O122 W81 148.0(11) . .
W89 O122 K14 111.8(9) . .
W81 O122 K14 96.2(8) . .
W88 O124 W81 139.8(12) . .
W82 O126 W89 129.2(13) . .
W89 O127 W88 145.8(12) . .
W72 O128 W89 126.0(14) . .
W72 O128 K14 99.6(9) . .
W89 O128 K14 98.2(8) . .
Se1 O129 W72 120.1(11) . .
Se1 O129 W89 123.2(11) . .
W72 O129 W89 91.9(7) . .
W82 O133 W86 150.4(15) . .
W86 O134 W88 127(3) . .
W84 O136 W82 152.7(13) . .
W84 O137 W86 155.3(15) . .
W84 O138 W85 126.4(13) . .
W84 O139 W83 127.4(10) . .
W83 O141 W72 147.5(10) . .
W83 O142 Na2 144.1(15) . 2_675
W83 O142 K16 128.2(11) . .
Na2 O142 K16 87.7(10) 2_675 .
W83 O143 W85 129.3(10) . .
W83 O143 K7 97.4(8) . .
W85 O143 K7 92.0(7) . .
Se1 O144 W85 120.4(10) . .
Se1 O144 W83 120.5(12) . .
W85 O144 W83 92.5(6) . .
Se1 O144 W84 133.1(10) . .
W85 O144 W84 90.9(8) . .
W83 O144 W84 88.9(6) . .
W83 O145 W76 135.8(11) . .
W83 O145 K7 117.0(11) . .
W76 O145 K7 101.7(8) . .
W82 O146 W72 127.2(12) . .
W86 O147 W87 125.1(18) . .
Se1 O148 W87 121.8(10) . .
Se1 O148 W88 118.4(11) . .
W87 O148 W88 91.8(7) . .
Se1 O148 W86 134.4(10) . .
W87 O148 W86 89.5(8) . .
W88 O148 W86 89.8(6) . .
W87 O149 W85 146.5(12) . .
W88 O150 W87 126.9(14) . .
W72 O151 W76 132.3(9) . .
W72 O151 K14 107.8(8) . .
W76 O151 K14 104.1(9) . .
W76 O152 K16 112.9(9) . .
W76 O153 K14 105.2(10) . .
W59 O154 W76 153.0(11) . .
W59 O154 K7 100.8(7) . .
W76 O154 K7 101.5(8) . .
W59 O154 K16 92.0(6) . .
W76 O154 K16 94.0(6) . .
K7 O154 K16 110.9(7) . .
W57 O155 W76 155.2(10) . .
W57 O155 K7 108.2(8) . .
W76 O155 K7 96.6(6) . .
W57 O156 W78 177.5(10) . .
W57 O156 K7 89.9(6) . .
W78 O156 K7 87.7(6) . .
W57 O157 K14 101.4(8) . .
W31 O158 W57 108.6(7) . .
W31 O158 W90 106.1(7) . .
W57 O158 W90 145.3(8) . .
W91 O159 W78 145.9(11) . .
W91 O159 K7 105.4(8) . .
W78 O159 K7 108.6(8) . .
W85 O161 W78 135.3(11) . .
W85 O161 K7 114.2(8) . .
W78 O161 K7 102.6(7) . .
W78 O162 W87 133.6(13) . .
W78 O163 K13 133.5(11) . .
W90 O166 W91 176.4(9) . .
W90 O166 K7 90.6(6) . .
W91 O166 K7 85.9(5) . .
W54 O167 W91 140.4(11) . .
W54 O167 K12 108.5(7) . .
W91 O167 K12 99.0(7) . .
W91 O168 K12 99.9(8) . .
W91 O169 K13 133.6(10) . .
W90 O170 W59 147.5(10) . .
W90 O170 K7 116.0(9) . .
W59 O170 K7 96.4(6) . .
W31 O171 W90 110.2(8) . .
W31 O171 W6 110.3(7) . .
W90 O171 W6 139.5(8) . .
W90 O172 W14 153.6(8) . .
W6 O174 W14 136.4(8) . .
W6 O174 K12 107.1(6) . .
W14 O174 K12 112.1(6) . .
W6 O175 Ni1 148.2(8) . .
W6 O175 K1 117.9(7) . .
Ni1 O175 K1 93.5(5) . .
Se9 O176 W6 129.4(9) . .
Se9 O176 K12 119.0(8) . .
W6 O176 K12 107.1(7) . .
Se8 O177 Se8' 56.7(6) . .
Se8 O177 W8 130.9(9) . .
Se8' O177 W8 122.4(9) . .
Se9' O178 Se9 62.5(7) . .
Se9' O178 W31 126.1(10) . .
Se9 O178 W31 123.9(8) . .
W6 O180 W3 137.2(8) . .
W6 O180 W31 109.8(6) . .
W3 O180 W31 111.1(7) . .
W6 O180 K1 95.2(5) . .
W3 O180 K1 95.3(5) . .
W31 O180 K1 92.3(5) . .
W8 O181 K8 104.3(7) . .
W8 O181 K5 89.3(5) . .
K8 O181 K5 100.5(4) . .
Se9 O182 Se9' 56.6(7) . .
Se9 O182 W3 131.7(9) . .
Se9' O182 W3 122.5(10) . .
W27 O183 W16 109.5(6) . .
W27 O183 W8 140.2(7) . .
W16 O183 W8 110.3(6) . .
W7 O184 W16 109.7(6) . .
W7 O184 W8 137.9(7) . .
W16 O184 W8 110.3(6) . .
W7 O184 K1 94.7(5) . .
W16 O184 K1 92.7(5) . .
W8 O184 K1 95.9(5) . .
W36 O185 W58 130.1(9) . .
Se7 O186 W70 120.2(8) . .
Se7 O186 W69 122.3(8) . .
W70 O186 W69 92.1(6) . .
W74 O187 W70 145.8(8) . .
W70 O188 W69 126.1(10) . .
W66 O189 W53 128.1(10) . .
W3 O190 K4 92.2(6) . .
W3 O190 K8 102.7(7) . .
K4 O190 K8 99.0(4) . .
Se8 O191 Se8' 63.1(7) . .
Se8 O191 W16 124.7(7) . .
Se8' O191 W16 126.0(8) . .
W16 O193 K1 118.1(7) . .
W16 O194 W21 111.1(6) . .
W16 O194 W27 107.6(7) . .
W21 O194 W27 141.3(8) . .
W70 O195 W79 136.8(10) . .
Se8' O196 W27 120.2(8) . .
W27 O197 W79 138.0(10) . .
W16 O198 W19 111.3(7) . .
W16 O198 W7 109.0(6) . .
W19 O198 W7 139.2(7) . .
W16 O199 W19 107.1(7) . .
W16 O199 W21 108.6(6) . .
W19 O199 W21 143.7(7) . .
W7 O200 W15 137.5(8) . .
W7 O200 K6 106.6(6) . .
W15 O200 K6 112.1(6) . .
W7 O201 Ni1 148.6(9) . .
W7 O201 K1 116.6(6) . .
Ni1 O201 K1 94.1(6) . .
Ni1 O202 K1 85.4(6) . .
W15 O203 Ni1 149.2(9) . .
Se8 O204 W7 129.7(9) . .
Se8 O204 K6 119.6(8) . .
W7 O204 K6 107.0(6) . .
W14 O205 Ni1 149.1(8) . .
W36 O207 W14 144.5(9) . .
W64 O208 W14 136.6(9) . .
W64 O208 K12 103.4(6) . .
W14 O208 K12 109.8(6) . .
W62 O209 W36 126.3(8) . .
W68 O212 W59 136.8(8) . .
W68 O212 K7 120.2(8) . .
W59 O212 K7 99.6(6) . .
W59 O213 K16 114.8(11) . .
W68 O214 K16 125.8(10) . .
W62 O215 W68 148.5(10) . .
W62 O216 W59 134.0(8) . .
Se6 O218 W62 120.9(7) . .
Se6 O218 W36 124.1(7) . .
W62 O218 W36 92.2(5) . .
W58 O219 W62 127.0(8) . .
W36 O220 W64 150.1(9) . .
W64 O222 W54 125.4(8) . .
W64 O222 K12 97.8(6) . .
W54 O222 K12 100.8(7) . .
Se6 O223 W54 120.7(8) . .
Se6 O223 W64 118.6(8) . .
W54 O223 W64 91.5(5) . .
Se6 O223 W65 135.3(8) . .
W54 O223 W65 89.5(5) . .
W64 O223 W65 90.0(5) . .
W65 O224 W64 127.3(9) . .
Se6 O225 W75 119.9(8) . .
Se6 O225 W68 122.0(8) . .
W75 O225 W68 91.8(6) . .
W58 O226 W65 150.4(10) . .
W65 O227 W54 128.2(9) . .
W77 O228 W68 127.7(10) . .
W77 O229 W75 125.1(9) . .
W68 O230 W75 126.5(9) . .
W68 O230 K7 96.3(6) . .
W75 O230 K7 92.5(6) . .
W75 O231 K13 137.2(9) . .
W54 O232 W75 147.1(10) . .
W39 O235 W67 147.4(9) . .
W58 O236 W77 153.5(9) . .
W77 O237 W65 151.8(10) . .
W31 O240 K1 119.5(7) . .
W66 O243 K11 143.0(10) . 2_665
W66 O244 W71 151.5(11) . .
W71 O245 W80 152.9(11) . .
W80 O246 W74 126.6(9) . .
W71 O247 W70 129.1(9) . .
W80 O248 W66 152.8(10) . .
W80 O250 W73 127.5(10) . .
W71 O252 W69 127.7(11) . .
W69 O253 W50 134.6(9) . .
W69 O254 W61 148.0(10) . .
W61 O255 W50 134.2(9) . .
W61 O255 K9 113.1(6) . .
W50 O255 K9 104.7(6) . .
W66 O256 W61 126.8(9) . .
W61 O257 K11 138.8(9) . .
W53 O258 W61 127.7(8) . .
W53 O258 K9 97.1(6) . .
W61 O258 K9 95.6(6) . .
W53 O259 Na2 153.2(13) . .
W53 O260 W40 137.7(9) . .
W53 O260 K9 115.4(8) . .
W40 O260 K9 102.0(6) . .
W28 O261 W40 154.4(9) . .
W28 O261 K9 100.6(6) . .
W40 O261 K9 100.7(6) . .
W21 O262 W40 154.7(8) . .
W21 O262 K9 109.3(7) . .
W40 O262 K9 95.9(5) . .
W40 O263 K15 105.6(7) . .
W73 O265 W40 132.2(8) . .
W73 O265 K15 109.0(7) . .
W40 O265 K15 105.3(7) . .
W21 O266 W79 154.6(8) . .
W21 O266 K15 110.8(7) . .
W79 O266 K15 78.9(5) . .
W79 O268 K15 99.8(8) . .
W74 O269 W79 148.2(10) . .
W74 O269 K15 111.2(8) . .
W79 O269 K15 96.3(7) . .
Se7 O271 W73 120.1(8) . .
Se7 O271 W74 124.0(8) . .
W73 O271 W74 92.4(6) . .
W73 O272 W74 125.5(10) . .
W73 O272 K15 98.6(6) . .
W74 O272 K15 99.6(7) . .
W73 O274 W53 146.2(10) . .
Se7 O275 W61 120.0(8) . .
Se7 O275 W53 121.0(8) . .
W61 O275 W53 91.5(5) . .
Se7 O275 W66 133.8(8) . .
W61 O275 W66 90.3(5) . .
W53 O275 W66 89.0(5) . .
W21 O276 W50 176.3(8) . .
W21 O276 K9 91.1(6) . .
W50 O276 K9 85.3(5) . .
W50 O278 K11 134.7(8) . .
W60 O279 W50 139.2(9) . .
W60 O279 K9 110.1(6) . .
W50 O279 K9 109.3(7) . .
W21 O280 K15 101.2(6) . .
W19 O283 W28 153.9(8) . .
W19 O283 K9 110.0(7) . .
W28 O283 K9 96.0(5) . .
W19 O284 W15 154.8(8) . .
W67 O286 W28 137.7(8) . .
W67 O286 K9 116.9(7) . .
W28 O286 K9 102.2(6) . .
W19 O287 W60 173.5(9) . .
W49 O289 W67 126.3(8) . .
W49 O289 K9 92.9(6) . .
W67 O289 K9 97.1(7) . .
W63 O290 W67 127.5(9) . .
W49 O291 K11 140.4(8) . .
W63 O292 W49 127.3(9) . .
Se5 O294 W49 118.3(7) . .
Se5 O294 W67 122.7(8) . .
W49 O294 W67 90.8(5) . .
Se5 O294 W63 134.7(8) . .
W49 O294 W63 89.5(5) . .
W67 O294 W63 89.0(5) . .
W56 O295 W51 151.2(9) . .
W49 O296 W60 132.8(8) . .
W49 O296 K9 111.7(6) . .
W60 O296 K9 104.5(5) . .
W60 O297 K11 135.0(9) . .
W60 O298 K6 103.1(6) . .
W55 O299 W60 134.4(8) . .
W55 O299 K6 109.6(7) . .
W60 O299 K6 101.1(6) . .
W55 O300 W49 146.4(9) . .
W39 O301 W28 132.9(8) . .
W56 O302 W39 127.2(8) . .
Se5 O304 W39 120.9(8) . .
Se5 O304 W34 122.7(7) . .
W39 O304 W34 91.9(5) . .
W39 O305 W34 125.8(9) . .
W35 O307 W55 123.9(8) . .
W35 O307 K6 98.0(6) . .
W55 O307 K6 100.5(6) . .
W35 O308 W15 133.2(8) . .
W35 O308 K6 103.4(6) . .
W15 O308 K6 107.4(6) . .
W35 O309 Na1 134.0(9) . .
W51 O310 W35 128.0(9) . .
W34 O311 W35 149.9(8) . .
W51 O312 W55 127.5(9) . .
W63 O313 W51 153.2(11) . .
W34 O314 W15 144.6(9) . .
W56 O315 W63 152.2(10) . .
W56 O316 W34 129.3(8) . .
W15 O319 Na1 145.7(9) . .
Ni2 O321 K8 99.6(5) . .
Ni2 O322 K1 86.6(5) . .
K8 O404 K1 101.2(6) . .
K14 O407 K15 122.8(13) . .
Na2 O421 K16 89.5(11) 2_675 .
K10 O530 K5 164.3(18) 2_776 .
C1 N1 C2 107(2) . .
C4 N2 C3 116(3) . .
C5 N3 C6 111(3) . .
C7 N4 C8 108(3) . .
C10 N5 C9 112(2) . .
C14 N8 C13 108(3) . .
C16 N10 C24 115(4) . .
C23 N13 C22 135(5) . .
N13 C22 N6 124(4) . .

loop_
_geom_bond_atom_site_label_1
_geom_bond_atom_site_label_2
_geom_bond_distance
_geom_bond_site_symmetry_2
W1 O2 1.738(14) .
W1 O29 1.772(14) .
W1 O17 1.795(14) .
W1 O113 2.095(13) .
W1 O114 2.116(14) .
W1 O43 2.135(15) .
W1 K5 3.764(7) .
W2 O38 1.757(15) .
W2 O5 1.769(15) .
W2 O41 1.809(14) .
W2 O40 2.060(15) .
W2 O42 2.143(16) .
W2 O39 2.150(15) .
W2 K4 3.718(6) .
W3 O190 1.735(16) .
W3 O4 1.743(15) .
W3 O40 1.843(16) .
W3 O180 2.062(14) .
W3 O182 2.146(18) .
W3 O116 2.175(15) .
W3 K4 3.685(5) .
W3 K1 3.943(5) .
W4 O15 1.757(14) .
W4 O16 1.774(13) .
W4 O13 1.782(13) .
W4 O18 2.034(14) .
W4 O14 2.070(13) .
W4 O17 2.215(13) .
W4 K2 3.724(5) .
W5 O11 1.755(14) .
W5 O110 1.756(15) .
W5 O19 1.781(14) .
W5 O33 2.034(15) .
W5 O14 2.084(13) .
W5 O41 2.226(13) .
W5 K2 3.721(5) .
W6 O175 1.739(14) .
W6 O179 1.742(16) .
W6 O174 1.866(14) .
W6 O180 2.020(15) .
W6 O171 2.121(16) .
W6 O176 2.175(16) .
W6 K12 3.910(8) .
W6 K1 3.914(5) .
W7 O165 1.741(15) .
W7 O201 1.752(15) .
W7 O200 1.868(13) .
W7 O184 2.026(13) .
W7 O204 2.149(16) .
W7 O198 2.159(14) .
W7 K6 3.887(6) .
W7 K1 3.891(6) .
W8 O181 1.724(15) .
W8 O3 1.758(16) .
W8 O113 1.839(13) .
W8 O184 2.085(13) .
W8 O177 2.148(16) .
W8 O183 2.153(14) .
W8 K5 3.749(6) .
W8 K8 3.880(7) .
W8 K1 3.963(5) .
W9 O12 1.716(13) .
W9 O8 1.737(16) .
W9 O9 1.907(14) .
W9 O7 2.000(15) .
W9 O10 2.168(15) .
W9 O11 2.218(14) .
W9 K2 3.812(5) .
W9 K3 3.989(5) .
W10 O53 1.691(15) .
W10 O56 1.862(14) .
W10 O50 1.911(14) .
W10 O59 1.916(14) .
W10 O76 1.944(15) .
W10 O54 2.383(14) .
W10 K3 3.827(5) 2_876
W11 O31 1.695(14) .
W11 O28 2.001(14) .
W11 O18 2.003(15) .
W11 O30 2.019(15) .
W11 O33 2.019(14) .
W11 O14 2.078(13) .
W11 O32 2.245(14) .
W12 O60 1.727(14) .
W12 O57 1.793(14) .
W12 O59 1.925(14) .
W12 O61 1.930(14) .
W12 O66 1.994(13) .
W12 O62 2.400(15) .
W12 K3 3.919(5) 2_876
W12 K2 4.044(5) .
W12 K3 4.090(5) .
W13 O44 1.739(15) .
W13 O43 1.815(14) .
W13 O25 1.853(16) .
W13 O45 2.052(15) .
W13 O46 2.084(14) .
W13 O15 2.127(13) .
W13 K5 3.863(7) .
W14 O206 1.711(15) .
W14 O205 1.726(14) .
W14 O207 1.932(15) .
W14 O174 1.983(14) .
W14 O172 2.145(14) .
W14 O208 2.149(15) .
W14 K12 4.112(8) .
W15 O319 1.710(14) .
W15 O203 1.724(16) .
W15 O314 1.925(14) .
W15 O200 1.971(14) .
W15 O284 2.124(14) .
W15 O308 2.156(15) .
W15 K6 4.088(7) .
W16 O193 1.699(16) .
W16 O198 1.961(14) .
W16 O194 2.003(15) .
W16 O183 2.011(13) .
W16 O199 2.031(14) .
W16 O184 2.078(13) .
W16 O191 2.114(14) .
W16 K1 3.862(5) .
W17 O64 1.691(17) .
W17 O65 1.769(15) .
W17 O61 1.927(14) .
W17 O63 1.946(14) .
W17 O67 2.017(15) .
W17 O62 2.380(15) .
W17 K2 3.928(5) .
W17 K10 4.092(7) .
W18 O70 1.711(16) .
W18 O67 1.876(15) .
W18 O66 1.893(14) .
W18 O68 1.905(15) .
W18 O69 1.931(15) .
W18 O62 2.514(15) .
W18 K3 3.960(5) 2_876
W19 O287 1.723(15) .
W19 O284 1.774(14) .
W19 O283 1.785(14) .
W19 O198 2.038(13) .
W19 O199 2.073(14) .
W19 O285 2.323(17) .
W19 K9 3.866(6) .
W20 O49 1.721(16) .
W20 O46 1.811(15) .
W20 O52 1.897(15) .
W20 O50 1.943(14) .
W20 O51 1.993(16) .
W20 O54 2.423(15) .
W21 O276 1.720(18) .
W21 O266 1.744(15) .
W21 O262 1.769(14) .
W21 O194 2.048(14) .
W21 O199 2.081(14) .
W21 O280 2.263(18) .
W21 K9 3.852(5) .
W22 O58 1.734(13) .
W22 O55 1.734(15) .
W22 O9 1.889(14) .
W22 O56 1.988(14) .
W22 O57 2.165(15) .
W22 O13 2.171(13) .
W22 K2 3.807(5) .
W22 K3 4.017(5) .
W23 O23 1.734(16) .
W23 O22 1.737(17) .
W23 O20 1.881(14) .
W23 O21 1.998(15) .
W23 O19 2.151(14) .
W23 O24 2.206(15) .
W23 K4 3.637(6) .
W23 K2 3.837(5) .
W23 K10 4.102(8) .
W24 O111 1.717(17) .
W24 O42 1.831(14) .
W24 O35 1.857(15) .
W24 O108 2.021(15) .
W24 O109 2.079(15) .
W24 O110 2.132(15) .
W24 K4 3.835(7) .
W25 O27 1.714(14) .
W25 O26 1.762(15) .
W25 O28 1.918(15) .
W25 O25 1.985(16) .
W25 O18 2.149(14) .
W25 O29 2.210(13) .
W26 O75 1.673(16) .
W26 O51 1.869(15) .
W26 O76 1.889(15) .
W26 O69 1.917(15) .
W26 O74 1.941(15) .
W26 K3 3.855(5) 2_876
W27 O192 1.717(17) .
W27 O114 1.791(14) .
W27 O197 1.817(15) .
W27 O183 2.009(14) .
W27 O194 2.063(14) .
W27 O196 2.245(15) .
W28 O282 1.721(15) .
W28 O281 1.756(18) .
W28 O261 1.889(14) .
W28 O301 1.987(15) .
W28 O286 2.082(15) .
W28 O283 2.187(14) .
W28 K9 3.787(5) .
W29 O112 1.719(14) .
W29 O80 1.732(16) .
W29 O20 1.900(15) .
W29 O47 1.986(15) .
W29 O16 2.158(13) .
W29 O65 2.224(14) .
W29 K5 3.615(7) .
W29 K2 3.848(5) .
W29 K10 3.981(7) .
W30 O37 1.734(17) .
W30 O34 1.750(16) .
W30 O30 1.890(16) .
W30 O35 1.974(15) .
W30 O33 2.135(15) .
W30 O38 2.216(14) .
W31 O240 1.727(16) .
W31 O171 1.962(15) .
W31 O116 2.013(14) .
W31 O119 2.014(16) .
W31 O158 2.020(15) .
W31 O180 2.075(15) .
W31 O178 2.098(14) .
W31 K1 3.864(5) .
W32 O48 1.710(16) .
W32 O45 1.807(15) .
W32 O79 1.939(16) .
W32 O52 1.949(15) .
W32 O72 1.963(16) .
W32 O77 2.435(14) .
W32 K5 3.823(7) .
W33 O78 1.664(17) .
W33 O47 1.864(14) .
W33 O63 1.884(14) .
W33 O73 1.906(16) .
W33 O79 1.950(16) .
W33 O77 2.359(14) .
W33 K5 3.745(6) .
W34 O317 1.689(15) .
W34 O314 1.892(14) .
W34 O311 1.895(15) .
W34 O305 1.928(16) .
W34 O316 1.930(14) .
W34 O304 2.420(15) .
W35 O309 1.731(15) .
W35 O308 1.819(15) .
W35 O307 1.892(16) .
W35 O311 1.927(14) .
W35 O310 1.990(15) .
W35 O1 2.382(15) .
W35 K6 3.751(6) .
W36 O210 1.722(18) .
W36 O220 1.869(17) .
W36 O207 1.884(15) .
W36 O185 1.899(15) .
W36 O209 1.931(15) .
W36 O218 2.422(15) .
W37 O71 1.694(18) .
W37 O74 1.872(15) .
W37 O72 1.897(15) .
W37 O68 1.916(16) .
W37 O73 1.920(15) .
W38 O115 1.719(16) .
W38 O39 1.783(14) .
W38 O118 1.827(18) .
W38 O116 1.982(16) .
W38 O119 2.068(14) .
W38 O117 2.272(17) .
W39 O303 1.720(18) .
W39 O301 1.876(14) .
W39 O235 1.913(18) .
W39 O305 1.927(16) .
W39 O302 1.968(17) .
W39 O304 2.356(16) .
W40 O264 1.724(15) .
W40 O263 1.743(19) .
W40 O261 1.896(14) .
W40 O265 2.012(15) .
W40 O260 2.109(17) .
W40 O262 2.181(15) .
W40 K9 3.793(6) .
W40 K15 3.878(12) .
W41 O97 1.76(2) .
W41 O103 1.847(19) .
W41 O7 1.872(19) .
W41 O90 1.90(2) .
W41 O102 1.96(2) .
W41 O107 2.325(19) .
W42 O82 1.686(19) .
W42 O89 1.78(2) .
W42 O92 1.890(18) .
W42 O85 1.905(19) .
W42 O84 2.012(18) .
W43 O93 1.684(19) .
W43 O108 1.846(18) .
W43 O100 1.85(2) .
W43 O92 1.956(18) .
W43 O101 2.001(18) .
W43 O106 2.434(18) .
W43 K4 3.757(10) .
W44 O98 1.75(2) .
W44 O10 1.84(2) .
W44 O104 1.84(2) .
W44 O88 1.94(2) .
W44 O103 1.992(19) .
W44 O105 2.36(2) .
W44 K2 4.000(13) .
W45 O94 1.63(2) .
W45 O21 1.84(2) .
W45 O99 1.87(2) .
W45 O89 2.00(2) .
W45 O100 2.00(2) .
W45 O106 2.449(18) .
W45 K4 3.736(16) .
W46 O95 1.65(2) .
W46 O24 1.763(19) .
W46 O99 1.907(18) .
W46 O104 2.007(19) .
W46 O87 2.07(2) .
W46 O105 2.50(2) .
W46 K2 3.954(14) .
W46 K10 4.105(13) .
W47 O83 1.726(19) .
W47 O84 1.818(19) .
W47 O86 1.85(2) .
W47 O91 1.92(2) .
W47 O90 2.005(18) .
W48 O81 1.68(2) .
W48 O87 1.793(17) .
W48 O85 1.864(19) .
W48 O88 1.942(18) .
W48 O86 1.995(19) .
W48 O105 2.524(18) .
W49 O291 1.674(17) .
W49 O296 1.817(14) .
W49 O289 1.905(19) .
W49 O300 1.958(17) .
W49 O292 2.017(16) .
W49 O294 2.382(15) .
W49 K9 3.809(5) .
W50 O278 1.705(18) .
W50 O277 1.733(15) .
W50 O279 1.919(15) .
W50 O253 1.999(15) .
W50 O255 2.164(15) .
W50 O276 2.222(18) .
W50 K9 3.917(5) .
W51 O318 1.706(18) .
W51 O310 1.843(16) .
W51 O295 1.906(16) .
W51 O312 1.914(16) .
W51 O313 1.945(18) .
W51 O1 2.496(14) .
W52 O96 1.71(2) .
W52 O109 1.808(15) .
W52 O102 1.914(17) .
W52 O101 1.925(16) .
W52 O91 1.973(17) .
W52 O107 2.419(17) .
W53 O259 1.697(18) .
W53 O260 1.820(15) .
W53 O258 1.902(17) .
W53 O274 1.940(18) .
W53 O189 1.977(18) .
W53 O275 2.429(16) .
W53 K9 3.890(5) .
W54 O233 1.67(2) .
W54 O167 1.875(17) .
W54 O232 1.909(19) .
W54 O227 1.929(17) .
W54 O222 1.954(18) .
W54 O223 2.381(15) .
W54 K12 3.832(8) .
W55 O306 1.726(16) .
W55 O300 1.883(16) .
W55 O299 1.883(15) .
W55 O312 1.915(14) .
W55 O307 1.977(16) .
W55 O1 2.406(14) .
W55 K6 3.871(6) .
W56 O320 1.712(17) .
W56 O302 1.879(19) .
W56 O315 1.885(17) .
W56 O316 1.889(16) .
W56 O295 1.905(16) .
W57 O121 1.749(17) .
W57 O155 1.784(15) .
W57 O156 1.80(2) .
W57 O119 2.042(15) .
W57 O158 2.078(15) .
W57 O157 2.24(2) .
W57 K7 3.816(6) .
W58 O239 1.704(16) .
W58 O219 1.869(17) .
W58 O236 1.88(2) .
W58 O185 1.905(17) .
W58 O226 1.908(17) .
W59 O213 1.711(18) .
W59 O211 1.741(18) .
W59 O154 1.891(19) .
W59 O216 2.002(16) .
W59 O212 2.119(18) .
W59 O170 2.159(15) .
W59 K7 3.749(6) .
W59 K16 3.825(14) .
W60 O297 1.723(16) .
W60 O298 1.723(14) .
W60 O279 1.892(16) .
W60 O299 1.972(15) .
W60 O296 2.192(14) .
W60 O287 2.197(15) .
W60 K6 3.731(6) .
W60 K9 3.915(6) .
W61 O257 1.680(18) .
W61 O255 1.824(14) .
W61 O258 1.924(16) .
W61 O254 1.928(16) .
W61 O256 2.017(17) .
W61 O275 2.364(17) .
W61 K9 3.861(5) .
W62 O217 1.707(18) .
W62 O216 1.862(15) .
W62 O215 1.901(18) .
W62 O209 1.925(16) .
W62 O219 1.985(15) .
W62 O218 2.351(15) .
W63 O293 1.697(16) .
W63 O292 1.831(16) .
W63 O290 1.869(18) .
W63 O313 1.884(19) .
W63 O315 1.933(17) .
W63 O294 2.513(14) .
W64 O221 1.689(17) .
W64 O208 1.811(15) .
W64 O222 1.895(17) .
W64 O220 1.954(17) .
W64 O224 1.984(15) .
W64 O223 2.395(15) .
W64 K12 3.716(7) .
W65 O238 1.708(17) .
W65 O224 1.865(18) .
W65 O227 1.880(19) .
W65 O226 1.909(18) .
W65 O237 1.92(2) .
W65 O223 2.485(15) .
W66 O243 1.700(19) .
W66 O256 1.841(17) .
W66 O189 1.864(18) .
W66 O244 1.910(19) .
W66 O248 1.936(18) .
W66 O275 2.499(16) .
W67 O288 1.719(17) .
W67 O286 1.836(15) .
W67 O235 1.912(18) .
W67 O289 1.937(18) .
W67 O290 1.994(17) .
W67 O294 2.430(16) .
W67 K9 3.943(5) .
W68 O214 1.720(18) .
W68 O212 1.802(16) .
W68 O215 1.913(17) .
W68 O230 1.925(19) .
W68 O228 1.982(18) .
W68 O225 2.420(17) .
W68 K7 3.982(6) .
W68 K16 4.131(16) .
W69 O251 1.68(2) .
W69 O253 1.877(15) .
W69 O254 1.894(16) .
W69 O188 1.929(18) .
W69 O252 1.95(2) .
W69 O186 2.389(18) .
W70 O249 1.72(2) .
W70 O195 1.812(18) .
W70 O188 1.92(2) .
W70 O187 1.93(2) .
W70 O247 1.966(18) .
W70 O186 2.379(15) .
W71 O242 1.72(2) .
W71 O245 1.858(19) .
W71 O252 1.87(2) .
W71 O247 1.878(16) .
W71 O244 1.930(18) .
W72 O130 1.67(2) .
W72 O151 1.846(18) .
W72 O128 1.88(2) .
W72 O141 1.93(2) .
W72 O146 1.96(2) .
W72 O129 2.37(2) .
W72 K14 3.809(13) .
W73 O273 1.69(2) .
W73 O265 1.869(16) .
W73 O274 1.912(17) .
W73 O272 1.936(17) .
W73 O250 1.957(19) .
W73 O271 2.362(18) .
W73 K15 3.864(12) .
W74 O270 1.70(2) .
W74 O269 1.843(16) .
W74 O187 1.92(2) .
W74 O272 1.941(17) .
W74 O246 1.948(16) .
W74 O271 2.413(16) .
W74 K15 3.894(13) .
W75 O231 1.66(2) .
W75 O6 1.812(16) .
W75 O232 1.92(2) .
W75 O230 1.931(19) .
W75 O229 2.052(18) .
W75 O225 2.375(17) .
W75 K7 3.879(6) .
W76 O153 1.72(2) .
W76 O152 1.734(18) .
W76 O154 1.913(18) .
W76 O151 2.040(18) .
W76 O145 2.08(2) .
W76 O155 2.165(16) .
W76 K7 3.780(6) .
W76 K14 3.859(13) .
W76 K16 3.891(13) .
W77 O234 1.718(17) .
W77 O229 1.85(2) .
W77 O228 1.872(19) .
W77 O237 1.92(2) .
W77 O236 1.92(2) .
W78 O164 1.714(18) .
W78 O163 1.73(2) .
W78 O159 1.901(17) .
W78 O162 1.93(2) .
W78 O156 2.13(2) .
W78 O161 2.217(18) .
W78 K7 3.912(6) .
W79 O268 1.756(18) .
W79 O267 1.776(17) .
W79 O269 1.950(16) .
W79 O197 2.016(16) .
W79 O266 2.138(14) .
W79 O195 2.202(19) .
W79 K15 3.607(13) .
W80 O241 1.72(2) .
W80 O248 1.874(17) .
W80 O250 1.885(19) .
W80 O246 1.921(17) .
W80 O245 1.931(19) .
W81 O123 1.75(2) .
W81 O120 1.79(2) .
W81 O122 1.941(17) .
W81 O118 2.009(18) .
W81 O121 2.130(17) .
W81 O124 2.16(3) .
W81 K14 3.527(13) .
W82 O131 1.70(2) .
W82 O146 1.87(2) .
W82 O133 1.87(3) .
W82 O126 1.88(2) .
W82 O136 1.91(2) .
W83 O142 1.72(2) .
W83 O145 1.84(2) .
W83 O143 1.85(2) .
W83 O141 1.90(2) .
W83 O139 1.97(2) .
W83 O144 2.42(2) .
W83 K7 3.954(6) .
W84 O140 1.67(3) .
W84 O138 1.85(2) .
W84 O139 1.88(2) .
W84 O137 1.88(3) .
W84 O136 1.90(2) .
W84 O144 2.51(2) .
W85 O36 1.71(2) .
W85 O161 1.783(18) .
W85 O149 1.935(19) .
W85 O143 1.962(19) .
W85 O138 2.02(2) .
W85 O144 2.34(2) .
W85 K7 3.868(6) .
W86 O132 1.69(3) .
W86 O134 1.74(6) .
W86 O147 1.86(3) .
W86 O137 1.93(3) .
W86 O133 1.94(3) .
W86 O148 2.50(2) .
W87 O160 1.62(3) .
W87 O149 1.904(19) .
W87 O162 1.95(2) .
W87 O150 1.95(3) .
W87 O147 2.00(4) .
W87 O148 2.36(2) .
W88 O135 1.73(2) .
W88 O124 1.83(2) .
W88 O150 1.88(3) .
W88 O127 1.96(2) .
W88 O134 2.12(6) .
W88 O148 2.408(18) .
W89 O125 1.71(2) .
W89 O122 1.851(18) .
W89 O127 1.89(2) .
W89 O126 1.95(3) .
W89 O128 1.99(2) .
W89 O129 2.43(2) .
W89 K14 3.837(14) .
W90 O172 1.726(15) .
W90 O170 1.776(16) .
W90 O166 1.96(2) .
W90 O171 2.047(16) .
W90 O173 2.06(2) .
W90 O158 2.097(16) .
W90 K7 3.949(13) .
W91 O168 1.733(18) .
W91 O159 1.88(2) .
W91 O167 1.935(18) .
W91 O169 1.94(2) .
W91 O166 2.00(2) .
W91 O6 2.165(18) .
W91 K12 3.643(13) .
W91 K7 3.826(10) .
Se1 O129 1.69(2) .
Se1 O144 1.729(19) .
Se1 O148 1.73(2) .
Se3 O54 1.700(13) .
Se3 O77 1.705(14) .
Se3 O62 1.710(15) .
Se4 O107 1.688(16) .
Se4 O105 1.696(16) .
Se4 O106 1.716(14) .
Se5 O294 1.702(14) .
Se5 O304 1.704(15) .
Se5 O1 1.712(16) .
Se6 O225 1.700(15) .
Se6 O218 1.701(15) .
Se6 O223 1.731(15) .
Se7 O186 1.698(17) .
Se7 O271 1.702(17) .
Se7 O275 1.724(16) .
Se8 O191 1.680(15) .
Se8 O177 1.735(16) .
Se8 O204 1.739(14) .
Se8 Se8' 1.768(13) .
Se8 K6 3.842(7) .
Se9 O176 1.710(17) .
Se9 O182 1.715(18) .
Se9 O178 1.719(15) .
Se9 Se9' 1.777(16) .
Se9 K12 3.806(8) .
Se8' O191 1.699(19) .
Se8' O196 1.96(2) .
Se8' O177 1.96(2) .
Se9' O178 1.70(2) .
Se9' O117 1.93(2) .
Se9' O182 2.00(2) .
Ni1 O201 2.048(14) .
Ni1 O205 2.049(14) .
Ni1 O203 2.051(15) .
Ni1 O202 2.060(16) .
Ni1 O175 2.061(15) .
Ni1 Cl1 2.323(10) .
Ni1 K1 3.566(6) .
Ni2 O5 2.015(16) .
Ni2 O3 2.017(16) .
Ni2 O2 2.027(14) .
Ni2 O4 2.036(14) .
Ni2 O321 2.085(14) .
Ni2 O322 2.092(16) .
Ni2 K1 3.465(5) .
Ni2 K8 3.707(8) .
K1 O240 2.708(18) .
K1 O193 2.761(15) .
K1 O201 2.777(16) .
K1 O175 2.787(15) .
K1 O3 2.787(15) .
K1 O4 2.793(15) .
K1 O322 2.890(16) .
K1 O404 2.99(2) .
K1 O202 3.081(18) .
K1 O184 3.161(15) .
K1 O180 3.175(15) .
K2 O24 2.738(15) .
K2 O65 2.756(17) .
K2 O10 2.810(15) .
K2 O9 2.821(15) .
K2 O57 2.841(14) .
K2 O20 2.941(15) .
K2 O11 2.945(16) .
K2 O13 2.958(14) .
K2 O19 3.035(15) .
K2 O16 3.035(13) .
K2 O61 3.387(16) .
K2 O104 3.393(15) .
K3 O60 2.729(17) .
K3 O12 2.746(15) .
K3 O58 2.818(15) .
K3 O98 2.818(17) .
K3 O59 2.855(15) 2_876
K3 O76 2.901(14) 2_876
K3 O69 3.000(15) 2_876
K3 O66 3.013(15) 2_876
K3 W10 3.827(5) 2_876
K3 W26 3.855(5) 2_876
K3 W12 3.919(5) 2_876
K3 W18 3.960(5) 2_876
K4 O40 2.634(14) .
K4 O21 2.671(16) .
K4 O532 2.75(4) .
K4 O108 2.828(16) .
K4 O23 2.870(18) .
K4 O100 2.926(18) .
K4 O42 2.992(17) .
K4 O533 3.08(5) .
K4 O190 3.184(17) .
K4 O41 3.192(16) .
K5 O113 2.643(15) .
K5 O47 2.692(15) .
K5 O529 2.71(4) .
K5 O112 2.846(17) .
K5 O45 2.857(16) .
K5 O79 2.943(17) .
K5 O43 2.996(16) .
K5 O530 3.20(5) .
K5 O17 3.298(17) .
K5 O181 3.350(16) .
K6 O204 2.672(17) .
K6 O299 2.810(17) .
K6 O527 2.84(5) .
K6 O409 2.85(3) .
K6 O308 2.887(15) .
K6 O200 2.916(16) .
K6 O298 2.940(17) .
K6 O307 2.987(16) .
K7 O212 2.759(16) .
K7 O145 2.76(2) .
K7 O6 2.765(19) .
K7 O161 2.777(19) .
K7 O170 2.832(17) .
K7 O155 2.862(18) .
K7 O159 2.87(2) .
K7 O154 2.90(2) .
K7 O143 3.27(2) .
K7 O230 3.280(17) .
K7 O156 3.370(17) .
K7 O166 3.409(16) .
K8 O535 2.38(4) .
K8 O534 2.53(3) .
K8 O321 2.736(16) .
K8 O404 2.81(2) .
K8 O552 2.94(7) .
K8 O112 2.944(16) .
K8 O23 2.949(18) .
K8 O181 3.076(18) .
K8 O3 3.093(16) .
K8 O4 3.245(18) .
K8 O190 3.400(19) .
K9 O296 2.742(16) .
K9 O260 2.744(16) .
K9 O286 2.755(16) .
K9 O255 2.762(16) .
K9 O279 2.838(17) .
K9 O283 2.872(15) .
K9 O262 2.887(15) .
K9 O261 2.952(17) .
K9 O258 3.166(17) .
K9 O289 3.203(17) .
K9 O276 3.413(14) .
K10 O524 2.70(4) .
K10 O80 2.744(18) .
K10 O64 2.771(17) .
K10 O95 2.81(2) .
K10 O22 2.93(2) .
K10 O545 3.12(4) 2_776
K10 O530 3.15(5) 2_776
K10 O542 3.23(5) .
K11 O291 2.711(18) .
K11 O257 2.75(2) .
K11 O523 2.78(3) 2_665
K11 O297 2.842(17) .
K11 O243 2.87(2) 2_665
K11 O278 2.88(2) .
K11 O526 2.92(5) .
K12 O176 2.671(18) .
K12 O167 2.800(18) .
K12 O208 2.852(17) .
K12 O168 2.92(2) .
K12 O174 2.932(16) .
K12 O222 2.951(17) .
K12 O531 2.97(5) .
K13 O36 2.77(3) .
K13 O163 2.79(3) .
K13 O169 2.83(2) .
K13 O231 2.84(2) .
K13 O528 3.04(8) .
K14 O122 2.74(3) .
K14 O120 2.77(2) .
K14 O151 2.82(2) .
K14 O407 2.86(4) .
K14 O128 3.01(3) .
K14 O153 3.03(2) .
K14 O157 3.12(2) .
K14 O121 3.28(2) .
K15 O265 2.83(2) .
K15 O269 2.83(2) .
K15 O268 2.87(2) .
K15 O407 2.88(4) .
K15 O263 3.03(2) .
K15 O272 3.07(2) .
K15 O280 3.23(2) .
K15 O266 3.35(2) .
K16 O421 2.73(3) .
K16 O213 2.78(3) .
K16 O142 2.86(3) .
K16 O152 2.87(2) .
K16 O214 2.88(3) .
K16 O547 3.10(5) .
K16 O551 3.14(6) 2_675
K16 O154 3.26(2) .
K16 Na2 3.68(3) 2_675
Na1 O402 2.27(3) 1_455
Na1 O408 2.32(3) .
Na1 O319 2.35(2) .
Na1 O309 2.43(2) .
Na1 O403 2.47(3) 1_455
Na2 O539 2.02(5) .
Na2 O405 2.20(4) 2_675
Na2 O259 2.34(3) .
Na2 O411 2.35(4) .
Na2 O142 2.43(3) 2_675
Na2 O421 2.49(4) 2_675
Na2 K16 3.68(3) 2_675
O59 K3 2.855(15) 2_876
O66 K3 3.013(15) 2_876
O69 K3 3.000(15) 2_876
O76 K3 2.901(14) 2_876
O142 Na2 2.43(3) 2_675
O243 K11 2.87(2) 2_665
O402 Na1 2.27(3) 1_655
O403 Na1 2.47(3) 1_655
O405 Na2 2.20(4) 2_675
O421 Na2 2.49(4) 2_675
O523 K11 2.78(3) 2_665
O530 K10 3.15(5) 2_776
O545 K10 3.12(4) 2_776
O551 K16 3.14(6) 2_675
N1 C1 1.50(4) .
N1 C2 1.55(4) .
N2 C4 1.46(4) .
N2 C3 1.55(5) .
N3 C5 1.41(4) .
N3 C6 1.69(4) .
N4 C7 1.51(4) .
N4 C8 1.55(4) .
N5 C10 1.52(4) .
N5 C9 1.56(4) .
N6 C22 1.76(7) .
N7 C12 1.46(5) .
N8 C14 1.47(5) .
N8 C13 1.65(5) .
N9 C15 1.50(7) .
N10 C16 1.33(5) .
N10 C24 1.61(5) .
N11 C20 1.15(6) .
N12 C21 1.79(5) .
N13 C23 1.07(5) .
N13 C22 1.52(6) .
